data_7117286
loop_
_publ_author_name
'G. A. Senchyk'
'E. M. Wylie'
'S. Prizio'
'J. E. S. Szymanowski'
'G. E. Sigmon'
'P. C. Burns'

_publ_section_title
;
 Hybrid uranyl-vanadium nano-wheels
;
_journal_name_full Chem.Commun.
_journal_page_first 10134
_journal_paper_doi 10.1039/C5cc01524C
_journal_volume 51
_journal_year 2015
_chemical_formula_moiety 'U20 V20 S10 O150, 15(c6 H11 N2), 5Na, 12(H2 O)'
_chemical_formula_sum 'C90 H189 N30 Na5 O162 S10 U20 V20'
_chemical_formula_weight 10498.66
_chemical_name_systematic
;
 ?
;
_space_group_IT_number 56
_space_group_name_Hall '-P 2ab 2ac'
_symmetry_cell_setting orthorhombic
_symmetry_space_group_name_Hall '-P 2ab 2ac'
_symmetry_space_group_name_H-M 'P c c n'
_atom_sites_solution_hydrogens geom
_atom_sites_solution_primary direct
_atom_sites_solution_secondary difmap
_audit_creation_method SHELXL-97
_audit_update_record
;
2015-02-19 deposited with the CCDC.
2015-05-14 downloaded from the CCDC.
;
_cell_angle_alpha 90.00
_cell_angle_beta 90.00
_cell_angle_gamma 90.00
_cell_formula_units_Z 4
_cell_length_a 32.023(3)
_cell_length_b 27.232(3)
_cell_length_c 28.774(3)
_cell_measurement_reflns_used 169213
_cell_measurement_temperature 140(2)
_cell_measurement_theta_max 26.55
_cell_measurement_theta_min 0.98
_cell_volume 25092(4)
_computing_cell_refinement 'Bruker APEX2'
_computing_data_collection 'Bruker APEX2'
_computing_data_reduction 'Bruker APEX2'
_computing_molecular_graphics 'Diamond 2.1e (Brandendurg, 1999)'
_computing_publication_material 'WinGX v2013.3 (Farrugia, 2012)'
_computing_structure_refinement 'SHELXL-97 (Sheldrick, 2008)'
_computing_structure_solution 'SHELXL-97 (Sheldrick, 2008)'
_diffrn_ambient_temperature 140(2)
_diffrn_measured_fraction_theta_full 0.994
_diffrn_measured_fraction_theta_max 0.994
_diffrn_measurement_device_type 'Bruker ApexII CCD'
_diffrn_measurement_method 'w scans'
_diffrn_radiation_monochromator graphite
_diffrn_radiation_source 'fine-focus sealed tube'
_diffrn_radiation_type MoK\a
_diffrn_radiation_wavelength 0.71073
_diffrn_reflns_av_R_equivalents 0.1110
_diffrn_reflns_av_sigmaI/netI 0.0915
_diffrn_reflns_limit_h_max 40
_diffrn_reflns_limit_h_min -40
_diffrn_reflns_limit_k_max 34
_diffrn_reflns_limit_k_min -31
_diffrn_reflns_limit_l_max 36
_diffrn_reflns_limit_l_min -35
_diffrn_reflns_number 169213
_diffrn_reflns_theta_full 26.55
_diffrn_reflns_theta_max 26.55
_diffrn_reflns_theta_min 0.98
_diffrn_standards_decay_% 0
_exptl_absorpt_coefficient_mu 13.756
_exptl_absorpt_correction_T_max 0.6092
_exptl_absorpt_correction_T_min 0.4058
_exptl_absorpt_correction_type semiempirical
_exptl_absorpt_process_details SADABS
_exptl_crystal_colour green
_exptl_crystal_density_diffrn 2.779
_exptl_crystal_density_method 'not measured'
_exptl_crystal_description prism
_exptl_crystal_F_000 19000
_exptl_crystal_size_max 0.08
_exptl_crystal_size_mid 0.08
_exptl_crystal_size_min 0.04
_refine_diff_density_max 3.259
_refine_diff_density_min -1.417
_refine_diff_density_rms 0.345
_refine_ls_extinction_method none
_refine_ls_goodness_of_fit_ref 1.101
_refine_ls_hydrogen_treatment mixed
_refine_ls_matrix_type full
_refine_ls_number_parameters 1135
_refine_ls_number_reflns 25978
_refine_ls_number_restraints 20
_refine_ls_restrained_S_all 1.102
_refine_ls_R_factor_all 0.1282
_refine_ls_R_factor_gt 0.0756
_refine_ls_shift/su_max 0.001
_refine_ls_shift/su_mean 0.000
_refine_ls_structure_factor_coef Fsqd
_refine_ls_weighting_details 'calc w=1/[\s^2^(Fo^2^)+(0.0922P)^2^+250.9766P] where P=(Fo^2^+2Fc^2^)/3'
_refine_ls_weighting_scheme calc
_refine_ls_wR_factor_gt 0.1872
_refine_ls_wR_factor_ref 0.2056
_reflns_number_gt 14607
_reflns_number_total 25978
_reflns_threshold_expression >2sigma(I)
_cod_data_source_file c5cc01524c2.cif
_cod_data_source_block 2
_cod_database_code 7117286

loop_
_symmetry_equiv_pos_as_xyz
'x, y, z'
'-x+1/2, -y+1/2, z'
'-x, y+1/2, -z+1/2'
'x+1/2, -y, -z+1/2'
'-x, -y, -z'
'x-1/2, y-1/2, -z'
'x, -y-1/2, z-1/2'
'-x-1/2, y, z-1/2'

loop_
_atom_site_label
_atom_site_type_symbol
_atom_site_fract_x
_atom_site_fract_y
_atom_site_fract_z
_atom_site_U_iso_or_equiv
_atom_site_adp_type
_atom_site_occupancy
_atom_site_symmetry_multiplicity
_atom_site_calc_flag
_atom_site_refinement_flags
_atom_site_disorder_assembly
_atom_site_disorder_group
U1 U 0.53242(2) 0.49870(3) 0.27601(2) 0.0452(2) Uani 1 1 d . . .
U2 U 0.65321(2) 0.44709(3) 0.31466(2) 0.0415(2) Uani 1 1 d . . .
U3 U 0.68921(2) 0.53888(3) 0.42810(2) 0.03719(19) Uani 1 1 d . . .
U4 U 0.71379(2) 0.57022(3) 0.57166(2) 0.0425(2) Uani 1 1 d . . .
U5 U 0.38744(2) 0.33817(3) 0.38689(3) 0.0472(2) Uani 1 1 d . . .
U6 U 0.50197(2) 0.30933(3) 0.31724(3) 0.0512(2) Uani 1 1 d . . .
U7 U 0.59280(2) 0.30468(3) 0.42584(3) 0.0434(2) Uani 1 1 d . . .
U8 U 0.69658(2) 0.35876(3) 0.50392(2) 0.0396(2) Uani 1 1 d . . .
U9 U 0.64253(2) 0.40232(3) 0.63344(2) 0.0404(2) Uani 1 1 d . . .
U10 U 0.40009(2) 0.49035(4) 0.26833(2) 0.0482(2) Uani 1 1 d . . .
V1 V 0.58112(10) 0.39367(16) 0.24872(11) 0.0533(10) Uani 1 1 d . . .
V2 V 0.60530(11) 0.31328(15) 0.31073(12) 0.0500(10) Uani 1 1 d . . .
V3 V 0.68933(10) 0.33517(13) 0.39131(11) 0.0418(8) Uani 1 1 d . . .
V4 V 0.72946(9) 0.43231(14) 0.39203(10) 0.0399(8) Uani 1 1 d . . .
V5 V 0.75542(9) 0.48618(14) 0.50273(10) 0.0392(8) Uani 1 1 d . . .
V6 V 0.73574(9) 0.42879(14) 0.58734(11) 0.0407(8) Uani 1 1 d . . .
V7 V 0.69346(10) 0.49392(15) 0.68582(11) 0.0478(9) Uani 1 1 d . . .
V8 V 0.31811(10) 0.39925(15) 0.32289(11) 0.0482(10) Uani 1 1 d . . .
V9 V 0.41117(11) 0.34591(16) 0.27347(12) 0.0563(11) Uani 1 1 d . . .
V10 V 0.47075(11) 0.41230(17) 0.22764(11) 0.0547(11) Uani 1 1 d . . .
S1 S 0.62285(15) 0.5673(2) 0.32635(17) 0.0496(15) Uani 1 1 d . . .
S2 S 0.66288(15) 0.6492(2) 0.49721(19) 0.0498(14) Uani 1 1 d . . .
S3 S 0.48068(16) 0.2708(2) 0.4287(2) 0.0506(14) Uani 1 1 d . . .
S4 S 0.60979(15) 0.3022(2) 0.55254(18) 0.0437(13) Uani 1 1 d . . .
S5 S 0.45471(16) 0.5960(3) 0.29566(18) 0.0550(16) Uani 1 1 d . . .
O1 O 0.5435(4) 0.5330(6) 0.2233(4) 0.058(4) Uani 1 1 d . . .
O2 O 0.5223(4) 0.4683(5) 0.3295(4) 0.048(4) Uani 1 1 d . . .
O3 O 0.6893(4) 0.4476(6) 0.2675(4) 0.059(4) Uani 1 1 d . . .
O4 O 0.6170(4) 0.4479(5) 0.3610(4) 0.040(3) Uani 1 1 d . . .
O5 O 0.7261(4) 0.5777(5) 0.4010(4) 0.046(4) Uani 1 1 d . . .
O6 O 0.6511(3) 0.5023(5) 0.4562(3) 0.034(3) Uani 1 1 d . . .
O7 O 0.7645(4) 0.5983(6) 0.5816(4) 0.050(4) Uani 1 1 d . . .
O8 O 0.6639(3) 0.5421(5) 0.5613(4) 0.041(3) Uani 1 1 d . . .
O9 O 0.3635(4) 0.2801(6) 0.3849(5) 0.060(4) Uani 1 1 d . . .
O10 O 0.4134(4) 0.3959(5) 0.3921(4) 0.046(4) Uani 1 1 d . . .
O11 O 0.5013(4) 0.2540(6) 0.2823(5) 0.067(5) Uani 1 1 d . . .
O12 O 0.5030(4) 0.3636(5) 0.3536(4) 0.044(3) Uani 1 1 d . . .
O13 O 0.6005(4) 0.2433(8) 0.4296(5) 0.078(6) Uani 1 1 d . . .
O14 O 0.5830(4) 0.3670(7) 0.4239(5) 0.061(5) Uani 1 1 d . . .
O15 O 0.7375(4) 0.3143(6) 0.5099(5) 0.058(4) Uani 1 1 d . . .
O16 O 0.6551(3) 0.4028(5) 0.4990(4) 0.040(3) Uani 1 1 d . . .
O17 O 0.6608(4) 0.3541(5) 0.6708(4) 0.050(4) Uani 1 1 d . . .
O18 O 0.6226(4) 0.4481(5) 0.5952(4) 0.045(3) Uani 1 1 d . . .
O19 O 0.3808(4) 0.5013(6) 0.2115(4) 0.056(4) Uani 1 1 d . . .
O20 O 0.4217(4) 0.4792(5) 0.3239(5) 0.044(3) Uani 1 1 d . . .
O21 O 0.5973(4) 0.3828(6) 0.1966(4) 0.059(4) Uani 1 1 d . . .
O22 O 0.5950(4) 0.4580(5) 0.2649(4) 0.045(3) Uani 1 1 d . . .
O23 O 0.5280(4) 0.4182(6) 0.2422(4) 0.060(4) Uani 1 1 d . . .
O24 O 0.5587(4) 0.3348(6) 0.2737(4) 0.061(4) Uani 1 1 d . . .
O25 O 0.6265(4) 0.3756(6) 0.2869(4) 0.061(4) Uani 1 1 d . . .
O26 O 0.6249(4) 0.2681(5) 0.2815(5) 0.053(4) Uani 1 1 d . . .
O27 O 0.5662(4) 0.2902(5) 0.3516(4) 0.047(4) Uani 1 1 d . . .
O28 O 0.6392(4) 0.3206(6) 0.3629(5) 0.055(4) Uani 1 1 d . . .
O29 O 0.7209(4) 0.2938(6) 0.3749(5) 0.060(4) Uani 1 1 d . . .
O30 O 0.6636(4) 0.3143(6) 0.4442(4) 0.052(4) Uani 1 1 d . . .
O31 O 0.6951(4) 0.3922(5) 0.3540(4) 0.044(3) Uani 1 1 d . . .
O32 O 0.7228(4) 0.3762(5) 0.4304(4) 0.042(3) Uani 1 1 d . . .
O33 O 0.7753(4) 0.4287(5) 0.3679(5) 0.053(4) Uani 1 1 d . . .
O34 O 0.6996(3) 0.4827(5) 0.3686(4) 0.040(3) Uani 1 1 d . . .
O35 O 0.7358(4) 0.4737(5) 0.4447(4) 0.045(3) Uani 1 1 d . . .
O36 O 0.8052(3) 0.4928(5) 0.4972(5) 0.049(4) Uani 1 1 d . . .
O37 O 0.7293(3) 0.5450(5) 0.4973(4) 0.044(3) Uani 1 1 d . . .
O38 O 0.7461(3) 0.4946(5) 0.5678(4) 0.035(3) Uani 1 1 d . . .
O39 O 0.7432(4) 0.4224(5) 0.5202(4) 0.045(4) Uani 1 1 d . . .
O40 O 0.7783(4) 0.4065(5) 0.6104(4) 0.045(4) Uani 1 1 d . . .
O41 O 0.6972(4) 0.3807(5) 0.5829(4) 0.040(3) Uani 1 1 d . . .
O42 O 0.7039(4) 0.4523(5) 0.6370(4) 0.043(3) Uani 1 1 d . . .
O43 O 0.7277(5) 0.4784(7) 0.7248(5) 0.076(5) Uani 1 1 d . . .
O44 O 0.6470(4) 0.4556(6) 0.6965(4) 0.047(4) Uani 1 1 d . . .
O45 O 0.7119(3) 0.5482(5) 0.6485(4) 0.043(3) Uani 1 1 d . . .
O46 O 0.3370(3) 0.4539(5) 0.2876(4) 0.043(3) Uani 1 1 d . . .
O47 O 0.2819(5) 0.3719(6) 0.2950(6) 0.072(5) Uani 1 1 d . . .
O48 O 0.3213(4) 0.3749(6) 0.3804(4) 0.052(4) Uani 1 1 d . . .
O49 O 0.3676(4) 0.3675(7) 0.3121(5) 0.065(5) Uani 1 1 d . . .
O50 O 0.3919(5) 0.3076(7) 0.2357(6) 0.086(6) Uani 1 1 d . . .
O51 O 0.4299(4) 0.3125(6) 0.3260(5) 0.058(4) Uani 1 1 d . . .
O52 O 0.4692(4) 0.3516(6) 0.2569(5) 0.057(4) Uani 1 1 d . . .
O53 O 0.4138(4) 0.4089(6) 0.2465(5) 0.058(4) Uani 1 1 d . . .
O54 O 0.4696(4) 0.4070(7) 0.1715(4) 0.074(6) Uani 1 1 d . . .
O55 O 0.4679(4) 0.4765(6) 0.2423(4) 0.058(4) Uani 1 1 d . . .
O56 O 0.6270(5) 0.6168(7) 0.3130(5) 0.070(5) Uani 1 1 d . . .
O57 O 0.5788(4) 0.5505(5) 0.3210(4) 0.048(4) Uani 1 1 d . . .
O58 O 0.6505(4) 0.5323(6) 0.2996(4) 0.053(4) Uani 1 1 d . . .
O59 O 0.6322(4) 0.5620(5) 0.3765(4) 0.041(3) Uani 1 1 d . . .
O60 O 0.6654(5) 0.6914(6) 0.4714(6) 0.067(5) Uani 1 1 d . . .
O61 O 0.6547(4) 0.6075(5) 0.4665(5) 0.051(4) Uani 1 1 d . . .
O62 O 0.7021(4) 0.6413(5) 0.5222(4) 0.046(4) Uani 1 1 d . . .
O63 O 0.3726(4) 0.3481(5) 0.4681(4) 0.052(4) Uani 1 1 d . . .
O64 O 0.4742(5) 0.2303(6) 0.4586(7) 0.080(5) Uani 1 1 d . . .
O65 O 0.4863(5) 0.2529(6) 0.3813(5) 0.061(4) Uani 1 1 d . . .
O66 O 0.5191(3) 0.2976(5) 0.4422(5) 0.040(3) Uani 1 1 d . . .
O67 O 0.4463(4) 0.3060(5) 0.4305(5) 0.050(4) Uani 1 1 d . . .
O68 O 0.5928(5) 0.2562(6) 0.5735(5) 0.067(5) Uani 1 1 d . . .
O69 O 0.5872(4) 0.3155(6) 0.5082(4) 0.055(4) Uani 1 1 d . . .
O70 O 0.6552(4) 0.2965(5) 0.5429(5) 0.052(4) Uani 1 1 d . . .
O71 O 0.6060(4) 0.3452(5) 0.5848(5) 0.045(3) Uani 1 1 d . . .
O72 O 0.4698(4) 0.6429(6) 0.2782(4) 0.052(4) Uani 1 1 d . . .
O73 O 0.5713(4) 0.3982(6) 0.6625(4) 0.051(4) Uani 1 1 d . . .
O74 O 0.4296(4) 0.5702(6) 0.2589(4) 0.049(4) Uani 1 1 d . . .
O75 O 0.4896(4) 0.5622(7) 0.3078(4) 0.062(5) Uani 1 1 d . . .
Na1 Na 0.4122(5) 0.4789(6) 0.4121(5) 0.047(4) Uani 0.50 1 d P . .
Na2 Na 0.4715(5) 0.4435(7) 0.3810(5) 0.051(4) Uani 0.50 1 d P . .
Na3 Na 0.5433(5) 0.4303(6) 0.3960(4) 0.045(4) Uani 0.50 1 d P . .
Na4 Na 0.5984(4) 0.4456(5) 0.4504(5) 0.042(4) Uani 0.50 1 d P . .
Na5 Na 0.6160(4) 0.4782(6) 0.5212(5) 0.047(4) Uani 0.50 1 d P . .
N1 N 0.5929(7) 0.4814(7) 0.1223(6) 0.066(6) Uani 1 1 d . . .
N2 N 0.6516(6) 0.5025(9) 0.1406(7) 0.074(7) Uani 1 1 d . . .
C1 C 0.5484(10) 0.4613(15) 0.1257(13) 0.129(14) Uani 1 1 d . . .
C2 C 0.6114(10) 0.5010(15) 0.0825(11) 0.108(12) Uani 1 1 d . . .
C3 C 0.6512(10) 0.5119(10) 0.0950(9) 0.084(9) Uani 1 1 d . . .
C4 C 0.6178(6) 0.4886(10) 0.1597(6) 0.060(7) Uani 1 1 d . . .
C5 C 0.6885(11) 0.5115(13) 0.1699(9) 0.099(12) Uani 1 1 d . . .
C6 C 0.6886(7) 0.5658(18) 0.1838(9) 0.128(17) Uani 1 1 d . . .
O1W O 0.4932(5) 0.4028(6) 0.4564(4) 0.061(4) Uani 1 1 d . . .
O2W O 0.4747(4) 0.5300(6) 0.4072(4) 0.050(4) Uani 1 1 d . . .
O3W O 0.5564(3) 0.4187(5) 0.5191(5) 0.055(4) Uani 1 1 d . . .
O4W O 0.5771(4) 0.5548(6) 0.5098(5) 0.061(4) Uani 1 1 d . . .
O5W O 0.5578(4) 0.5174(6) 0.4243(5) 0.058(4) Uani 1 1 d . . .
O6W O 0.3503(9) 0.3022(11) 0.6272(11) 0.062(8) Uiso 0.50 1 d P . .
O7W O 0.3951(14) 0.2315(16) 0.5107(16) 0.114(14) Uiso 0.50 1 d P . .
N5 N 0.4702(6) 0.7437(8) 0.3390(6) 0.024(6) Uiso 0.50 1 d PD . .
N6 N 0.5119(10) 0.7145(13) 0.3904(11) 0.107(17) Uiso 0.50 1 d PD . .
C13 C 0.4340(7) 0.7535(12) 0.3078(8) 0.024(7) Uiso 0.50 1 d PD . .
C14 C 0.5034(12) 0.7750(13) 0.3420(17) 0.12(2) Uiso 0.50 1 d PD . .
C15 C 0.5290(14) 0.7570(18) 0.373(2) 0.22(5) Uiso 0.50 1 d PD . .
C16 C 0.4786(7) 0.7064(7) 0.3657(7) 0.011(6) Uiso 0.50 1 d PD . .
C17 C 0.5310(19) 0.6813(17) 0.4265(11) 0.11(2) Uiso 0.50 1 d PD . .
C18 C 0.5471(18) 0.6353(15) 0.4044(19) 0.095(19) Uiso 0.50 1 d PD . .
N4 N 0.8244(8) 0.3278(10) 0.4656(8) 0.098(8) Uiso 1 1 d D . .
N3 N 0.8482(9) 0.3524(12) 0.5373(10) 0.127(10) Uiso 1 1 d D . .
C7 C 0.8684(11) 0.3498(13) 0.5846(11) 0.114(11) Uiso 1 1 d D . .
C8 C 0.8439(11) 0.3884(14) 0.5092(13) 0.114(11) Uiso 1 1 d . . .
C9 C 0.8270(9) 0.3802(11) 0.4640(10) 0.084(8) Uiso 1 1 d . . .
C10 C 0.8355(9) 0.3149(11) 0.5076(10) 0.080(8) Uiso 1 1 d . . .
C11 C 0.8033(9) 0.3037(11) 0.4253(9) 0.097(10) Uiso 1 1 d D . .
C12 C 0.8217(17) 0.320(2) 0.3799(9) 0.23(3) Uiso 1 1 d D . .

loop_
_atom_site_aniso_label
_atom_site_aniso_U_11
_atom_site_aniso_U_22
_atom_site_aniso_U_33
_atom_site_aniso_U_23
_atom_site_aniso_U_13
_atom_site_aniso_U_12
U1 0.0309(4) 0.0861(7) 0.0186(3) -0.0014(4) 0.0012(3) 0.0037(4)
U2 0.0290(3) 0.0757(6) 0.0197(3) -0.0020(4) 0.0044(3) 0.0003(4)
U3 0.0283(3) 0.0584(5) 0.0249(3) 0.0028(3) 0.0018(3) 0.0003(3)
U4 0.0284(4) 0.0683(6) 0.0306(4) -0.0033(4) -0.0038(3) -0.0038(4)
U5 0.0346(4) 0.0670(6) 0.0401(4) -0.0125(4) -0.0015(3) -0.0038(4)
U6 0.0380(4) 0.0733(6) 0.0424(4) -0.0221(4) 0.0009(3) -0.0027(4)
U7 0.0329(4) 0.0571(6) 0.0403(4) -0.0059(4) 0.0024(3) 0.0013(4)
U8 0.0301(4) 0.0560(5) 0.0327(4) 0.0035(4) 0.0005(3) 0.0039(3)
U9 0.0322(4) 0.0633(6) 0.0257(4) 0.0083(4) -0.0006(3) 0.0052(4)
U10 0.0329(4) 0.0896(7) 0.0221(3) -0.0039(4) -0.0045(3) 0.0030(4)
V1 0.0371(18) 0.097(3) 0.0258(17) -0.0139(19) 0.0024(14) 0.0041(19)
V2 0.0396(19) 0.067(3) 0.043(2) -0.0169(19) 0.0047(16) -0.0003(18)
V3 0.0313(17) 0.053(2) 0.0414(19) -0.0072(17) 0.0042(14) 0.0002(16)
V4 0.0258(15) 0.068(3) 0.0262(16) 0.0007(16) 0.0053(12) 0.0020(16)
V5 0.0246(15) 0.066(3) 0.0268(16) 0.0008(16) -0.0033(12) 0.0004(15)
V6 0.0313(17) 0.064(3) 0.0267(16) 0.0039(16) -0.0013(13) 0.0052(16)
V7 0.0348(17) 0.081(3) 0.0273(17) -0.0006(18) -0.0056(14) 0.0090(18)
V8 0.0322(17) 0.081(3) 0.0314(18) -0.0141(18) -0.0053(14) -0.0016(18)
V9 0.0398(19) 0.088(3) 0.041(2) -0.024(2) 0.0023(16) -0.0084(19)
V10 0.0400(19) 0.098(3) 0.0262(17) -0.0135(19) -0.0033(14) 0.007(2)
S1 0.034(3) 0.083(5) 0.031(3) 0.020(3) -0.004(2) 0.002(3)
S2 0.034(3) 0.070(4) 0.045(3) -0.002(3) 0.000(2) -0.001(3)
S3 0.033(3) 0.059(4) 0.060(4) -0.004(3) 0.004(2) -0.003(3)
S4 0.037(3) 0.052(4) 0.042(3) 0.003(3) 0.005(2) -0.003(2)
S5 0.037(3) 0.093(5) 0.035(3) 0.011(3) 0.008(2) -0.002(3)
O1 0.045(8) 0.108(13) 0.022(7) 0.024(8) -0.002(6) 0.001(8)
O2 0.050(8) 0.071(10) 0.022(6) -0.012(7) 0.000(6) 0.003(7)
O3 0.050(8) 0.099(13) 0.027(7) 0.002(8) 0.001(6) 0.000(8)
O4 0.034(7) 0.069(10) 0.016(6) 0.001(6) 0.006(5) -0.011(6)
O5 0.042(7) 0.068(10) 0.028(7) 0.000(7) 0.021(6) -0.003(7)
O6 0.034(6) 0.055(9) 0.012(5) 0.003(5) 0.000(5) 0.001(6)
O7 0.033(7) 0.078(11) 0.039(8) -0.014(7) -0.010(6) -0.012(7)
O8 0.014(5) 0.071(10) 0.039(7) -0.009(7) -0.008(5) -0.006(6)
O9 0.055(9) 0.072(11) 0.053(9) -0.012(8) 0.008(7) 0.011(8)
O10 0.043(8) 0.064(10) 0.032(7) -0.013(7) -0.014(6) -0.001(7)
O11 0.043(8) 0.087(12) 0.069(10) -0.042(9) -0.018(8) -0.009(8)
O12 0.056(8) 0.064(10) 0.011(6) -0.024(6) 0.008(5) 0.009(7)
O13 0.034(8) 0.139(18) 0.060(10) -0.026(11) 0.003(7) -0.009(9)
O14 0.029(7) 0.118(14) 0.037(8) -0.001(8) 0.018(6) 0.014(8)
O15 0.043(8) 0.081(12) 0.051(9) 0.002(8) -0.005(7) -0.002(8)
O16 0.024(6) 0.039(8) 0.057(8) 0.005(7) 0.002(6) -0.002(6)
O17 0.063(9) 0.069(10) 0.018(6) 0.038(7) 0.000(6) 0.007(7)
O18 0.031(7) 0.077(11) 0.026(7) 0.000(7) -0.005(5) -0.004(7)
O19 0.045(8) 0.105(13) 0.019(6) -0.003(7) 0.007(6) 0.018(8)
O20 0.028(7) 0.047(9) 0.056(9) 0.009(7) -0.012(6) -0.005(6)
O21 0.053(8) 0.107(13) 0.018(6) -0.021(7) 0.000(6) -0.009(9)
O22 0.045(8) 0.069(10) 0.020(6) -0.002(6) -0.009(5) 0.000(7)
O23 0.036(8) 0.111(13) 0.031(7) -0.002(8) 0.010(6) 0.007(8)
O24 0.036(7) 0.111(13) 0.034(8) -0.023(8) 0.012(6) -0.014(8)
O25 0.045(8) 0.107(13) 0.030(7) -0.012(8) -0.001(6) 0.012(8)
O26 0.036(7) 0.058(10) 0.066(10) -0.014(8) 0.021(7) -0.001(7)
O27 0.051(8) 0.056(10) 0.035(7) -0.016(7) 0.006(6) 0.008(7)
O28 0.030(7) 0.072(11) 0.063(10) -0.020(8) 0.010(7) -0.013(7)
O29 0.034(7) 0.078(12) 0.067(10) -0.019(9) 0.006(7) -0.003(7)
O30 0.033(7) 0.095(12) 0.030(7) -0.025(7) 0.007(6) 0.020(7)
O31 0.043(7) 0.061(10) 0.029(7) 0.003(6) 0.017(6) 0.003(7)
O32 0.056(8) 0.054(9) 0.017(6) -0.007(6) 0.003(6) 0.003(7)
O33 0.026(7) 0.068(11) 0.066(10) -0.016(8) -0.007(6) -0.005(7)
O34 0.023(6) 0.063(9) 0.032(7) 0.000(6) 0.005(5) -0.001(6)
O35 0.040(7) 0.072(10) 0.023(6) -0.008(7) -0.011(5) 0.000(7)
O36 0.015(6) 0.072(10) 0.061(9) -0.012(8) -0.010(6) -0.009(6)
O37 0.026(6) 0.076(11) 0.029(7) -0.007(7) -0.004(5) -0.004(6)
O38 0.028(6) 0.050(8) 0.027(6) -0.013(6) -0.006(5) -0.005(6)
O39 0.041(7) 0.080(11) 0.013(6) -0.001(6) -0.008(5) 0.010(7)
O40 0.037(7) 0.076(11) 0.022(6) 0.014(7) -0.001(5) 0.009(7)
O41 0.039(7) 0.056(9) 0.024(6) 0.006(6) 0.005(5) 0.004(6)
O42 0.033(7) 0.071(10) 0.026(6) -0.006(7) -0.002(5) -0.003(6)
O43 0.056(10) 0.114(15) 0.058(10) 0.015(10) -0.024(8) 0.017(9)
O44 0.031(7) 0.085(11) 0.025(6) 0.013(7) -0.005(5) -0.014(7)
O45 0.024(6) 0.071(10) 0.035(7) -0.001(7) -0.017(5) -0.005(6)
O46 0.026(6) 0.073(10) 0.030(7) 0.012(7) -0.006(5) -0.007(6)
O47 0.064(10) 0.083(13) 0.070(11) 0.002(10) -0.029(9) 0.012(9)
O48 0.036(7) 0.097(12) 0.023(7) -0.004(7) -0.010(6) -0.021(8)
O49 0.046(8) 0.113(14) 0.034(8) -0.008(8) -0.009(6) -0.019(9)
O50 0.044(9) 0.121(16) 0.091(13) -0.077(12) -0.010(9) 0.004(9)
O51 0.017(6) 0.101(13) 0.055(9) -0.013(9) -0.003(6) 0.005(7)
O52 0.040(8) 0.081(12) 0.050(9) -0.013(8) 0.003(7) -0.012(7)
O53 0.023(7) 0.097(13) 0.054(9) -0.024(9) -0.014(6) 0.005(7)
O54 0.050(9) 0.161(17) 0.012(6) -0.033(9) -0.014(6) 0.000(10)
O55 0.030(7) 0.112(13) 0.034(7) -0.006(8) 0.014(6) 0.007(8)
O56 0.054(9) 0.120(15) 0.035(8) 0.029(9) 0.012(7) -0.007(10)
O57 0.059(9) 0.063(10) 0.023(6) 0.013(6) -0.012(6) -0.021(7)
O58 0.037(7) 0.104(13) 0.019(6) 0.000(7) -0.009(5) 0.005(8)
O59 0.032(7) 0.047(9) 0.044(8) 0.007(7) -0.003(6) 0.015(6)
O60 0.058(10) 0.074(12) 0.068(11) 0.021(9) 0.004(8) -0.009(8)
O61 0.050(8) 0.057(10) 0.045(8) 0.013(7) -0.007(7) 0.008(7)
O62 0.037(7) 0.069(10) 0.030(7) 0.028(7) -0.006(6) 0.006(7)
O63 0.058(9) 0.066(10) 0.033(7) 0.019(7) -0.014(7) -0.013(8)
O64 0.072(11) 0.061(12) 0.107(15) 0.000(11) 0.011(10) -0.010(9)
O65 0.067(10) 0.055(10) 0.062(10) -0.014(8) 0.007(8) -0.021(8)
O66 0.022(6) 0.042(8) 0.057(8) 0.016(7) 0.011(6) 0.009(6)
O67 0.029(7) 0.060(10) 0.060(9) -0.015(8) -0.001(6) 0.000(7)
O68 0.070(10) 0.057(11) 0.074(11) 0.008(9) 0.031(8) 0.020(8)
O69 0.055(9) 0.087(12) 0.024(7) -0.001(7) 0.019(6) -0.015(8)
O70 0.032(7) 0.060(10) 0.062(9) 0.007(8) -0.002(7) 0.019(7)
O71 0.041(7) 0.049(9) 0.046(8) 0.019(7) -0.016(6) -0.005(7)
O72 0.051(8) 0.071(11) 0.035(8) 0.007(7) 0.004(6) -0.021(8)
O73 0.028(7) 0.084(11) 0.040(8) 0.012(7) 0.002(6) 0.012(7)
O74 0.046(8) 0.086(11) 0.016(6) -0.004(7) 0.000(6) 0.006(7)
O75 0.033(7) 0.127(15) 0.025(7) 0.005(8) -0.006(6) 0.014(8)
Na1 0.048(9) 0.052(11) 0.039(8) 0.002(8) -0.013(7) -0.021(8)
Na2 0.050(9) 0.082(13) 0.021(7) 0.001(8) 0.008(6) 0.020(9)
Na3 0.071(11) 0.054(11) 0.010(6) -0.001(6) 0.003(6) 0.021(8)
Na4 0.036(8) 0.036(9) 0.054(9) 0.019(7) 0.003(7) -0.003(7)
Na5 0.030(7) 0.080(12) 0.033(8) 0.029(8) -0.011(6) 0.003(7)
N1 0.097(16) 0.070(15) 0.031(10) 0.007(9) -0.014(10) 0.005(12)
N2 0.047(11) 0.122(19) 0.053(12) 0.047(12) 0.013(9) -0.007(11)
C1 0.07(2) 0.17(4) 0.15(3) -0.01(3) 0.02(2) -0.06(2)
C2 0.08(2) 0.17(4) 0.07(2) 0.00(2) 0.033(17) 0.03(2)
C3 0.09(2) 0.09(2) 0.070(18) 0.010(16) 0.059(16) 0.040(17)
C4 0.042(12) 0.13(2) 0.013(9) 0.012(11) 0.020(8) 0.006(13)
C5 0.14(3) 0.13(3) 0.036(14) -0.018(16) 0.005(16) 0.07(2)
C6 0.032(13) 0.31(5) 0.047(15) -0.02(2) 0.021(11) -0.06(2)
O1W 0.083(11) 0.074(11) 0.027(7) -0.028(7) 0.018(7) -0.020(9)
O2W 0.063(9) 0.082(11) 0.007(6) -0.007(6) -0.019(6) 0.001(8)
O3W 0.010(6) 0.064(10) 0.092(11) 0.000(9) -0.009(6) 0.012(6)
O4W 0.036(8) 0.082(12) 0.066(10) -0.012(9) -0.004(7) -0.016(8)
O5W 0.045(8) 0.076(11) 0.054(9) 0.002(8) 0.026(7) 0.001(8)

loop_
_atom_type_symbol
_atom_type_description
_atom_type_scat_dispersion_real
_atom_type_scat_dispersion_imag
_atom_type_scat_source
C C 0.0033 0.0016 'International Tables Vol C Tables 4.2.6.8 and 6.1.1.4'
N N 0.0061 0.0033 'International Tables Vol C Tables 4.2.6.8 and 6.1.1.4'
O O 0.0106 0.0060 'International Tables Vol C Tables 4.2.6.8 and 6.1.1.4'
S S 0.1246 0.1234 'International Tables Vol C Tables 4.2.6.8 and 6.1.1.4'
V V 0.3005 0.5294 'International Tables Vol C Tables 4.2.6.8 and 6.1.1.4'
U U -9.6767 9.6646 'International Tables Vol C Tables 4.2.6.8 and 6.1.1.4'
Na Na 0.0362 0.0249 'International Tables Vol C Tables 4.2.6.8 and 6.1.1.4'
H H 0.0000 0.0000 'International Tables Vol C Tables 4.2.6.8 and 6.1.1.4'

loop_
_geom_angle_atom_site_label_1
_geom_angle_atom_site_label_2
_geom_angle_atom_site_label_3
_geom_angle
_geom_angle_site_symmetry_1
_geom_angle_site_symmetry_3
O2 U1 O1 176.6(7) . .
O2 U1 O22 93.1(5) . .
O1 U1 O22 87.8(5) . .
O2 U1 O55 94.4(5) . .
O1 U1 O55 87.7(5) . .
O22 U1 O55 125.4(5) . .
O2 U1 O23 85.1(5) . .
O1 U1 O23 98.2(6) . .
O22 U1 O23 63.7(4) . .
O55 U1 O23 63.2(5) . .
O2 U1 O75 84.4(5) . .
O1 U1 O75 93.4(6) . .
O22 U1 O75 153.8(5) . .
O55 U1 O75 80.8(5) . .
O23 U1 O75 141.5(5) . .
O2 U1 O57 85.4(5) . .
O1 U1 O57 91.5(6) . .
O22 U1 O57 79.7(5) . .
O55 U1 O57 154.8(5) . .
O23 U1 O57 141.6(5) . .
O75 U1 O57 74.1(5) . .
O2 U1 V1 83.7(4) . .
O1 U1 V1 98.8(5) . .
O22 U1 V1 32.4(3) . .
O55 U1 V1 95.3(4) . .
O23 U1 V1 32.2(3) . .
O75 U1 V1 167.1(4) . .
O57 U1 V1 109.7(4) . .
O2 U1 V10 85.7(4) . .
O1 U1 V10 97.4(5) . .
O22 U1 V10 96.7(3) . .
O55 U1 V10 30.6(4) . .
O23 U1 V10 33.1(3) . .
O75 U1 V10 109.1(4) . .
O57 U1 V10 170.3(3) . .
V1 U1 V10 65.19(9) . .
O2 U1 Na2 19.6(5) . .
O1 U1 Na2 160.7(5) . .
O22 U1 Na2 110.8(4) . .
O55 U1 Na2 77.4(4) . .
O23 U1 Na2 86.1(4) . .
O75 U1 Na2 72.3(4) . .
O57 U1 Na2 96.7(4) . .
V1 U1 Na2 94.9(3) . .
V10 U1 Na2 76.0(3) . .
O2 U1 Na3 15.6(5) . .
O1 U1 Na3 163.3(5) . .
O22 U1 Na3 79.5(4) . .
O55 U1 Na3 108.4(4) . .
O23 U1 Na3 85.9(4) . .
O75 U1 Na3 93.3(4) . .
O57 U1 Na3 75.7(4) . .
V1 U1 Na3 76.1(2) . .
V10 U1 Na3 94.8(3) . .
Na2 U1 Na3 35.1(3) . .
O4 U2 O3 178.6(7) . .
O4 U2 O25 91.7(5) . .
O3 U2 O25 89.1(6) . .
O4 U2 O31 91.2(5) . .
O3 U2 O31 90.1(5) . .
O25 U2 O31 80.5(5) . .
O4 U2 O34 85.0(5) . .
O3 U2 O34 95.1(5) . .
O25 U2 O34 145.3(5) . .
O31 U2 O34 65.0(5) . .
O4 U2 O22 86.4(5) . .
O3 U2 O22 92.8(5) . .
O25 U2 O22 66.4(5) . .
O31 U2 O22 146.7(5) . .
O34 U2 O22 147.3(5) . .
O4 U2 O58 95.8(5) . .
O3 U2 O58 82.8(6) . .
O25 U2 O58 139.8(5) . .
O31 U2 O58 138.4(4) . .
O34 U2 O58 74.9(4) . .
O22 U2 O58 74.8(4) . .
O4 U2 V4 88.8(4) . .
O3 U2 V4 92.0(4) . .
O25 U2 V4 114.0(4) . .
O31 U2 V4 33.5(3) . .
O34 U2 V4 31.5(3) . .
O22 U2 V4 175.2(3) . .
O58 U2 V4 105.6(3) . .
O4 U2 V1 88.8(4) . .
O3 U2 V1 91.1(5) . .
O25 U2 V1 33.1(4) . .
O31 U2 V1 113.6(4) . .
O34 U2 V1 173.6(3) . .
O22 U2 V1 33.2(4) . .
O58 U2 V1 107.5(3) . .
V4 U2 V1 146.97(10) . .
O5 U3 O6 177.5(6) . .
O5 U3 O34 88.5(5) . .
O6 U3 O34 93.7(5) . .
O5 U3 O37 88.1(5) . .
O6 U3 O37 91.7(5) . .
O34 U3 O37 126.0(4) . .
O5 U3 O35 96.7(6) . .
O6 U3 O35 85.4(5) . .
O34 U3 O35 64.2(4) . .
O37 U3 O35 62.8(4) . .
O5 U3 O59 94.4(5) . .
O6 U3 O59 84.7(5) . .
O34 U3 O59 80.1(4) . .
O37 U3 O59 153.9(4) . .
O35 U3 O59 142.1(4) . .
O5 U3 O61 92.5(5) . .
O6 U3 O61 85.0(5) . .
O34 U3 O61 154.9(4) . .
O37 U3 O61 79.1(4) . .
O35 U3 O61 140.3(4) . .
O59 U3 O61 74.8(4) . .
O5 U3 V5 96.7(4) . .
O6 U3 V5 84.3(4) . .
O34 U3 V5 95.8(3) . .
O37 U3 V5 31.6(3) . .
O35 U3 V5 31.7(3) . .
O59 U3 V5 168.0(3) . .
O61 U3 V5 109.0(3) . .
O5 U3 V4 97.2(4) . .
O6 U3 V4 85.3(4) . .
O34 U3 V4 31.0(3) . .
O37 U3 V4 96.4(3) . .
O35 U3 V4 33.7(3) . .
O59 U3 V4 108.9(3) . .
O61 U3 V4 169.2(3) . .
V5 U3 V4 65.28(8) . .
O5 U3 Na4 163.3(5) . .
O6 U3 Na4 17.8(4) . .
O34 U3 Na4 78.4(4) . .
O37 U3 Na4 108.0(4) . .
O35 U3 Na4 87.0(4) . .
O59 U3 Na4 73.2(4) . .
O61 U3 Na4 95.0(4) . .
V5 U3 Na4 95.0(2) . .
V4 U3 Na4 76.9(2) . .
O5 U3 Na5 162.3(5) . .
O6 U3 Na5 16.2(4) . .
O34 U3 Na5 108.2(4) . .
O37 U3 Na5 77.3(4) . .
O35 U3 Na5 85.6(4) . .
O59 U3 Na5 94.4(4) . .
O61 U3 Na5 75.1(4) . .
V5 U3 Na5 76.07(19) . .
V4 U3 Na5 94.4(3) . .
Na4 U3 Na5 34.0(3) . .
O8 U4 O7 179.4(6) . .
O8 U4 O45 91.5(5) . .
O7 U4 O45 88.9(5) . .
O8 U4 O37 84.9(5) . .
O7 U4 O37 94.5(5) . .
O45 U4 O37 145.5(5) . .
O8 U4 O38 90.6(5) . .
O7 U4 O38 89.1(5) . .
O45 U4 O38 79.9(4) . .
O37 U4 O38 65.9(4) . .
O8 U4 O48 86.7(5) . 5_666
O7 U4 O48 93.9(5) . 5_666
O45 U4 O48 65.3(5) . 5_666
O37 U4 O48 148.0(5) . 5_666
O38 U4 O48 145.0(4) . 5_666
O8 U4 O62 96.1(5) . .
O7 U4 O62 83.9(6) . .
O45 U4 O62 140.2(5) . .
O37 U4 O62 74.2(5) . .
O38 U4 O62 138.7(4) . .
O48 U4 O62 76.1(5) 5_666 .
O8 U4 V5 88.0(4) . .
O7 U4 V5 91.5(4) . .
O45 U4 V5 114.1(3) . .
O37 U4 V5 31.7(3) . .
O38 U4 V5 34.2(3) . .
O48 U4 V5 174.6(3) 5_666 .
O62 U4 V5 105.2(3) . .
O8 U4 V8 89.1(4) . 5_666
O7 U4 V8 91.5(4) . 5_666
O45 U4 V8 34.1(3) . 5_666
O37 U4 V8 174.0(3) . 5_666
O38 U4 V8 114.0(3) . 5_666
O48 U4 V8 31.2(3) 5_666 5_666
O62 U4 V8 106.8(3) . 5_666
V5 U4 V8 148.01(10) . 5_666
O9 U5 O10 176.4(6) . .
O9 U5 O51 87.8(6) . .
O10 U5 O51 93.1(6) . .
O9 U5 O48 89.2(6) . .
O10 U5 O48 93.0(6) . .
O51 U5 O48 126.6(4) . .
O9 U5 O49 99.0(6) . .
O10 U5 O49 84.5(5) . .
O51 U5 O49 65.0(5) . .
O48 U5 O49 62.9(5) . .
O9 U5 O63 92.7(6) . .
O10 U5 O63 84.9(5) . .
O51 U5 O63 152.0(5) . .
O48 U5 O63 81.4(4) . .
O49 U5 O63 142.1(5) . .
O9 U5 O67 91.8(6) . .
O10 U5 O67 85.0(5) . .
O51 U5 O67 80.0(5) . .
O48 U5 O67 153.4(4) . .
O49 U5 O67 142.7(5) . .
O63 U5 O67 72.0(5) . .
O9 U5 V8 98.1(5) . .
O10 U5 V8 85.2(4) . .
O51 U5 V8 97.1(3) . .
O48 U5 V8 31.0(3) . .
O49 U5 V8 32.3(4) . .
O63 U5 V8 110.5(3) . .
O67 U5 V8 169.7(3) . .
O9 U5 V9 97.1(5) . .
O10 U5 V9 85.4(4) . .
O51 U5 V9 32.2(4) . .
O48 U5 V9 95.8(3) . .
O49 U5 V9 33.0(4) . .
O63 U5 V9 169.8(3) . .
O67 U5 V9 110.5(3) . .
V8 U5 V9 65.29(9) . .
O9 U5 Na2 162.2(5) . .
O10 U5 Na2 16.9(5) . .
O51 U5 Na2 77.6(4) . .
O48 U5 Na2 107.7(4) . .
O49 U5 Na2 84.3(4) . .
O63 U5 Na2 95.5(4) . .
O67 U5 Na2 75.8(4) . .
V8 U5 Na2 93.9(2) . .
V9 U5 Na2 76.0(2) . .
O9 U5 Na1 163.4(5) . .
O10 U5 Na1 17.1(5) . .
O51 U5 Na1 108.1(5) . .
O48 U5 Na1 77.5(4) . .
O49 U5 Na1 84.0(5) . .
O63 U5 Na1 75.7(4) . .
O67 U5 Na1 95.7(4) . .
V8 U5 Na1 75.7(2) . .
V9 U5 Na1 94.1(2) . .
Na2 U5 Na1 34.0(3) . .
O11 U6 O12 178.3(7) . .
O11 U6 O24 87.6(6) . .
O12 U6 O24 93.1(5) . .
O11 U6 O27 93.4(5) . .
O12 U6 O27 85.4(5) . .
O24 U6 O27 66.8(5) . .
O11 U6 O51 94.6(6) . .
O12 U6 O51 85.7(5) . .
O24 U6 O51 145.8(5) . .
O27 U6 O51 146.6(5) . .
O11 U6 O52 89.6(6) . .
O12 U6 O52 92.1(5) . .
O24 U6 O52 78.5(5) . .
O27 U6 O52 145.0(5) . .
O51 U6 O52 67.4(5) . .
O11 U6 O65 83.9(6) . .
O12 U6 O65 94.6(5) . .
O24 U6 O65 139.2(5) . .
O27 U6 O65 73.9(5) . .
O51 U6 O65 74.8(5) . .
O52 U6 O65 141.0(5) . .
O11 U6 V2 90.4(4) . .
O12 U6 V2 89.3(4) . .
O24 U6 V2 34.6(4) . .
O27 U6 V2 32.2(3) . .
O51 U6 V2 175.0(4) . .
O52 U6 V2 113.0(3) . .
O65 U6 V2 105.5(4) . .
O11 U6 V9 91.7(5) . .
O12 U6 V9 89.5(4) . .
O24 U6 V9 113.0(4) . .
O27 U6 V9 174.9(3) . .
O51 U6 V9 32.9(4) . .
O52 U6 V9 34.5(3) . .
O65 U6 V9 107.1(4) . .
V2 U6 V9 147.39(10) . .
O13 U7 O14 177.3(6) . .
O13 U7 O27 86.8(6) . .
O14 U7 O27 94.0(6) . .
O13 U7 O30 87.5(6) . .
O14 U7 O30 94.2(6) . .
O27 U7 O30 125.4(4) . .
O13 U7 O28 97.9(6) . .
O14 U7 O28 84.8(5) . .
O27 U7 O28 64.0(5) . .
O30 U7 O28 63.1(5) . .
O13 U7 O69 94.0(6) . .
O14 U7 O69 84.1(6) . .
O27 U7 O69 154.1(5) . .
O30 U7 O69 80.5(4) . .
O28 U7 O69 141.0(5) . .
O13 U7 O66 92.9(6) . .
O14 U7 O66 84.7(5) . .
O27 U7 O66 78.9(4) . .
O30 U7 O66 155.7(4) . .
O28 U7 O66 140.6(5) . .
O69 U7 O66 75.2(5) . .
O13 U7 V2 96.6(5) . .
O14 U7 V2 85.4(4) . .
O27 U7 V2 31.7(3) . .
O30 U7 V2 95.7(3) . .
O28 U7 V2 32.8(3) . .
O69 U7 V2 168.6(4) . .
O66 U7 V2 108.4(3) . .
O13 U7 V3 97.4(5) . .
O14 U7 V3 85.1(4) . .
O27 U7 V3 96.2(3) . .
O30 U7 V3 31.4(3) . .
O28 U7 V3 32.3(3) . .
O69 U7 V3 109.4(3) . .
O66 U7 V3 168.3(3) . .
V2 U7 V3 65.07(8) . .
O13 U7 Na3 161.3(5) . .
O14 U7 Na3 18.0(5) . .
O27 U7 Na3 78.2(4) . .
O30 U7 Na3 110.3(5) . .
O28 U7 Na3 85.7(4) . .
O69 U7 Na3 94.6(4) . .
O66 U7 Na3 73.3(4) . .
V2 U7 Na3 76.5(2) . .
V3 U7 Na3 95.3(3) . .
O13 U7 Na4 162.1(5) . .
O14 U7 Na4 18.0(5) . .
O27 U7 Na4 110.4(4) . .
O30 U7 Na4 78.7(4) . .
O28 U7 Na4 86.0(4) . .
O69 U7 Na4 72.7(4) . .
O66 U7 Na4 95.1(4) . .
V2 U7 Na4 96.0(2) . .
V3 U7 Na4 76.6(2) . .
Na3 U7 Na4 35.9(3) . .
O15 U8 O16 178.9(6) . .
O15 U8 O32 87.8(6) . .
O16 U8 O32 93.3(5) . .
O15 U8 O39 90.9(6) . .
O16 U8 O39 89.6(5) . .
O32 U8 O39 78.4(4) . .
O15 U8 O30 92.9(6) . .
O16 U8 O30 87.3(5) . .
O32 U8 O30 66.6(5) . .
O39 U8 O30 144.6(4) . .
O15 U8 O41 94.2(5) . .
O16 U8 O41 85.0(5) . .
O32 U8 O41 145.6(5) . .
O39 U8 O41 67.2(4) . .
O30 U8 O41 147.3(4) . .
O15 U8 O70 83.3(5) . .
O16 U8 O70 95.7(5) . .
O32 U8 O70 139.6(5) . .
O39 U8 O70 140.8(4) . .
O30 U8 O70 74.6(5) . .
O41 U8 O70 74.6(5) . .
O15 U8 V3 90.8(5) . .
O16 U8 V3 90.0(4) . .
O32 U8 V3 34.4(3) . .
O39 U8 V3 112.6(3) . .
O30 U8 V3 32.2(3) . .
O41 U8 V3 175.0(3) . .
O70 U8 V3 106.2(4) . .
O15 U8 V6 92.5(5) . .
O16 U8 V6 87.3(4) . .
O32 U8 V6 113.9(3) . .
O39 U8 V6 35.5(3) . .
O30 U8 V6 174.7(3) . .
O41 U8 V6 31.8(3) . .
O70 U8 V6 105.9(4) . .
V3 U8 V6 147.93(9) . .
O18 U9 O17 177.2(6) . .
O18 U9 O44 93.9(5) . .
O17 U9 O44 88.3(6) . .
O18 U9 O41 93.4(5) . .
O17 U9 O41 86.8(5) . .
O44 U9 O41 126.4(4) . .
O18 U9 O42 85.6(5) . .
O17 U9 O42 97.0(6) . .
O44 U9 O42 64.0(4) . .
O41 U9 O42 63.7(4) . .
O18 U9 O71 85.3(5) . .
O17 U9 O71 92.0(6) . .
O44 U9 O71 152.8(4) . .
O41 U9 O71 80.8(5) . .
O42 U9 O71 142.7(4) . .
O18 U9 O73 84.7(5) . .
O17 U9 O73 93.8(5) . .
O44 U9 O73 79.5(4) . .
O41 U9 O73 154.1(5) . .
O42 U9 O73 141.5(5) . .
O71 U9 O73 73.3(5) . .
O18 U9 V7 86.1(4) . .
O17 U9 V7 96.7(5) . .
O44 U9 V7 32.1(3) . .
O41 U9 V7 95.9(3) . .
O42 U9 V7 32.3(3) . .
O71 U9 V7 170.5(3) . .
O73 U9 V7 109.7(4) . .
O18 U9 V6 85.6(4) . .
O17 U9 V6 96.0(4) . .
O44 U9 V6 96.9(3) . .
O41 U9 V6 31.2(3) . .
O42 U9 V6 33.0(3) . .
O71 U9 V6 110.1(3) . .
O73 U9 V6 169.5(3) . .
V7 U9 V6 65.31(8) . .
O18 U9 Na1 18.6(5) . 5_666
O17 U9 Na1 162.4(5) . 5_666
O44 U9 Na1 76.9(4) . 5_666
O41 U9 Na1 109.5(4) . 5_666
O42 U9 Na1 84.9(4) . 5_666
O71 U9 Na1 97.0(4) . 5_666
O73 U9 Na1 74.5(4) . 5_666
V7 U9 Na1 75.6(2) . 5_666
V6 U9 Na1 95.1(2) . 5_666
O18 U9 Na5 17.4(5) . .
O17 U9 Na5 161.4(5) . .
O44 U9 Na5 109.0(4) . .
O41 U9 Na5 77.5(4) . .
O42 U9 Na5 85.0(4) . .
O71 U9 Na5 75.9(4) . .
O73 U9 Na5 96.0(4) . .
V7 U9 Na5 94.8(3) . .
V6 U9 Na5 75.7(2) . .
Na1 U9 Na5 36.0(3) 5_666 .
O19 U10 O20 177.4(6) . .
O19 U10 O46 89.4(5) . .
O20 U10 O46 92.9(5) . .
O19 U10 O55 93.2(5) . .
O20 U10 O55 84.2(5) . .
O46 U10 O55 145.1(5) . .
O19 U10 O44 93.9(5) . 5_666
O20 U10 O44 88.2(5) . 5_666
O46 U10 O44 66.7(5) . 5_666
O55 U10 O44 147.5(5) . 5_666
O19 U10 O53 88.7(6) . .
O20 U10 O53 90.4(6) . .
O46 U10 O53 79.7(5) . .
O55 U10 O53 65.6(5) . .
O44 U10 O53 146.2(5) 5_666 .
O19 U10 O74 83.1(6) . .
O20 U10 O74 96.0(5) . .
O46 U10 O74 139.7(5) . .
O55 U10 O74 75.0(5) . .
O44 U10 O74 74.4(4) 5_666 .
O53 U10 O74 139.2(5) . .
O19 U10 V7 91.7(4) . 5_666
O20 U10 V7 90.9(4) . 5_666
O46 U10 V7 33.8(4) . 5_666
O55 U10 V7 174.9(4) . 5_666
O44 U10 V7 32.8(3) 5_666 5_666
O53 U10 V7 113.5(3) . 5_666
O74 U10 V7 106.6(3) . 5_666
O19 U10 V10 91.2(4) . .
O20 U10 V10 86.7(4) . .
O46 U10 V10 113.9(4) . .
O55 U10 V10 31.4(4) . .
O44 U10 V10 174.9(3) 5_666 .
O53 U10 V10 34.2(3) . .
O74 U10 V10 105.9(3) . .
V7 U10 V10 147.46(11) 5_666 .
O21 V1 O23 105.7(7) . .
O21 V1 O22 109.1(7) . .
O23 V1 O22 84.5(7) . .
O21 V1 O25 104.2(7) . .
O23 V1 O25 150.1(6) . .
O22 V1 O25 85.2(7) . .
O21 V1 O24 108.6(7) . .
O23 V1 O24 89.7(7) . .
O22 V1 O24 142.0(6) . .
O25 V1 O24 81.4(7) . .
O21 V1 V2 110.1(6) . .
O23 V1 V2 125.4(5) . .
O22 V1 V2 119.1(4) . .
O25 V1 V2 41.1(5) . .
O24 V1 V2 40.4(4) . .
O21 V1 U2 112.8(5) . .
O23 V1 U2 122.8(5) . .
O22 V1 U2 44.0(4) . .
O25 V1 U2 41.2(5) . .
O24 V1 U2 114.7(4) . .
V2 V1 U2 78.21(11) . .
O21 V1 U1 121.6(6) . .
O23 V1 U1 44.1(5) . .
O22 V1 U1 41.5(4) . .
O25 V1 U1 116.4(5) . .
O24 V1 U1 117.1(4) . .
V2 V1 U1 128.19(12) . .
U2 V1 U1 79.39(9) . .
O26 V2 O27 109.8(7) . .
O26 V2 O28 106.0(7) . .
O27 V2 O28 85.3(6) . .
O26 V2 O24 104.1(7) . .
O27 V2 O24 85.9(6) . .
O28 V2 O24 149.9(6) . .
O26 V2 O25 110.1(7) . .
O27 V2 O25 139.7(6) . .
O28 V2 O25 89.3(6) . .
O24 V2 O25 79.1(6) . .
O26 V2 V1 110.7(6) . .
O27 V2 V1 117.8(5) . .
O28 V2 V1 124.4(5) . .
O24 V2 V1 39.6(5) . .
O25 V2 V1 39.5(4) . .
O26 V2 U6 113.1(5) . .
O27 V2 U6 43.0(4) . .
O28 V2 U6 122.6(4) . .
O24 V2 U6 42.9(4) . .
O25 V2 U6 113.3(4) . .
V1 V2 U6 78.16(11) . .
O26 V2 U7 120.6(6) . .
O27 V2 U7 42.1(4) . .
O28 V2 U7 43.8(4) . .
O24 V2 U7 118.5(4) . .
O25 V2 U7 116.8(4) . .
V1 V2 U7 128.62(14) . .
U6 V2 U7 79.76(8) . .
O29 V3 O30 108.4(8) . .
O29 V3 O28 105.7(7) . .
O30 V3 O28 84.8(6) . .
O29 V3 O31 110.5(7) . .
O30 V3 O31 140.6(6) . .
O28 V3 O31 90.6(6) . .
O29 V3 O32 103.4(7) . .
O30 V3 O32 86.8(6) . .
O28 V3 O32 150.9(6) . .
O31 V3 O32 78.4(6) . .
O29 V3 V4 111.2(5) . .
O30 V3 V4 118.2(5) . .
O28 V3 V4 125.3(5) . .
O31 V3 V4 39.2(4) . .
O32 V3 V4 39.2(4) . .
O29 V3 U8 112.6(6) . .
O30 V3 U8 43.5(4) . .
O28 V3 U8 122.4(4) . .
O31 V3 U8 112.9(4) . .
O32 V3 U8 43.4(4) . .
V4 V3 U8 77.75(10) . .
O29 V3 U7 120.1(6) . .
O30 V3 U7 42.1(4) . .
O28 V3 U7 43.5(4) . .
O31 V3 U7 117.5(4) . .
O32 V3 U7 119.2(4) . .
V4 V3 U7 128.60(13) . .
U8 V3 U7 79.78(7) . .
O33 V4 O34 111.4(7) . .
O33 V4 O35 106.2(6) . .
O34 V4 O35 84.4(6) . .
O33 V4 O32 107.5(7) . .
O34 V4 O32 140.4(6) . .
O35 V4 O32 91.5(6) . .
O33 V4 O31 104.0(6) . .
O34 V4 O31 85.1(6) . .
O35 V4 O31 149.8(5) . .
O32 V4 O31 78.8(6) . .
O33 V4 V3 109.7(5) . .
O34 V4 V3 116.7(4) . .
O35 V4 V3 125.9(4) . .
O32 V4 V3 39.7(4) . .
O31 V4 V3 39.2(4) . .
O33 V4 U2 112.6(5) . .
O34 V4 U2 43.0(4) . .
O35 V4 U2 122.7(4) . .
O32 V4 U2 113.8(4) . .
O31 V4 U2 42.2(4) . .
V3 V4 U2 77.50(10) . .
O33 V4 U3 122.2(5) . .
O34 V4 U3 41.5(4) . .
O35 V4 U3 43.7(4) . .
O32 V4 U3 118.4(4) . .
O31 V4 U3 117.1(4) . .
V3 V4 U3 127.95(11) . .
U2 V4 U3 79.62(8) . .
O36 V5 O37 110.4(7) . .
O36 V5 O35 105.8(6) . .
O37 V5 O35 85.8(6) . .
O36 V5 O39 109.9(7) . .
O37 V5 O39 139.1(6) . .
O35 V5 O39 90.0(6) . .
O36 V5 O38 103.8(6) . .
O37 V5 O38 84.7(5) . .
O35 V5 O38 150.4(5) . .
O39 V5 O38 79.2(5) . .
O36 V5 V6 110.5(5) . .
O37 V5 V6 116.1(4) . .
O35 V5 V6 125.7(5) . .
O39 V5 V6 40.2(4) . .
O38 V5 V6 39.1(4) . .
O36 V5 U4 112.4(5) . .
O37 V5 U4 41.9(4) . .
O35 V5 U4 122.8(4) . .
O39 V5 U4 113.7(4) . .
O38 V5 U4 42.8(4) . .
V6 V5 U4 77.67(10) . .
O36 V5 U3 121.0(5) . .
O37 V5 U3 43.3(4) . .
O35 V5 U3 43.1(4) . .
O39 V5 U3 116.3(4) . .
O38 V5 U3 118.6(4) . .
V6 V5 U3 128.32(11) . .
U4 V5 U3 80.36(8) . .
O40 V6 O41 109.3(7) . .
O40 V6 O42 105.8(6) . .
O41 V6 O42 85.9(6) . .
O40 V6 O38 108.9(6) . .
O41 V6 O38 141.3(5) . .
O42 V6 O38 89.9(6) . .
O40 V6 O39 105.5(6) . .
O41 V6 O39 87.1(6) . .
O42 V6 O39 148.5(5) . .
O38 V6 O39 76.7(5) . .
O40 V6 V5 110.6(4) . .
O41 V6 V5 118.1(4) . .
O42 V6 V5 124.4(5) . .
O38 V6 V5 39.2(3) . .
O39 V6 V5 37.6(4) . .
O40 V6 U8 113.4(5) . .
O41 V6 U8 43.3(4) . .
O42 V6 U8 123.0(4) . .
O38 V6 U8 113.1(3) . .
O39 V6 U8 43.9(4) . .
V5 V6 U8 77.79(10) . .
O40 V6 U9 120.2(5) . .
O41 V6 U9 42.4(4) . .
O42 V6 U9 44.2(4) . .
O38 V6 U9 118.3(4) . .
O39 V6 U9 118.8(4) . .
V5 V6 U9 129.03(12) . .
U8 V6 U9 79.95(8) . .
O43 V7 O42 104.2(8) . .
O43 V7 O44 106.4(8) . .
O42 V7 O44 85.7(6) . .
O43 V7 O46 105.4(7) . 5_666
O42 V7 O46 150.4(5) . 5_666
O44 V7 O46 86.6(6) . 5_666
O43 V7 O45 112.2(7) . .
O42 V7 O45 89.6(6) . .
O44 V7 O45 141.0(5) . .
O46 V7 O45 78.8(6) 5_666 .
O43 V7 V8 113.6(7) . 5_666
O42 V7 V8 124.6(5) . 5_666
O44 V7 V8 118.2(5) . 5_666
O46 V7 V8 39.2(4) 5_666 5_666
O45 V7 V8 39.6(4) . 5_666
O43 V7 U10 111.7(6) . 5_666
O42 V7 U10 123.4(4) . 5_666
O44 V7 U10 43.5(5) . 5_666
O46 V7 U10 43.2(4) 5_666 5_666
O45 V7 U10 113.8(4) . 5_666
V8 V7 U10 77.97(11) 5_666 5_666
O43 V7 U9 116.5(7) . .
O42 V7 U9 44.1(4) . .
O44 V7 U9 42.1(4) . .
O46 V7 U9 119.6(4) 5_666 .
O45 V7 U9 118.3(4) . .
V8 V7 U9 129.67(12) 5_666 .
U10 V7 U9 80.46(8) 5_666 .
O47 V8 O48 109.5(8) . .
O47 V8 O49 108.9(8) . .
O48 V8 O49 86.1(7) . .
O47 V8 O46 109.2(7) . .
O48 V8 O46 140.1(6) . .
O49 V8 O46 90.2(7) . .
O47 V8 O45 101.5(7) . 5_666
O48 V8 O45 84.7(6) . 5_666
O49 V8 O45 149.6(6) . 5_666
O46 V8 O45 78.7(6) . 5_666
O47 V8 V7 109.1(6) . 5_666
O48 V8 V7 116.9(5) . 5_666
O49 V8 V7 124.1(6) . 5_666
O46 V8 V7 38.8(4) . 5_666
O45 V8 V7 39.9(4) 5_666 5_666
O47 V8 U4 110.7(6) . 5_666
O48 V8 U4 42.3(5) . 5_666
O49 V8 U4 122.8(4) . 5_666
O46 V8 U4 113.1(4) . 5_666
O45 V8 U4 42.4(4) 5_666 5_666
V7 V8 U4 77.92(11) 5_666 5_666
O47 V8 U5 122.0(6) . .
O48 V8 U5 42.6(4) . .
O49 V8 U5 44.0(4) . .
O46 V8 U5 118.3(4) . .
O45 V8 U5 118.2(4) 5_666 .
V7 V8 U5 128.66(13) 5_666 .
U4 V8 U5 79.87(7) 5_666 .
O50 V9 O51 110.6(9) . .
O50 V9 O49 108.3(7) . .
O51 V9 O49 85.0(6) . .
O50 V9 O53 109.0(9) . .
O51 V9 O53 139.8(6) . .
O49 V9 O53 89.5(7) . .
O50 V9 O52 104.7(7) . .
O51 V9 O52 85.9(6) . .
O49 V9 O52 147.0(6) . .
O53 V9 O52 77.4(6) . .
O50 V9 V10 109.9(7) . .
O51 V9 V10 117.0(4) . .
O49 V9 V10 123.7(6) . .
O53 V9 V10 39.4(4) . .
O52 V9 V10 38.1(5) . .
O50 V9 U6 113.1(6) . .
O51 V9 U6 42.6(4) . .
O49 V9 U6 121.3(4) . .
O53 V9 U6 113.0(4) . .
O52 V9 U6 43.3(5) . .
V10 V9 U6 77.67(11) . .
O50 V9 U5 121.5(7) . .
O51 V9 U5 41.7(4) . .
O49 V9 U5 43.7(5) . .
O53 V9 U5 117.8(4) . .
O52 V9 U5 117.6(4) . .
V10 V9 U5 128.41(13) . .
U6 V9 U5 79.09(9) . .
O54 V10 O55 108.6(8) . .
O54 V10 O52 111.8(8) . .
O55 V10 O52 139.2(6) . .
O54 V10 O23 104.5(7) . .
O55 V10 O23 85.1(7) . .
O52 V10 O23 90.0(7) . .
O54 V10 O53 105.0(7) . .
O55 V10 O53 86.1(6) . .
O52 V10 O53 78.6(7) . .
O23 V10 O53 150.5(6) . .
O54 V10 V9 112.1(6) . .
O55 V10 V9 117.3(4) . .
O52 V10 V9 39.8(4) . .
O23 V10 V9 125.7(5) . .
O53 V10 V9 38.9(5) . .
O54 V10 U10 113.2(6) . .
O55 V10 U10 42.3(4) . .
O52 V10 U10 113.1(4) . .
O23 V10 U10 121.9(5) . .
O53 V10 U10 43.8(5) . .
V9 V10 U10 78.06(11) . .
O54 V10 U1 119.1(7) . .
O55 V10 U1 41.9(4) . .
O52 V10 U1 116.7(4) . .
O23 V10 U1 43.9(5) . .
O53 V10 U1 118.5(5) . .
V9 V10 U1 128.60(13) . .
U10 V10 U1 78.86(9) . .
O56 S1 O59 109.9(9) . .
O56 S1 O57 110.8(9) . .
O59 S1 O57 105.2(7) . .
O56 S1 O58 114.2(9) . .
O59 S1 O58 108.5(7) . .
O57 S1 O58 107.9(9) . .
O60 S2 O62 109.7(9) . .
O60 S2 O61 109.6(9) . .
O62 S2 O61 109.7(8) . .
O60 S2 O63 111.1(9) . 5_666
O62 S2 O63 109.1(8) . 5_666
O61 S2 O63 107.6(8) . 5_666
O64 S3 O67 112.4(10) . .
O64 S3 O65 109.1(10) . .
O67 S3 O65 110.1(9) . .
O64 S3 O66 110.3(9) . .
O67 S3 O66 107.0(8) . .
O65 S3 O66 107.9(8) . .
O68 S4 O70 110.1(9) . .
O68 S4 O71 112.1(8) . .
O70 S4 O71 106.1(8) . .
O68 S4 O69 111.5(9) . .
O70 S4 O69 109.6(8) . .
O71 S4 O69 107.3(8) . .
O72 S5 O73 112.0(9) . 5_666
O72 S5 O75 112.0(9) . .
O73 S5 O75 107.5(8) 5_666 .
O72 S5 O74 110.2(8) . .
O73 S5 O74 108.8(8) 5_666 .
O75 S5 O74 106.2(9) . .
U1 O2 Na3 152.3(8) . .
U1 O2 Na2 145.4(8) . .
Na3 O2 Na2 62.2(6) . .
U2 O4 Na3 151.9(7) . .
U2 O4 Na4 151.8(7) . .
Na3 O4 Na4 54.3(5) . .
U3 O6 Na5 151.2(7) . .
U3 O6 Na4 148.5(7) . .
Na5 O6 Na4 60.2(6) . .
U4 O8 Na5 152.4(7) . .
U4 O8 Na1 150.8(7) . 5_666
Na5 O8 Na1 55.4(5) . 5_666
U5 O10 Na2 149.9(8) . .
U5 O10 Na1 150.0(8) . .
Na2 O10 Na1 60.0(6) . .
U6 O12 Na2 151.2(7) . .
U6 O12 Na3 150.5(7) . .
Na2 O12 Na3 55.7(6) . .
U7 O14 Na3 148.6(9) . .
U7 O14 Na4 148.8(8) . .
Na3 O14 Na4 62.6(7) . .
U8 O16 Na5 154.5(7) . .
U8 O16 Na4 150.4(8) . .
Na5 O16 Na4 53.9(5) . .
U9 O18 Na5 149.1(8) . .
U9 O18 Na1 147.0(8) . 5_666
Na5 O18 Na1 63.8(7) . 5_666
U10 O20 Na2 156.2(8) . .
U10 O20 Na1 148.4(7) . .
Na2 O20 Na1 54.5(5) . .
V1 O22 U1 106.1(6) . .
V1 O22 U2 102.8(6) . .
U1 O22 U2 131.2(5) . .
V1 O23 V10 152.9(10) . .
V1 O23 U1 103.7(7) . .
V10 O23 U1 103.0(6) . .
V1 O24 V2 99.9(6) . .
V1 O24 U6 139.1(8) . .
V2 O24 U6 102.5(6) . .
V1 O25 V2 99.4(7) . .
V1 O25 U2 105.7(8) . .
V2 O25 U2 138.8(7) . .
V2 O27 U6 104.7(6) . .
V2 O27 U7 106.3(6) . .
U6 O27 U7 132.1(5) . .
V3 O28 V2 152.4(8) . .
V3 O28 U7 104.2(6) . .
V2 O28 U7 103.4(5) . .
V3 O30 U7 106.5(6) . .
V3 O30 U8 104.3(7) . .
U7 O30 U8 131.0(5) . .
V3 O31 V4 101.6(6) . .
V3 O31 U2 138.7(6) . .
V4 O31 U2 104.3(6) . .
V4 O32 V3 101.1(5) . .
V4 O32 U8 137.3(7) . .
V3 O32 U8 102.3(6) . .
V4 O34 U3 107.5(5) . .
V4 O34 U2 105.5(6) . .
U3 O34 U2 131.9(5) . .
V5 O35 V4 151.8(8) . .
V5 O35 U3 105.2(6) . .
V4 O35 U3 102.6(5) . .
V5 O37 U4 106.5(6) . .
V5 O37 U3 105.1(6) . .
U4 O37 U3 133.1(5) . .
V6 O38 V5 101.8(6) . .
V6 O38 U4 138.3(6) . .
V5 O38 U4 103.0(5) . .
V5 O39 V6 102.2(6) . .
V5 O39 U8 141.1(6) . .
V6 O39 U8 100.7(6) . .
V6 O41 U8 105.0(5) . .
V6 O41 U9 106.5(6) . .
U8 O41 U9 131.0(5) . .
V7 O42 V6 153.6(8) . .
V7 O42 U9 103.5(5) . .
V6 O42 U9 102.8(6) . .
V7 O44 U9 105.8(6) . .
V7 O44 U10 103.7(7) . 5_666
U9 O44 U10 133.7(5) . 5_666
V8 O45 V7 100.4(6) 5_666 .
V8 O45 U4 103.5(6) 5_666 .
V7 O45 U4 138.4(6) . .
V7 O46 V8 102.0(6) 5_666 .
V7 O46 U10 103.0(6) 5_666 .
V8 O46 U10 137.8(6) . .
V8 O48 U4 106.5(7) . 5_666
V8 O48 U5 106.4(6) . .
U4 O48 U5 131.5(5) 5_666 .
V8 O49 V9 153.0(9) . .
V8 O49 U5 103.7(6) . .
V9 O49 U5 103.3(7) . .
V9 O51 U5 106.0(6) . .
V9 O51 U6 104.5(6) . .
U5 O51 U6 132.4(6) . .
V10 O52 V9 102.1(7) . .
V10 O52 U6 140.0(7) . .
V9 O52 U6 102.1(6) . .
V9 O53 V10 101.7(7) . .
V9 O53 U10 137.9(7) . .
V10 O53 U10 102.1(7) . .
V10 O55 U10 106.3(7) . .
V10 O55 U1 107.5(6) . .
U10 O55 U1 130.0(6) . .
S1 O57 U1 144.5(9) . .
S1 O58 U2 123.2(8) . .
S1 O59 U3 140.4(7) . .
S2 O61 U3 142.1(8) . .
S2 O62 U4 122.4(8) . .
S2 O63 U5 142.8(8) 5_666 .
S3 O65 U6 121.3(9) . .
S3 O66 U7 143.1(8) . .
S3 O67 U5 143.5(8) . .
S4 O69 U7 140.4(9) . .
S4 O70 U8 123.1(8) . .
S4 O71 U9 145.9(8) . .
S5 O73 U9 143.8(8) 5_666 .
S5 O74 U10 123.9(7) . .
S5 O75 U1 142.0(8) . .
O18 Na1 Na2 136.7(9) 5_666 .
O18 Na1 O10 145.8(8) 5_666 .
Na2 Na1 O10 59.0(7) . .
O18 Na1 Na5 58.2(6) 5_666 5_666
Na2 Na1 Na5 144.6(8) . 5_666
O10 Na1 Na5 132.0(8) . 5_666
O18 Na1 O4W 118.6(8) 5_666 5_666
Na2 Na1 O4W 94.7(7) . 5_666
O10 Na1 O4W 82.0(7) . 5_666
Na5 Na1 O4W 60.5(6) 5_666 5_666
O18 Na1 O2W 84.2(7) 5_666 .
Na2 Na1 O2W 62.7(7) . .
O10 Na1 O2W 121.5(8) . .
Na5 Na1 O2W 94.4(7) 5_666 .
O4W Na1 O2W 98.7(6) 5_666 .
O18 Na1 O20 87.9(7) 5_666 .
Na2 Na1 O20 61.3(6) . .
O10 Na1 O20 75.9(6) . .
Na5 Na1 O20 146.1(8) 5_666 .
O4W Na1 O20 153.4(9) 5_666 .
O2W Na1 O20 81.0(6) . .
O18 Na1 O8 76.4(6) 5_666 5_666
Na2 Na1 O8 141.9(9) . 5_666
O10 Na1 O8 82.9(6) . 5_666
Na5 Na1 O8 61.7(6) 5_666 5_666
O4W Na1 O8 77.3(6) 5_666 5_666
O2W Na1 O8 154.8(9) . 5_666
O20 Na1 O8 113.7(6) . 5_666
O18 Na1 U9 14.4(3) 5_666 5_666
Na2 Na1 U9 125.8(7) . 5_666
O10 Na1 U9 136.6(6) . 5_666
Na5 Na1 U9 72.5(5) 5_666 5_666
O4W Na1 U9 133.0(7) 5_666 5_666
O2W Na1 U9 82.9(5) . 5_666
O20 Na1 U9 73.6(5) . 5_666
O8 Na1 U9 82.1(5) 5_666 5_666
O18 Na1 U5 136.3(6) 5_666 .
Na2 Na1 U5 72.0(6) . .
O10 Na1 U5 13.0(4) . .
Na5 Na1 U5 122.3(6) 5_666 .
O4W Na1 U5 80.4(5) 5_666 .
O2W Na1 U5 134.5(7) . .
O20 Na1 U5 81.1(5) . .
O8 Na1 U5 70.0(4) 5_666 .
U9 Na1 U5 130.3(4) 5_666 .
O2 Na2 O10 146.1(8) . .
O2 Na2 Na1 135.0(9) . .
O10 Na2 Na1 60.9(6) . .
O2 Na2 Na3 58.3(6) . .
O10 Na2 Na3 132.7(9) . .
Na1 Na2 Na3 142.3(8) . .
O2 Na2 O20 85.0(6) . .
O10 Na2 O20 78.0(6) . .
Na1 Na2 O20 64.2(6) . .
Na3 Na2 O20 143.3(8) . .
O2 Na2 O2W 83.5(7) . .
O10 Na2 O2W 122.0(8) . .
Na1 Na2 O2W 61.2(6) . .
Na3 Na2 O2W 92.8(8) . .
O20 Na2 O2W 81.7(6) . .
O2 Na2 O1W 119.1(8) . .
O10 Na2 O1W 81.7(7) . .
Na1 Na2 O1W 94.4(7) . .
Na3 Na2 O1W 60.8(6) . .
O20 Na2 O1W 155.8(8) . .
O2W Na2 O1W 98.3(7) . .
O2 Na2 O12 76.7(6) . .
O10 Na2 O12 83.1(7) . .
Na1 Na2 O12 144.0(9) . .
Na3 Na2 O12 62.5(6) . .
O20 Na2 O12 112.8(7) . .
O2W Na2 O12 154.0(8) . .
O1W Na2 O12 77.3(6) . .
O2 Na2 U1 15.0(4) . .
O10 Na2 U1 137.1(6) . .
Na1 Na2 U1 123.4(7) . .
Na3 Na2 U1 73.4(5) . .
O20 Na2 U1 70.0(4) . .
O2W Na2 U1 81.2(5) . .
O1W Na2 U1 134.1(6) . .
O12 Na2 U1 83.7(4) . .
O2 Na2 U5 136.4(7) . .
O10 Na2 U5 13.1(4) . .
Na1 Na2 U5 74.1(6) . .
Na3 Na2 U5 123.1(7) . .
O20 Na2 U5 82.8(5) . .
O2W Na2 U5 135.1(6) . .
O1W Na2 U5 80.3(5) . .
O12 Na2 U5 70.1(5) . .
U1 Na2 U5 131.0(4) . .
O2 Na3 O14 143.3(8) . .
O2 Na3 Na2 59.4(6) . .
O14 Na3 Na2 135.9(10) . .
O2 Na3 Na4 133.5(9) . .
O14 Na3 Na4 59.5(6) . .
Na2 Na3 Na4 143.9(8) . .
O2 Na3 O1W 122.3(8) . .
O14 Na3 O1W 83.5(7) . .
Na2 Na3 O1W 62.9(7) . .
Na4 Na3 O1W 94.1(6) . .
O2 Na3 O12 76.8(6) . .
O14 Na3 O12 84.9(7) . .
Na2 Na3 O12 61.8(6) . .
Na4 Na3 O12 144.3(8) . .
O1W Na3 O12 78.0(6) . .
O2 Na3 O5W 84.2(7) . .
O14 Na3 O5W 119.2(8) . .
Na2 Na3 O5W 95.4(7) . .
Na4 Na3 O5W 59.7(6) . .
O1W Na3 O5W 100.1(6) . .
O12 Na3 O5W 155.6(8) . .
O2 Na3 O4 81.9(6) . .
O14 Na3 O4 76.8(6) . .
Na2 Na3 O4 141.2(7) . .
Na4 Na3 O4 63.6(6) . .
O1W Na3 O4 155.6(8) . .
O12 Na3 O4 113.9(6) . .
O5W Na3 O4 77.7(6) . .
O2 Na3 U7 135.2(6) . .
O14 Na3 U7 13.5(4) . .
Na2 Na3 U7 124.9(7) . .
Na4 Na3 U7 72.9(5) . .
O1W Na3 U7 80.9(5) . .
O12 Na3 U7 71.4(5) . .
O5W Na3 U7 132.7(6) . .
O4 Na3 U7 83.0(5) . .
O2 Na3 U1 12.1(4) . .
O14 Na3 U1 135.5(6) . .
Na2 Na3 U1 71.5(5) . .
Na4 Na3 U1 123.8(7) . .
O1W Na3 U1 134.4(7) . .
O12 Na3 U1 82.7(4) . .
O5W Na3 U1 81.7(5) . .
O4 Na3 U1 69.8(4) . .
U7 Na3 U1 130.5(3) . .
Na5 Na4 O6 59.6(6) . .
Na5 Na4 O14 134.5(8) . .
O6 Na4 O14 143.1(8) . .
Na5 Na4 Na3 146.0(8) . .
O6 Na4 Na3 134.9(8) . .
O14 Na4 Na3 57.9(6) . .
Na5 Na4 O5W 95.4(8) . .
O6 Na4 O5W 82.9(7) . .
O14 Na4 O5W 121.1(8) . .
Na3 Na4 O5W 63.2(6) . .
Na5 Na4 O3W 62.9(6) . .
O6 Na4 O3W 122.4(8) . .
O14 Na4 O3W 82.9(6) . .
Na3 Na4 O3W 94.0(7) . .
O5W Na4 O3W 100.9(7) . .
Na5 Na4 O16 61.3(6) . .
O6 Na4 O16 75.3(6) . .
O14 Na4 O16 84.9(6) . .
Na3 Na4 O16 142.8(8) . .
O5W Na4 O16 153.9(8) . .
O3W Na4 O16 79.5(6) . .
Na5 Na4 O4 143.2(8) . .
O6 Na4 O4 83.6(6) . .
O14 Na4 O4 75.5(6) . .
Na3 Na4 O4 62.1(6) . .
O5W Na4 O4 78.5(6) . .
O3W Na4 O4 153.9(8) . .
O16 Na4 O4 112.4(7) . .
Na5 Na4 U7 123.6(6) . .
O6 Na4 U7 135.1(6) . .
O14 Na4 U7 13.3(4) . .
Na3 Na4 U7 71.2(5) . .
O5W Na4 U7 134.4(6) . .
O3W Na4 U7 80.3(5) . .
O16 Na4 U7 71.7(4) . .
O4 Na4 U7 81.8(5) . .
Na5 Na4 U3 73.2(5) . .
O6 Na4 U3 13.7(3) . .
O14 Na4 U3 134.5(6) . .
Na3 Na4 U3 123.5(6) . .
O5W Na4 U3 80.0(5) . .
O3W Na4 U3 136.0(6) . .
O16 Na4 U3 81.9(4) . .
O4 Na4 U3 70.0(4) . .
U7 Na4 U3 129.9(4) . .
O6 Na5 O18 145.1(7) . .
O6 Na5 Na4 60.2(6) . .
O18 Na5 Na4 135.1(9) . .
O6 Na5 Na1 134.1(9) . 5_666
O18 Na5 Na1 58.0(6) . 5_666
Na4 Na5 Na1 143.1(8) . 5_666
O6 Na5 O4W 84.1(7) . .
O18 Na5 O4W 118.4(8) . .
Na4 Na5 O4W 94.9(7) . .
Na1 Na5 O4W 60.4(7) 5_666 .
O6 Na5 O16 77.2(6) . .
O18 Na5 O16 84.1(7) . .
Na4 Na5 O16 64.9(6) . .
Na1 Na5 O16 142.1(7) 5_666 .
O4W Na5 O16 157.4(8) . .
O6 Na5 O3W 122.8(8) . .
O18 Na5 O3W 82.0(7) . .
Na4 Na5 O3W 62.6(6) . .
Na1 Na5 O3W 92.7(7) 5_666 .
O4W Na5 O3W 99.2(6) . .
O16 Na5 O3W 81.0(7) . .
O6 Na5 O8 83.2(6) . .
O18 Na5 O8 76.9(6) . .
Na4 Na5 O8 143.3(8) . .
Na1 Na5 O8 62.8(6) 5_666 .
O4W Na5 O8 77.8(7) . .
O16 Na5 O8 111.8(6) . .
O3W Na5 O8 153.7(8) . .
O6 Na5 U3 12.5(3) . .
O18 Na5 U3 136.9(6) . .
Na4 Na5 U3 72.8(5) . .
Na1 Na5 U3 124.1(7) 5_666 .
O4W Na5 U3 81.6(5) . .
O16 Na5 U3 82.6(5) . .
O3W Na5 U3 135.3(6) . .
O8 Na5 U3 70.6(4) . .
O6 Na5 U9 136.0(6) . .
O18 Na5 U9 13.5(4) . .
Na4 Na5 U9 125.4(7) . .
Na1 Na5 U9 71.5(5) 5_666 .
O4W Na5 U9 131.9(6) . .
O16 Na5 U9 70.6(4) . .
O3W Na5 U9 81.0(5) . .
O8 Na5 U9 81.9(4) . .
U3 Na5 U9 130.8(3) . .
C4 N1 C2 110(2) . .
C4 N1 C1 123(2) . .
C2 N1 C1 126(3) . .
C4 N2 C3 118(2) . .
C4 N2 C5 119(2) . .
C3 N2 C5 123(2) . .
C3 C2 N1 105(3) . .
N2 C3 C2 103(2) . .
N2 C4 N1 101.5(17) . .
N2 C5 C6 108(2) . .
Na3 O1W Na2 56.3(6) . .
Na1 O2W Na2 56.1(6) . .
Na4 O3W Na5 54.5(6) . .
Na5 O4W Na1 59.1(6) . 5_666
Na4 O5W Na3 57.0(6) . .
C16 N5 C14 106.8(14) . .
C16 N5 C13 131(2) . .
C14 N5 C13 122(2) . .
C16 N6 C15 106.0(14) . .
C16 N6 C17 127(3) . .
C15 N6 C17 126(4) . .
C15 C14 N5 107.2(17) . .
C14 C15 N6 108.1(17) . .
N5 C16 N6 111.0(11) . .
C18 C17 N6 110.6(15) . .
C10 N4 C9 106(2) . .
C10 N4 C11 136(3) . .
C9 N4 C11 116(2) . .
C8 N3 C10 98(3) . .
C8 N3 C7 131(4) . .
C10 N3 C7 130(3) . .
N3 C8 C9 120(3) . .
N3 C8 C10 43.0(19) . .
C9 C8 C10 77(2) . .
N4 C9 C8 99(3) . .
N4 C10 N3 117(3) . .
N4 C10 C8 78(2) . .
N3 C10 C8 38.7(16) . .
N4 C11 C12 111.6(15) . .

loop_
_geom_bond_atom_site_label_1
_geom_bond_atom_site_label_2
_geom_bond_distance
_geom_bond_site_symmetry_2
U1 O2 1.779(13) .
U1 O1 1.816(12) .
U1 O22 2.313(13) .
U1 O55 2.362(13) .
U1 O23 2.401(16) .
U1 O75 2.388(15) .
U1 O57 2.421(13) .
U1 V1 3.351(4) .
U1 V10 3.372(4) .
U1 Na2 3.898(15) .
U1 Na3 3.938(13) .
U2 O4 1.767(11) .
U2 O3 1.781(13) .
U2 O25 2.273(16) .
U2 O31 2.307(13) .
U2 O34 2.356(12) .
U2 O22 2.368(12) .
U2 O58 2.362(16) .
U2 V4 3.329(3) .
U2 V1 3.323(4) .
U3 O5 1.768(12) .
U3 O6 1.771(11) .
U3 O34 2.320(12) .
U3 O37 2.375(11) .
U3 O35 2.367(13) .
U3 O59 2.438(11) .
U3 O61 2.436(14) .
U3 V5 3.341(3) .
U3 V4 3.341(4) .
U3 Na4 3.915(14) .
U3 Na5 3.924(14) .
U4 O8 1.797(11) .
U4 O7 1.817(12) .
U4 O45 2.292(12) .
U4 O37 2.302(12) .
U4 O38 2.308(13) .
U4 O48 2.323(15) 5_666
U4 O62 2.433(12) .
U4 V5 3.309(3) .
U4 V8 3.308(3) 5_666
U5 O9 1.757(16) .
U5 O10 1.784(14) .
U5 O51 2.325(13) .
U5 O48 2.350(14) .
U5 O49 2.382(14) .
U5 O63 2.399(13) .
U5 O67 2.430(13) .
U5 V8 3.330(4) .
U5 V9 3.357(4) .
U5 Na2 3.937(18) .
U5 Na1 3.981(16) .
U6 O11 1.813(14) .
U6 O12 1.810(12) .
U6 O24 2.313(13) .
U6 O27 2.339(13) .
U6 O51 2.322(12) .
U6 O52 2.331(15) .
U6 O65 2.451(15) .
U6 V2 3.316(4) .
U6 V9 3.322(4) .
U7 O13 1.69(2) .
U7 O14 1.727(17) .
U7 O27 2.334(12) .
U7 O30 2.344(13) .
U7 O28 2.381(13) .
U7 O69 2.395(12) .
U7 O66 2.415(11) .
U7 V2 3.345(4) .
U7 V3 3.351(3) .
U7 Na3 3.867(15) .
U7 Na4 3.906(15) .
U8 O15 1.791(15) .
U8 O16 1.794(12) .
U8 O32 2.326(11) .
U8 O39 2.336(14) .
U8 O30 2.352(13) .
U8 O41 2.350(12) .
U8 O70 2.427(14) .
U8 V3 3.311(3) .
U8 V6 3.312(3) .
U9 O18 1.781(13) .
U9 O17 1.795(11) .
U9 O44 2.328(14) .
U9 O41 2.350(11) .
U9 O42 2.392(12) .
U9 O71 2.397(13) .
U9 O73 2.431(12) .
U9 V7 3.339(4) .
U9 V6 3.345(3) .
U9 Na1 3.904(16) 5_666
U9 Na5 3.927(13) .
U10 O19 1.773(12) .
U10 O20 1.767(12) .
U10 O46 2.318(12) .
U10 O55 2.327(12) .
U10 O44 2.337(14) 5_666
U10 O53 2.346(16) .
U10 O74 2.385(15) .
U10 V7 3.301(3) 5_666
U10 V10 3.318(4) .
V1 O21 1.615(12) .
V1 O23 1.836(14) .
V1 O22 1.867(15) .
V1 O25 1.887(14) .
V1 O24 1.897(16) .
V1 V2 2.928(6) .
V2 O26 1.618(14) .
V2 O27 1.829(14) .
V2 O28 1.863(14) .
V2 O24 1.927(15) .
V2 O25 1.951(18) .
V3 O29 1.587(15) .
V3 O30 1.821(14) .
V3 O28 1.846(13) .
V3 O31 1.897(14) .
V3 O32 1.914(13) .
V3 V4 2.941(5) .
V4 O33 1.627(13) .
V4 O34 1.805(13) .
V4 O35 1.898(13) .
V4 O32 1.895(14) .
V4 O31 1.898(14) .
V5 O36 1.611(11) .
V5 O37 1.812(14) .
V5 O35 1.817(12) .
V5 O39 1.849(15) .
V5 O38 1.910(11) .
V5 V6 2.961(5) .
V6 O40 1.631(12) .
V6 O41 1.805(13) .
V6 O42 1.867(12) .
V6 O38 1.907(13) .
V6 O39 1.956(11) .
V7 O43 1.623(14) .
V7 O42 1.837(13) .
V7 O44 1.843(13) .
V7 O46 1.886(14) 5_666
V7 O45 1.921(14) .
V7 V8 2.943(6) 5_666
V7 U10 3.301(3) 5_666
V8 O47 1.596(16) .
V8 O48 1.786(13) .
V8 O49 1.830(16) .
V8 O46 1.901(13) .
V8 O45 1.909(14) 5_666
V8 V7 2.943(6) 5_666
V8 U4 3.308(3) 5_666
V9 O50 1.629(15) .
V9 O51 1.864(15) .
V9 O49 1.880(15) .
V9 O53 1.885(18) .
V9 O52 1.926(13) .
V9 V10 2.941(6) .
V10 O54 1.623(12) .
V10 O55 1.801(17) .
V10 O52 1.856(16) .
V10 O23 1.889(13) .
V10 O53 1.906(13) .
S1 O56 1.409(19) .
S1 O59 1.480(13) .
S1 O57 1.493(14) .
S1 O58 1.513(15) .
S2 O60 1.371(16) .
S2 O62 1.463(12) .
S2 O61 1.461(15) .
S2 O63 1.515(15) 5_666
S3 O64 1.413(18) .
S3 O67 1.460(14) .
S3 O65 1.461(15) .
S3 O66 1.482(13) .
S4 O68 1.493(16) .
S4 O70 1.489(13) .
S4 O71 1.500(15) .
S4 O69 1.509(15) .
S5 O72 1.456(15) .
S5 O73 1.474(13) 5_666
S5 O75 1.490(15) .
S5 O74 1.503(14) .
O2 Na3 2.276(18) .
O2 Na2 2.30(2) .
O4 Na3 2.609(19) .
O4 Na4 2.643(18) .
O6 Na5 2.278(17) .
O6 Na4 2.294(19) .
O8 Na5 2.59(2) .
O8 Na1 2.615(19) 5_666
O10 Na2 2.29(2) .
O10 Na1 2.33(2) .
O12 Na2 2.52(2) .
O12 Na3 2.54(2) .
O14 Na3 2.29(2) .
O14 Na4 2.32(2) .
O16 Na5 2.49(2) .
O16 Na4 2.570(18) .
O18 Na5 2.291(18) .
O18 Na1 2.29(2) 5_666
O20 Na2 2.491(19) .
O20 Na1 2.56(2) .
O44 U10 2.337(14) 5_666
O45 V8 1.909(14) 5_666
O46 V7 1.886(14) 5_666
O48 U4 2.323(15) 5_666
O63 S2 1.515(15) 5_666
O73 S5 1.474(13) 5_666
Na1 O18 2.29(2) 5_666
Na1 Na2 2.31(2) .
Na1 Na5 2.42(2) 5_666
Na1 O4W 2.45(2) 5_666
Na1 O2W 2.44(2) .
Na1 O8 2.615(19) 5_666
Na1 U9 3.904(16) 5_666
Na2 Na3 2.37(2) .
Na2 O2W 2.48(2) .
Na2 O1W 2.53(2) .
Na3 Na4 2.40(2) .
Na3 O1W 2.48(2) .
Na3 O5W 2.55(2) .
Na4 Na5 2.29(2) .
Na4 O5W 2.47(2) .
Na4 O3W 2.50(2) .
Na5 Na1 2.42(2) 5_666
Na5 O4W 2.45(2) .
Na5 O3W 2.51(2) .
N1 C4 1.35(3) .
N1 C2 1.39(3) .
N1 C1 1.53(3) .
N2 C4 1.27(2) .
N2 C3 1.33(3) .
N2 C5 1.47(4) .
C2 C3 1.36(4) .
C5 C6 1.53(5) .
O4W Na1 2.45(2) 5_666
N5 C16 1.302(9) .
N5 C14 1.365(10) .
N5 C13 1.491(10) .
N6 C16 1.301(10) .
N6 C15 1.372(10) .
N6 C17 1.505(10) .
C14 C15 1.314(10) .
C17 C18 1.497(10) .
N4 C10 1.31(3) .
N4 C9 1.43(3) .
N4 C11 1.495(10) .
N3 C8 1.28(4) .
N3 C10 1.39(4) .
N3 C7 1.508(10) .
C8 C9 1.43(4) .
C8 C10 2.02(5) .
C11 C12 1.498(10) .

loop_
_geom_torsion_atom_site_label_1
_geom_torsion_atom_site_label_2
_geom_torsion_atom_site_label_3
_geom_torsion_atom_site_label_4
_geom_torsion
_geom_torsion_site_symmetry_1
_geom_torsion_site_symmetry_2
_geom_torsion_site_symmetry_3
_geom_torsion_site_symmetry_4
O4 U2 V1 O21 179.5(8) . . . .
O3 U2 V1 O21 0.9(9) . . . .
O25 U2 V1 O21 -85.7(9) . . . .
O31 U2 V1 O21 -89.7(8) . . . .
O34 U2 V1 O21 -166(3) . . . .
O22 U2 V1 O21 94.4(9) . . . .
O58 U2 V1 O21 83.8(8) . . . .
V4 U2 V1 O21 -94.4(7) . . . .
O4 U2 V1 O23 51.3(7) . . . .
O3 U2 V1 O23 -127.3(8) . . . .
O25 U2 V1 O23 146.1(9) . . . .
O31 U2 V1 O23 142.1(6) . . . .
O34 U2 V1 O23 66(3) . . . .
O22 U2 V1 O23 -33.9(8) . . . .
O58 U2 V1 O23 -44.5(6) . . . .
V4 U2 V1 O23 137.3(6) . . . .
O4 U2 V1 O22 85.2(7) . . . .
O3 U2 V1 O22 -93.4(8) . . . .
O25 U2 V1 O22 180.0(8) . . . .
O31 U2 V1 O22 176.0(6) . . . .
O34 U2 V1 O22 100(3) . . . .
O58 U2 V1 O22 -10.6(6) . . . .
V4 U2 V1 O22 171.2(5) . . . .
O4 U2 V1 O25 -94.8(8) . . . .
O3 U2 V1 O25 86.6(8) . . . .
O31 U2 V1 O25 -4.0(7) . . . .
O34 U2 V1 O25 -80(3) . . . .
O22 U2 V1 O25 -180.0(8) . . . .
O58 U2 V1 O25 169.4(7) . . . .
V4 U2 V1 O25 -8.8(6) . . . .
O4 U2 V1 O24 -55.5(6) . . . .
O3 U2 V1 O24 125.9(7) . . . .
O25 U2 V1 O24 39.3(8) . . . .
O31 U2 V1 O24 35.3(6) . . . .
O34 U2 V1 O24 -41(3) . . . .
O22 U2 V1 O24 -140.7(7) . . . .
O58 U2 V1 O24 -151.2(6) . . . .
V4 U2 V1 O24 30.5(5) . . . .
O4 U2 V1 V2 -73.4(5) . . . .
O3 U2 V1 V2 108.0(5) . . . .
O25 U2 V1 V2 21.4(6) . . . .
O31 U2 V1 V2 17.4(3) . . . .
O34 U2 V1 V2 -59(3) . . . .
O22 U2 V1 V2 -158.5(6) . . . .
O58 U2 V1 V2 -169.1(3) . . . .
V4 U2 V1 V2 12.65(18) . . . .
O4 U2 V1 U1 59.6(4) . . . .
O3 U2 V1 U1 -119.0(5) . . . .
O25 U2 V1 U1 154.4(6) . . . .
O31 U2 V1 U1 150.4(3) . . . .
O34 U2 V1 U1 74(3) . . . .
O22 U2 V1 U1 -25.6(5) . . . .
O58 U2 V1 U1 -36.2(3) . . . .
V4 U2 V1 U1 145.63(12) . . . .
O2 U1 V1 O21 170.5(7) . . . .
O1 U1 V1 O21 -11.8(7) . . . .
O22 U1 V1 O21 -83.4(8) . . . .
O55 U1 V1 O21 76.7(7) . . . .
O23 U1 V1 O21 79.7(8) . . . .
O75 U1 V1 O21 148.5(15) . . . .
O57 U1 V1 O21 -106.6(7) . . . .
V10 U1 V1 O21 82.3(6) . . . .
Na2 U1 V1 O21 154.4(6) . . . .
Na3 U1 V1 O21 -175.6(7) . . . .
O2 U1 V1 O23 90.8(7) . . . .
O1 U1 V1 O23 -91.5(8) . . . .
O22 U1 V1 O23 -163.1(8) . . . .
O55 U1 V1 O23 -3.0(7) . . . .
O75 U1 V1 O23 68.8(15) . . . .
O57 U1 V1 O23 173.7(7) . . . .
V10 U1 V1 O23 2.6(6) . . . .
Na2 U1 V1 O23 74.7(7) . . . .
Na3 U1 V1 O23 104.7(7) . . . .
O2 U1 V1 O22 -106.0(7) . . . .
O1 U1 V1 O22 71.6(7) . . . .
O55 U1 V1 O22 160.1(6) . . . .
O23 U1 V1 O22 163.1(8) . . . .
O75 U1 V1 O22 -128.0(15) . . . .
O57 U1 V1 O22 -23.2(6) . . . .
V10 U1 V1 O22 165.8(6) . . . .
Na2 U1 V1 O22 -122.1(6) . . . .
Na3 U1 V1 O22 -92.2(6) . . . .
O2 U1 V1 O25 -60.6(7) . . . .
O1 U1 V1 O25 117.0(7) . . . .
O22 U1 V1 O25 45.4(7) . . . .
O55 U1 V1 O25 -154.5(6) . . . .
O23 U1 V1 O25 -151.5(8) . . . .
O75 U1 V1 O25 -82.6(15) . . . .
O57 U1 V1 O25 22.2(6) . . . .
V10 U1 V1 O25 -148.8(5) . . . .
Na2 U1 V1 O25 -76.7(6) . . . .
Na3 U1 V1 O25 -46.8(6) . . . .
O2 U1 V1 O24 33.3(6) . . . .
O1 U1 V1 O24 -149.1(6) . . . .
O22 U1 V1 O24 139.3(7) . . . .
O55 U1 V1 O24 -60.6(6) . . . .
O23 U1 V1 O24 -57.6(8) . . . .
O75 U1 V1 O24 11.3(15) . . . .
O57 U1 V1 O24 116.1(6) . . . .
V10 U1 V1 O24 -54.9(5) . . . .
Na2 U1 V1 O24 17.2(5) . . . .
Na3 U1 V1 O24 47.1(5) . . . .
O2 U1 V1 V2 -13.5(4) . . . .
O1 U1 V1 V2 164.2(5) . . . .
O22 U1 V1 V2 92.6(6) . . . .
O55 U1 V1 V2 -107.3(4) . . . .
O23 U1 V1 V2 -104.3(6) . . . .
O75 U1 V1 V2 -35.4(14) . . . .
O57 U1 V1 V2 69.4(3) . . . .
V10 U1 V1 V2 -101.67(19) . . . .
Na2 U1 V1 V2 -29.6(3) . . . .
Na3 U1 V1 V2 0.4(3) . . . .
O2 U1 V1 U2 -79.1(4) . . . .
O1 U1 V1 U2 98.5(4) . . . .
O22 U1 V1 U2 26.9(5) . . . .
O55 U1 V1 U2 -173.0(3) . . . .
O23 U1 V1 U2 -170.0(6) . . . .
O75 U1 V1 U2 -101.1(14) . . . .
O57 U1 V1 U2 3.7(3) . . . .
V10 U1 V1 U2 -167.35(11) . . . .
Na2 U1 V1 U2 -95.2(2) . . . .
Na3 U1 V1 U2 -65.3(3) . . . .
O21 V1 V2 O26 -8.1(8) . . . .
O23 V1 V2 O26 119.7(8) . . . .
O22 V1 V2 O26 -135.2(7) . . . .
O25 V1 V2 O26 -96.8(8) . . . .
O24 V1 V2 O26 87.3(8) . . . .
U2 V1 V2 O26 -118.2(5) . . . .
U1 V1 V2 O26 175.6(5) . . . .
O21 V1 V2 O27 -135.6(7) . . . .
O23 V1 V2 O27 -7.8(8) . . . .
O22 V1 V2 O27 97.3(7) . . . .
O25 V1 V2 O27 135.6(8) . . . .
O24 V1 V2 O27 -40.3(8) . . . .
U2 V1 V2 O27 114.2(5) . . . .
U1 V1 V2 O27 48.0(5) . . . .
O21 V1 V2 O28 120.0(7) . . . .
O23 V1 V2 O28 -112.2(8) . . . .
O22 V1 V2 O28 -7.1(7) . . . .
O25 V1 V2 O28 31.3(8) . . . .
O24 V1 V2 O28 -144.7(8) . . . .
U2 V1 V2 O28 9.8(5) . . . .
U1 V1 V2 O28 -56.4(5) . . . .
O21 V1 V2 O24 -95.3(8) . . . .
O23 V1 V2 O24 32.5(9) . . . .
O22 V1 V2 O24 137.6(8) . . . .
O25 V1 V2 O24 176.0(9) . . . .
U2 V1 V2 O24 154.5(6) . . . .
U1 V1 V2 O24 88.3(6) . . . .
O21 V1 V2 O25 88.7(8) . . . .
O23 V1 V2 O25 -143.5(9) . . . .
O22 V1 V2 O25 -38.4(8) . . . .
O24 V1 V2 O25 -176.0(9) . . . .
U2 V1 V2 O25 -21.5(6) . . . .
U1 V1 V2 O25 -87.7(6) . . . .
O21 V1 V2 U6 -118.5(6) . . . .
O23 V1 V2 U6 9.3(6) . . . .
O22 V1 V2 U6 114.5(5) . . . .
O25 V1 V2 U6 152.8(6) . . . .
O24 V1 V2 U6 -23.1(6) . . . .
U2 V1 V2 U6 131.36(8) . . . .
U1 V1 V2 U6 65.16(15) . . . .
O21 V1 V2 U7 175.1(5) . . . .
O23 V1 V2 U7 -57.1(6) . . . .
O22 V1 V2 U7 48.0(5) . . . .
O25 V1 V2 U7 86.4(6) . . . .
O24 V1 V2 U7 -89.6(6) . . . .
U2 V1 V2 U7 64.93(15) . . . .
U1 V1 V2 U7 -1.3(3) . . . .
O11 U6 V2 O26 -1.0(8) . . . .
O12 U6 V2 O26 177.4(7) . . . .
O24 U6 V2 O26 -86.1(9) . . . .
O27 U6 V2 O26 94.8(9) . . . .
O51 U6 V2 O26 176(5) . . . .
O52 U6 V2 O26 -90.7(7) . . . .
O65 U6 V2 O26 82.8(7) . . . .
V9 U6 V2 O26 -94.7(6) . . . .
O11 U6 V2 O27 -95.8(8) . . . .
O12 U6 V2 O27 82.6(7) . . . .
O24 U6 V2 O27 179.1(9) . . . .
O51 U6 V2 O27 81(5) . . . .
O52 U6 V2 O27 174.5(7) . . . .
O65 U6 V2 O27 -12.0(7) . . . .
V9 U6 V2 O27 170.5(6) . . . .
O11 U6 V2 O28 -129.8(8) . . . .
O12 U6 V2 O28 48.6(7) . . . .
O24 U6 V2 O28 145.1(9) . . . .
O27 U6 V2 O28 -34.0(8) . . . .
O51 U6 V2 O28 47(5) . . . .
O52 U6 V2 O28 140.5(7) . . . .
O65 U6 V2 O28 -46.0(7) . . . .
V9 U6 V2 O28 136.5(6) . . . .
O11 U6 V2 O24 85.2(9) . . . .
O12 U6 V2 O24 -96.5(8) . . . .
O27 U6 V2 O24 -179.1(9) . . . .
O51 U6 V2 O24 -98(5) . . . .
O52 U6 V2 O24 -4.6(8) . . . .
O65 U6 V2 O24 168.9(8) . . . .
V9 U6 V2 O24 -8.6(7) . . . .
O11 U6 V2 O25 125.2(7) . . . .
O12 U6 V2 O25 -56.5(6) . . . .
O24 U6 V2 O25 40.0(8) . . . .
O27 U6 V2 O25 -139.1(8) . . . .
O51 U6 V2 O25 -58(5) . . . .
O52 U6 V2 O25 35.4(6) . . . .
O65 U6 V2 O25 -151.1(6) . . . .
V9 U6 V2 O25 31.5(5) . . . .
O11 U6 V2 V1 106.7(6) . . . .
O12 U6 V2 V1 -74.9(4) . . . .
O24 U6 V2 V1 21.6(7) . . . .
O27 U6 V2 V1 -157.5(6) . . . .
O51 U6 V2 V1 -76(5) . . . .
O52 U6 V2 V1 17.0(4) . . . .
O65 U6 V2 V1 -169.5(4) . . . .
V9 U6 V2 V1 13.0(2) . . . .
O11 U6 V2 U7 -119.9(5) . . . .
O12 U6 V2 U7 58.4(4) . . . .
O24 U6 V2 U7 154.9(7) . . . .
O27 U6 V2 U7 -24.2(6) . . . .
O51 U6 V2 U7 57(5) . . . .
O52 U6 V2 U7 150.3(4) . . . .
O65 U6 V2 U7 -36.2(4) . . . .
V9 U6 V2 U7 146.34(15) . . . .
O13 U7 V2 O26 -13.2(7) . . . .
O14 U7 V2 O26 168.7(7) . . . .
O27 U7 V2 O26 -86.2(8) . . . .
O30 U7 V2 O26 74.9(7) . . . .
O28 U7 V2 O26 81.1(9) . . . .
O69 U7 V2 O26 144.9(18) . . . .
O66 U7 V2 O26 -108.5(6) . . . .
V3 U7 V2 O26 82.0(6) . . . .
Na3 U7 V2 O26 -175.5(6) . . . .
Na4 U7 V2 O26 154.1(6) . . . .
O13 U7 V2 O27 73.0(8) . . . .
O14 U7 V2 O27 -105.1(8) . . . .
O30 U7 V2 O27 161.1(7) . . . .
O28 U7 V2 O27 167.3(9) . . . .
O69 U7 V2 O27 -128.9(19) . . . .
O66 U7 V2 O27 -22.3(7) . . . .
V3 U7 V2 O27 168.2(6) . . . .
Na3 U7 V2 O27 -89.3(7) . . . .
Na4 U7 V2 O27 -119.7(7) . . . .
O13 U7 V2 O28 -94.4(8) . . . .
O14 U7 V2 O28 87.5(8) . . . .
O27 U7 V2 O28 -167.3(9) . . . .
O30 U7 V2 O28 -6.2(8) . . . .
O69 U7 V2 O28 63.7(19) . . . .
O66 U7 V2 O28 170.4(8) . . . .
V3 U7 V2 O28 0.8(7) . . . .
Na3 U7 V2 O28 103.3(7) . . . .
Na4 U7 V2 O28 73.0(7) . . . .
O13 U7 V2 O24 116.8(7) . . . .
O14 U7 V2 O24 -61.3(7) . . . .
O27 U7 V2 O24 43.8(8) . . . .
O30 U7 V2 O24 -155.1(7) . . . .
O28 U7 V2 O24 -148.8(9) . . . .
O69 U7 V2 O24 -85.1(19) . . . .
O66 U7 V2 O24 21.5(7) . . . .
V3 U7 V2 O24 -148.0(6) . . . .
Na3 U7 V2 O24 -45.5(6) . . . .
Na4 U7 V2 O24 -75.9(6) . . . .
O13 U7 V2 O25 -151.4(7) . . . .
O14 U7 V2 O25 30.5(6) . . . .
O27 U7 V2 O25 135.6(8) . . . .
O30 U7 V2 O25 -63.3(6) . . . .
O28 U7 V2 O25 -57.0(8) . . . .
O69 U7 V2 O25 6.7(18) . . . .
O66 U7 V2 O25 113.3(6) . . . .
V3 U7 V2 O25 -56.2(5) . . . .
Na3 U7 V2 O25 46.3(5) . . . .
Na4 U7 V2 O25 16.0(5) . . . .
O13 U7 V2 V1 163.3(5) . . . .
O14 U7 V2 V1 -14.8(5) . . . .
O27 U7 V2 V1 90.4(7) . . . .
O30 U7 V2 V1 -108.6(4) . . . .
O28 U7 V2 V1 -102.3(7) . . . .
O69 U7 V2 V1 -38.6(18) . . . .
O66 U7 V2 V1 68.1(4) . . . .
V3 U7 V2 V1 -101.48(19) . . . .
Na3 U7 V2 V1 1.0(3) . . . .
Na4 U7 V2 V1 -29.3(3) . . . .
O13 U7 V2 U6 97.6(5) . . . .
O14 U7 V2 U6 -80.5(4) . . . .
O27 U7 V2 U6 24.6(6) . . . .
O30 U7 V2 U6 -174.3(4) . . . .
O28 U7 V2 U6 -168.0(7) . . . .
O69 U7 V2 U6 -104.3(18) . . . .
O66 U7 V2 U6 2.3(3) . . . .
V3 U7 V2 U6 -167.20(11) . . . .
Na3 U7 V2 U6 -64.7(3) . . . .
Na4 U7 V2 U6 -95.1(2) . . . .
O15 U8 V3 O29 0.8(8) . . . .
O16 U8 V3 O29 -178.3(7) . . . .
O32 U8 V3 O29 85.7(8) . . . .
O39 U8 V3 O29 92.1(7) . . . .
O30 U8 V3 O29 -93.3(9) . . . .
O41 U8 V3 O29 179(100) . . . .
O70 U8 V3 O29 -82.4(7) . . . .
V6 U8 V3 O29 96.7(6) . . . .
O15 U8 V3 O30 94.1(8) . . . .
O16 U8 V3 O30 -85.0(7) . . . .
O32 U8 V3 O30 179.0(9) . . . .
O39 U8 V3 O30 -174.6(7) . . . .
O41 U8 V3 O30 -88(4) . . . .
O70 U8 V3 O30 10.9(7) . . . .
V6 U8 V3 O30 -170.0(6) . . . .
O15 U8 V3 O28 128.5(8) . . . .
O16 U8 V3 O28 -50.7(7) . . . .
O32 U8 V3 O28 -146.6(9) . . . .
O39 U8 V3 O28 -140.2(7) . . . .
O30 U8 V3 O28 34.4(9) . . . .
O41 U8 V3 O28 -53(4) . . . .
O70 U8 V3 O28 45.3(7) . . . .
V6 U8 V3 O28 -135.6(6) . . . .
O15 U8 V3 O31 -125.1(6) . . . .
O16 U8 V3 O31 55.7(6) . . . .
O32 U8 V3 O31 -40.2(7) . . . .
O39 U8 V3 O31 -33.8(5) . . . .
O30 U8 V3 O31 140.8(8) . . . .
O41 U8 V3 O31 53(4) . . . .
O70 U8 V3 O31 151.7(5) . . . .
V6 U8 V3 O31 -29.2(5) . . . .
O15 U8 V3 O32 -84.9(7) . . . .
O16 U8 V3 O32 95.9(7) . . . .
O39 U8 V3 O32 6.4(7) . . . .
O30 U8 V3 O32 -179.0(9) . . . .
O41 U8 V3 O32 93(4) . . . .
O70 U8 V3 O32 -168.1(7) . . . .
V6 U8 V3 O32 11.0(6) . . . .
O15 U8 V3 V4 -107.3(5) . . . .
O16 U8 V3 V4 73.6(4) . . . .
O32 U8 V3 V4 -22.4(6) . . . .
O39 U8 V3 V4 -16.0(3) . . . .
O30 U8 V3 V4 158.6(6) . . . .
O41 U8 V3 V4 71(4) . . . .
O70 U8 V3 V4 169.5(3) . . . .
V6 U8 V3 V4 -11.39(19) . . . .
O15 U8 V3 U7 119.3(5) . . . .
O16 U8 V3 U7 -59.9(4) . . . .
O32 U8 V3 U7 -155.8(6) . . . .
O39 U8 V3 U7 -149.5(3) . . . .
O30 U8 V3 U7 25.1(6) . . . .
O41 U8 V3 U7 -62(4) . . . .
O70 U8 V3 U7 36.0(3) . . . .
V6 U8 V3 U7 -144.84(13) . . . .
O13 U7 V3 O29 11.9(8) . . . .
O14 U7 V3 O29 -169.2(8) . . . .
O27 U7 V3 O29 -75.7(7) . . . .
O30 U7 V3 O29 84.5(10) . . . .
O28 U7 V3 O29 -81.1(10) . . . .
O69 U7 V3 O29 108.8(8) . . . .
O66 U7 V3 O29 -140.1(18) . . . .
V2 U7 V3 O29 -81.9(7) . . . .
Na3 U7 V3 O29 -154.4(7) . . . .
Na4 U7 V3 O29 174.8(7) . . . .
O13 U7 V3 O30 -72.6(9) . . . .
O14 U7 V3 O30 106.4(8) . . . .
O27 U7 V3 O30 -160.2(8) . . . .
O28 U7 V3 O30 -165.5(10) . . . .
O69 U7 V3 O30 24.4(8) . . . .
O66 U7 V3 O30 135.4(18) . . . .
V2 U7 V3 O30 -166.4(7) . . . .
Na3 U7 V3 O30 121.2(7) . . . .
Na4 U7 V3 O30 90.3(7) . . . .
O13 U7 V3 O28 93.0(9) . . . .
O14 U7 V3 O28 -88.1(8) . . . .
O27 U7 V3 O28 5.4(8) . . . .
O30 U7 V3 O28 165.5(10) . . . .
O69 U7 V3 O28 -170.1(8) . . . .
O66 U7 V3 O28 -59.0(18) . . . .
V2 U7 V3 O28 -0.8(7) . . . .
Na3 U7 V3 O28 -73.3(7) . . . .
Na4 U7 V3 O28 -104.2(7) . . . .
O13 U7 V3 O31 151.0(7) . . . .
O14 U7 V3 O31 -30.0(6) . . . .
O27 U7 V3 O31 63.5(6) . . . .
O30 U7 V3 O31 -136.4(8) . . . .
O28 U7 V3 O31 58.1(8) . . . .
O69 U7 V3 O31 -112.0(6) . . . .
O66 U7 V3 O31 -1.0(17) . . . .
V2 U7 V3 O31 57.2(5) . . . .
Na3 U7 V3 O31 -15.2(5) . . . .
Na4 U7 V3 O31 -46.1(5) . . . .
O13 U7 V3 O32 -117.2(7) . . . .
O14 U7 V3 O32 61.8(7) . . . .
O27 U7 V3 O32 155.2(6) . . . .
O30 U7 V3 O32 -44.6(8) . . . .
O28 U7 V3 O32 149.9(9) . . . .
O69 U7 V3 O32 -20.3(6) . . . .
O66 U7 V3 O32 90.8(17) . . . .
V2 U7 V3 O32 149.0(5) . . . .
Na3 U7 V3 O32 76.6(5) . . . .
Na4 U7 V3 O32 45.7(5) . . . .
O13 U7 V3 V4 -163.6(5) . . . .
O14 U7 V3 V4 15.4(5) . . . .
O27 U7 V3 V4 108.8(4) . . . .
O30 U7 V3 V4 -91.0(7) . . . .
O28 U7 V3 V4 103.4(7) . . . .
O69 U7 V3 V4 -66.7(4) . . . .
O66 U7 V3 V4 44.4(17) . . . .
V2 U7 V3 V4 102.60(18) . . . .
Na3 U7 V3 V4 30.1(3) . . . .
Na4 U7 V3 V4 -0.7(3) . . . .
O13 U7 V3 U8 -98.4(5) . . . .
O14 U7 V3 U8 80.5(5) . . . .
O27 U7 V3 U8 174.0(3) . . . .
O30 U7 V3 U8 -25.8(7) . . . .
O28 U7 V3 U8 168.6(7) . . . .
O69 U7 V3 U8 -1.5(4) . . . .
O66 U7 V3 U8 109.6(17) . . . .
V2 U7 V3 U8 167.79(11) . . . .
Na3 U7 V3 U8 95.3(2) . . . .
Na4 U7 V3 U8 64.5(2) . . . .
O29 V3 V4 O33 8.6(8) . . . .
O30 V3 V4 O33 134.9(7) . . . .
O28 V3 V4 O33 -120.5(8) . . . .
O31 V3 V4 O33 -88.2(8) . . . .
O32 V3 V4 O33 93.9(8) . . . .
U8 V3 V4 O33 118.3(5) . . . .
U7 V3 V4 O33 -175.6(5) . . . .
O29 V3 V4 O34 136.6(7) . . . .
O30 V3 V4 O34 -97.2(6) . . . .
O28 V3 V4 O34 7.5(7) . . . .
O31 V3 V4 O34 39.8(7) . . . .
O32 V3 V4 O34 -138.1(7) . . . .
U8 V3 V4 O34 -113.7(4) . . . .
U7 V3 V4 O34 -47.6(5) . . . .
O29 V3 V4 O35 -120.1(8) . . . .
O30 V3 V4 O35 6.2(7) . . . .
O28 V3 V4 O35 110.8(7) . . . .
O31 V3 V4 O35 143.1(8) . . . .
O32 V3 V4 O35 -34.8(8) . . . .
U8 V3 V4 O35 -10.4(5) . . . .
U7 V3 V4 O35 55.7(5) . . . .
O29 V3 V4 O32 -85.3(9) . . . .
O30 V3 V4 O32 41.0(8) . . . .
O28 V3 V4 O32 145.6(8) . . . .
O31 V3 V4 O32 177.9(8) . . . .
U8 V3 V4 O32 24.4(6) . . . .
U7 V3 V4 O32 90.5(6) . . . .
O29 V3 V4 O31 96.8(8) . . . .
O30 V3 V4 O31 -136.9(8) . . . .
O28 V3 V4 O31 -32.3(8) . . . .
O32 V3 V4 O31 -177.9(8) . . . .
U8 V3 V4 O31 -153.5(6) . . . .
U7 V3 V4 O31 -87.4(6) . . . .
O29 V3 V4 U2 118.4(6) . . . .
O30 V3 V4 U2 -115.3(5) . . . .
O28 V3 V4 U2 -10.6(5) . . . .
O31 V3 V4 U2 21.7(6) . . . .
O32 V3 V4 U2 -156.3(6) . . . .
U8 V3 V4 U2 -131.85(7) . . . .
U7 V3 V4 U2 -65.77(14) . . . .
O29 V3 V4 U3 -175.6(6) . . . .
O30 V3 V4 U3 -49.3(5) . . . .
O28 V3 V4 U3 55.3(6) . . . .
O31 V3 V4 U3 87.6(6) . . . .
O32 V3 V4 U3 -90.3(6) . . . .
U8 V3 V4 U3 -65.87(14) . . . .
U7 V3 V4 U3 0.2(2) . . . .
O4 U2 V4 O33 -180.0(7) . . . .
O3 U2 V4 O33 -1.1(8) . . . .
O25 U2 V4 O33 88.7(7) . . . .
O31 U2 V4 O33 86.0(8) . . . .
O34 U2 V4 O33 -97.7(8) . . . .
O22 U2 V4 O33 -178(48) . . . .
O58 U2 V4 O33 -84.2(7) . . . .
V1 U2 V4 O33 94.0(6) . . . .
O4 U2 V4 O34 -82.3(7) . . . .
O3 U2 V4 O34 96.6(7) . . . .
O25 U2 V4 O34 -173.6(6) . . . .
O31 U2 V4 O34 -176.3(7) . . . .
O22 U2 V4 O34 -80(4) . . . .
O58 U2 V4 O34 13.4(6) . . . .
V1 U2 V4 O34 -168.3(5) . . . .
O4 U2 V4 O35 -51.2(7) . . . .
O3 U2 V4 O35 127.7(7) . . . .
O25 U2 V4 O35 -142.4(6) . . . .
O31 U2 V4 O35 -145.1(7) . . . .
O34 U2 V4 O35 31.1(7) . . . .
O22 U2 V4 O35 -49(4) . . . .
O58 U2 V4 O35 44.6(6) . . . .
V1 U2 V4 O35 -137.2(5) . . . .
O4 U2 V4 O32 57.4(6) . . . .
O3 U2 V4 O32 -123.8(7) . . . .
O25 U2 V4 O32 -33.9(6) . . . .
O31 U2 V4 O32 -36.6(6) . . . .
O34 U2 V4 O32 139.6(7) . . . .
O22 U2 V4 O32 60(4) . . . .
O58 U2 V4 O32 153.1(5) . . . .
V1 U2 V4 O32 -28.7(5) . . . .
O4 U2 V4 O31 94.0(7) . . . .
O3 U2 V4 O31 -87.2(7) . . . .
O25 U2 V4 O31 2.7(6) . . . .
O34 U2 V4 O31 176.3(7) . . . .
O22 U2 V4 O31 96(4) . . . .
O58 U2 V4 O31 -170.3(6) . . . .
V1 U2 V4 O31 7.9(5) . . . .
O4 U2 V4 V3 73.7(5) . . . .
O3 U2 V4 V3 -107.5(5) . . . .
O25 U2 V4 V3 -17.6(4) . . . .
O31 U2 V4 V3 -20.3(5) . . . .
O34 U2 V4 V3 156.0(5) . . . .
O22 U2 V4 V3 76(4) . . . .
O58 U2 V4 V3 169.4(3) . . . .
V1 U2 V4 V3 -12.37(17) . . . .
O4 U2 V4 U3 -59.2(4) . . . .
O3 U2 V4 U3 119.6(5) . . . .
O25 U2 V4 U3 -150.5(4) . . . .
O31 U2 V4 U3 -153.2(5) . . . .
O34 U2 V4 U3 23.0(5) . . . .
O22 U2 V4 U3 -57(4) . . . .
O58 U2 V4 U3 36.5(3) . . . .
V1 U2 V4 U3 -145.30(12) . . . .
O5 U3 V4 O33 11.7(7) . . . .
O6 U3 V4 O33 -168.3(7) . . . .
O34 U3 V4 O33 86.5(8) . . . .
O37 U3 V4 O33 -77.2(7) . . . .
O35 U3 V4 O33 -79.6(8) . . . .
O59 U3 V4 O33 108.9(7) . . . .
O61 U3 V4 O33 -142.3(18) . . . .
V5 U3 V4 O33 -82.4(6) . . . .
Na4 U3 V4 O33 175.8(7) . . . .
Na5 U3 V4 O33 -154.8(6) . . . .
O5 U3 V4 O34 -74.8(7) . . . .
O6 U3 V4 O34 105.2(6) . . . .
O37 U3 V4 O34 -163.7(6) . . . .
O35 U3 V4 O34 -166.1(8) . . . .
O59 U3 V4 O34 22.4(6) . . . .
O61 U3 V4 O34 131.2(18) . . . .
V5 U3 V4 O34 -168.9(6) . . . .
Na4 U3 V4 O34 89.3(6) . . . .
Na5 U3 V4 O34 118.7(6) . . . .
O5 U3 V4 O35 91.3(7) . . . .
O6 U3 V4 O35 -88.7(7) . . . .
O34 U3 V4 O35 166.1(8) . . . .
O37 U3 V4 O35 2.4(7) . . . .
O59 U3 V4 O35 -171.5(7) . . . .
O61 U3 V4 O35 -62.7(18) . . . .
V5 U3 V4 O35 -2.8(6) . . . .
Na4 U3 V4 O35 -104.6(6) . . . .
Na5 U3 V4 O35 -75.2(6) . . . .
O5 U3 V4 O32 149.8(6) . . . .
O6 U3 V4 O32 -30.2(6) . . . .
O34 U3 V4 O32 -135.4(7) . . . .
O37 U3 V4 O32 61.0(5) . . . .
O35 U3 V4 O32 58.5(7) . . . .
O59 U3 V4 O32 -112.9(6) . . . .
O61 U3 V4 O32 -4.1(18) . . . .
V5 U3 V4 O32 55.7(5) . . . .
Na4 U3 V4 O32 -46.1(5) . . . .
Na5 U3 V4 O32 -16.7(5) . . . .
O5 U3 V4 O31 -118.4(6) . . . .
O6 U3 V4 O31 61.6(5) . . . .
O34 U3 V4 O31 -43.6(7) . . . .
O37 U3 V4 O31 152.7(5) . . . .
O35 U3 V4 O31 150.3(7) . . . .
O59 U3 V4 O31 -21.2(5) . . . .
O61 U3 V4 O31 87.6(18) . . . .
V5 U3 V4 O31 147.5(4) . . . .
Na4 U3 V4 O31 45.6(5) . . . .
Na5 U3 V4 O31 75.0(5) . . . .
O5 U3 V4 V3 -163.6(4) . . . .
O6 U3 V4 V3 16.4(4) . . . .
O34 U3 V4 V3 -88.8(6) . . . .
O37 U3 V4 V3 107.5(3) . . . .
O35 U3 V4 V3 105.1(6) . . . .
O59 U3 V4 V3 -66.4(4) . . . .
O61 U3 V4 V3 42.4(17) . . . .
V5 U3 V4 V3 102.31(16) . . . .
Na4 U3 V4 V3 0.5(3) . . . .
Na5 U3 V4 V3 29.8(2) . . . .
O5 U3 V4 U2 -98.6(4) . . . .
O6 U3 V4 U2 81.4(3) . . . .
O34 U3 V4 U2 -23.8(5) . . . .
O37 U3 V4 U2 172.6(3) . . . .
O35 U3 V4 U2 170.1(6) . . . .
O59 U3 V4 U2 -1.3(3) . . . .
O61 U3 V4 U2 107.5(17) . . . .
V5 U3 V4 U2 167.35(9) . . . .
Na4 U3 V4 U2 65.5(2) . . . .
Na5 U3 V4 U2 94.9(2) . . . .
O8 U4 V5 O36 179.7(7) . . . .
O7 U4 V5 O36 -0.2(7) . . . .
O45 U4 V5 O36 -89.7(7) . . . .
O37 U4 V5 O36 96.0(8) . . . .
O38 U4 V5 O36 -86.3(8) . . . .
O48 U4 V5 O36 -172(4) 5_666 . . .
O62 U4 V5 O36 83.9(7) . . . .
V8 U4 V5 O36 -95.3(6) 5_666 . . .
O8 U4 V5 O37 83.6(7) . . . .
O7 U4 V5 O37 -96.2(7) . . . .
O45 U4 V5 O37 174.3(6) . . . .
O38 U4 V5 O37 177.7(8) . . . .
O48 U4 V5 O37 92(4) 5_666 . . .
O62 U4 V5 O37 -12.1(6) . . . .
V8 U4 V5 O37 168.6(6) 5_666 . . .
O8 U4 V5 O35 51.7(7) . . . .
O7 U4 V5 O35 -128.1(7) . . . .
O45 U4 V5 O35 142.4(6) . . . .
O37 U4 V5 O35 -31.9(8) . . . .
O38 U4 V5 O35 145.8(7) . . . .
O48 U4 V5 O35 60(4) 5_666 . . .
O62 U4 V5 O35 -44.0(6) . . . .
V8 U4 V5 O35 136.8(5) 5_666 . . .
O8 U4 V5 O39 -54.7(6) . . . .
O7 U4 V5 O39 125.5(6) . . . .
O45 U4 V5 O39 36.0(5) . . . .
O37 U4 V5 O39 -138.3(7) . . . .
O38 U4 V5 O39 39.3(6) . . . .
O48 U4 V5 O39 -47(4) 5_666 . . .
O62 U4 V5 O39 -150.4(5) . . . .
V8 U4 V5 O39 30.3(4) 5_666 . . .
O8 U4 V5 O38 -94.0(6) . . . .
O7 U4 V5 O38 86.1(7) . . . .
O45 U4 V5 O38 -3.4(6) . . . .
O37 U4 V5 O38 -177.7(8) . . . .
O48 U4 V5 O38 -86(4) 5_666 . . .
O62 U4 V5 O38 170.2(6) . . . .
V8 U4 V5 O38 -9.0(5) 5_666 . . .
O8 U4 V5 V6 -73.0(4) . . . .
O7 U4 V5 V6 107.2(5) . . . .
O45 U4 V5 V6 17.7(3) . . . .
O37 U4 V5 V6 -156.6(6) . . . .
O38 U4 V5 V6 21.1(5) . . . .
O48 U4 V5 V6 -65(4) 5_666 . . .
O62 U4 V5 V6 -168.7(3) . . . .
V8 U4 V5 V6 12.04(18) 5_666 . . .
O8 U4 V5 U3 59.9(4) . . . .
O7 U4 V5 U3 -119.9(4) . . . .
O45 U4 V5 U3 150.6(3) . . . .
O37 U4 V5 U3 -23.7(6) . . . .
O38 U4 V5 U3 154.0(5) . . . .
O48 U4 V5 U3 68(4) 5_666 . . .
O62 U4 V5 U3 -35.8(3) . . . .
V8 U4 V5 U3 144.96(13) 5_666 . . .
O5 U3 V5 O36 -12.3(7) . . . .
O6 U3 V5 O36 170.0(7) . . . .
O34 U3 V5 O36 76.9(7) . . . .
O37 U3 V5 O36 -87.4(8) . . . .
O35 U3 V5 O36 79.7(9) . . . .
O59 U3 V5 O36 145.9(15) . . . .
O61 U3 V5 O36 -107.3(7) . . . .
V4 U3 V5 O36 82.6(6) . . . .
Na4 U3 V5 O36 155.7(6) . . . .
Na5 U3 V5 O36 -175.8(7) . . . .
O5 U3 V5 O37 75.2(7) . . . .
O6 U3 V5 O37 -102.5(7) . . . .
O34 U3 V5 O37 164.3(6) . . . .
O35 U3 V5 O37 167.1(8) . . . .
O59 U3 V5 O37 -126.7(16) . . . .
O61 U3 V5 O37 -19.8(7) . . . .
V4 U3 V5 O37 170.0(6) . . . .
Na4 U3 V5 O37 -116.8(6) . . . .
Na5 U3 V5 O37 -88.3(6) . . . .
O5 U3 V5 O35 -91.9(8) . . . .
O6 U3 V5 O35 90.4(7) . . . .
O34 U3 V5 O35 -2.8(7) . . . .
O37 U3 V5 O35 -167.1(8) . . . .
O59 U3 V5 O35 66.2(16) . . . .
O61 U3 V5 O35 173.1(7) . . . .
V4 U3 V5 O35 2.9(6) . . . .
Na4 U3 V5 O35 76.1(7) . . . .
Na5 U3 V5 O35 104.6(7) . . . .
O5 U3 V5 O39 -150.1(6) . . . .
O6 U3 V5 O39 32.2(6) . . . .
O34 U3 V5 O39 -61.0(5) . . . .
O37 U3 V5 O39 134.7(7) . . . .
O35 U3 V5 O39 -58.2(7) . . . .
O59 U3 V5 O39 8.1(15) . . . .
O61 U3 V5 O39 114.9(5) . . . .
V4 U3 V5 O39 -55.2(4) . . . .
Na4 U3 V5 O39 17.9(5) . . . .
Na5 U3 V5 O39 46.4(5) . . . .
O5 U3 V5 O38 118.0(6) . . . .
O6 U3 V5 O38 -59.7(6) . . . .
O34 U3 V5 O38 -152.8(5) . . . .
O37 U3 V5 O38 42.8(7) . . . .
O35 U3 V5 O38 -150.0(8) . . . .
O59 U3 V5 O38 -83.8(15) . . . .
O61 U3 V5 O38 23.0(6) . . . .
V4 U3 V5 O38 -147.1(5) . . . .
Na4 U3 V5 O38 -74.0(5) . . . .
Na5 U3 V5 O38 -45.5(5) . . . .
O5 U3 V5 V6 163.9(5) . . . .
O6 U3 V5 V6 -13.8(4) . . . .
O34 U3 V5 V6 -106.9(3) . . . .
O37 U3 V5 V6 88.8(6) . . . .
O35 U3 V5 V6 -104.1(6) . . . .
O59 U3 V5 V6 -37.9(15) . . . .
O61 U3 V5 V6 68.9(4) . . . .
V4 U3 V5 V6 -101.20(18) . . . .
Na4 U3 V5 V6 -28.1(3) . . . .
Na5 U3 V5 V6 0.4(3) . . . .
O5 U3 V5 U4 98.2(4) . . . .
O6 U3 V5 U4 -79.5(4) . . . .
O34 U3 V5 U4 -172.7(3) . . . .
O37 U3 V5 U4 23.0(5) . . . .
O35 U3 V5 U4 -169.9(6) . . . .
O59 U3 V5 U4 -103.7(14) . . . .
O61 U3 V5 U4 3.2(4) . . . .
V4 U3 V5 U4 -166.97(10) . . . .
Na4 U3 V5 U4 -93.8(2) . . . .
Na5 U3 V5 U4 -65.4(3) . . . .
O36 V5 V6 O40 -8.1(8) . . . .
O37 V5 V6 O40 -134.9(7) . . . .
O35 V5 V6 O40 120.6(8) . . . .
O39 V5 V6 O40 88.7(8) . . . .
O38 V5 V6 O40 -94.9(8) . . . .
U4 V5 V6 O40 -117.7(6) . . . .
U3 V5 V6 O40 175.3(6) . . . .
O36 V5 V6 O41 -135.1(7) . . . .
O37 V5 V6 O41 98.2(6) . . . .
O35 V5 V6 O41 -6.3(7) . . . .
O39 V5 V6 O41 -38.2(7) . . . .
O38 V5 V6 O41 138.2(7) . . . .
U4 V5 V6 O41 115.4(5) . . . .
U3 V5 V6 O41 48.4(5) . . . .
O36 V5 V6 O42 119.4(7) . . . .
O37 V5 V6 O42 -7.3(6) . . . .
O35 V5 V6 O42 -111.8(7) . . . .
O39 V5 V6 O42 -143.7(8) . . . .
O38 V5 V6 O42 32.7(7) . . . .
U4 V5 V6 O42 9.9(5) . . . .
U3 V5 V6 O42 -57.1(5) . . . .
O36 V5 V6 O38 86.8(8) . . . .
O37 V5 V6 O38 -40.0(7) . . . .
O35 V5 V6 O38 -144.5(8) . . . .
O39 V5 V6 O38 -176.4(8) . . . .
U4 V5 V6 O38 -22.8(5) . . . .
U3 V5 V6 O38 -89.8(6) . . . .
O36 V5 V6 O39 -96.9(8) . . . .
O37 V5 V6 O39 136.4(7) . . . .
O35 V5 V6 O39 31.9(8) . . . .
O38 V5 V6 O39 176.4(8) . . . .
U4 V5 V6 O39 153.6(6) . . . .
U3 V5 V6 O39 86.6(6) . . . .
O36 V5 V6 U8 -118.8(6) . . . .
O37 V5 V6 U8 114.5(4) . . . .
O35 V5 V6 U8 10.0(5) . . . .
O39 V5 V6 U8 -21.9(6) . . . .
O38 V5 V6 U8 154.5(5) . . . .
U4 V5 V6 U8 131.68(7) . . . .
U3 V5 V6 U8 64.72(15) . . . .
O36 V5 V6 U9 175.1(6) . . . .
O37 V5 V6 U9 48.4(5) . . . .
O35 V5 V6 U9 -56.1(6) . . . .
O39 V5 V6 U9 -88.0(6) . . . .
O38 V5 V6 U9 88.4(6) . . . .
U4 V5 V6 U9 65.59(16) . . . .
U3 V5 V6 U9 -1.4(3) . . . .
O15 U8 V6 O40 -0.2(7) . . . .
O16 U8 V6 O40 178.6(6) . . . .
O32 U8 V6 O40 -88.9(6) . . . .
O39 U8 V6 O40 -88.3(7) . . . .
O30 U8 V6 O40 177(4) . . . .
O41 U8 V6 O40 93.8(8) . . . .
O70 U8 V6 O40 83.5(6) . . . .
V3 U8 V6 O40 -95.7(5) . . . .
O15 U8 V6 O41 -94.0(7) . . . .
O16 U8 V6 O41 84.9(7) . . . .
O32 U8 V6 O41 177.3(7) . . . .
O39 U8 V6 O41 178.0(8) . . . .
O30 U8 V6 O41 84(4) . . . .
O70 U8 V6 O41 -10.3(7) . . . .
V3 U8 V6 O41 170.6(6) . . . .
O15 U8 V6 O42 -129.6(7) . . . .
O16 U8 V6 O42 49.3(6) . . . .
O32 U8 V6 O42 141.8(6) . . . .
O39 U8 V6 O42 142.4(8) . . . .
O30 U8 V6 O42 48(4) . . . .
O41 U8 V6 O42 -35.6(8) . . . .
O70 U8 V6 O42 -45.9(6) . . . .
V3 U8 V6 O42 135.0(5) . . . .
O15 U8 V6 O38 124.4(6) . . . .
O16 U8 V6 O38 -56.7(6) . . . .
O32 U8 V6 O38 35.7(5) . . . .
O39 U8 V6 O38 36.4(7) . . . .
O30 U8 V6 O38 -58(4) . . . .
O41 U8 V6 O38 -141.6(7) . . . .
O70 U8 V6 O38 -151.9(5) . . . .
V3 U8 V6 O38 29.0(4) . . . .
O15 U8 V6 O39 88.0(7) . . . .
O16 U8 V6 O39 -93.1(7) . . . .
O32 U8 V6 O39 -0.6(6) . . . .
O30 U8 V6 O39 -94(4) . . . .
O41 U8 V6 O39 -178.0(8) . . . .
O70 U8 V6 O39 171.7(6) . . . .
V3 U8 V6 O39 -7.4(6) . . . .
O15 U8 V6 V5 107.2(5) . . . .
O16 U8 V6 V5 -73.9(4) . . . .
O32 U8 V6 V5 18.5(4) . . . .
O39 U8 V6 V5 19.2(5) . . . .
O30 U8 V6 V5 -75(4) . . . .
O41 U8 V6 V5 -158.8(6) . . . .
O70 U8 V6 V5 -169.1(3) . . . .
V3 U8 V6 V5 11.77(19) . . . .
O15 U8 V6 U9 -119.0(5) . . . .
O16 U8 V6 U9 59.9(4) . . . .
O32 U8 V6 U9 152.4(4) . . . .
O39 U8 V6 U9 153.0(5) . . . .
O30 U8 V6 U9 59(4) . . . .
O41 U8 V6 U9 -25.0(6) . . . .
O70 U8 V6 U9 -35.3(3) . . . .
V3 U8 V6 U9 145.61(13) . . . .
O18 U9 V6 O40 170.1(7) . . . .
O17 U9 V6 O40 -12.2(8) . . . .
O44 U9 V6 O40 76.7(7) . . . .
O41 U9 V6 O40 -85.9(8) . . . .
O42 U9 V6 O40 81.5(8) . . . .
O71 U9 V6 O40 -106.5(7) . . . .
O73 U9 V6 O40 146.3(19) . . . .
V7 U9 V6 O40 82.4(6) . . . .
Na1 U9 V6 O40 154.1(6) 5_666 . . .
Na5 U9 V6 O40 -175.3(7) . . . .
O18 U9 V6 O41 -104.0(7) . . . .
O17 U9 V6 O41 73.6(7) . . . .
O44 U9 V6 O41 162.6(7) . . . .
O42 U9 V6 O41 167.4(8) . . . .
O71 U9 V6 O41 -20.7(7) . . . .
O73 U9 V6 O41 -127.9(19) . . . .
V7 U9 V6 O41 168.3(6) . . . .
Na1 U9 V6 O41 -120.0(6) 5_666 . . .
Na5 U9 V6 O41 -89.5(6) . . . .
O18 U9 V6 O42 88.6(7) . . . .
O17 U9 V6 O42 -93.7(7) . . . .
O44 U9 V6 O42 -4.8(7) . . . .
O41 U9 V6 O42 -167.4(8) . . . .
O71 U9 V6 O42 171.9(7) . . . .
O73 U9 V6 O42 64.7(19) . . . .
V7 U9 V6 O42 0.9(6) . . . .
Na1 U9 V6 O42 72.6(6) 5_666 . . .
Na5 U9 V6 O42 103.2(6) . . . .
O18 U9 V6 O38 32.4(6) . . . .
O17 U9 V6 O38 -150.0(6) . . . .
O44 U9 V6 O38 -61.0(5) . . . .
O41 U9 V6 O38 136.4(7) . . . .
O42 U9 V6 O38 -56.2(7) . . . .
O71 U9 V6 O38 115.7(5) . . . .
O73 U9 V6 O38 8.5(19) . . . .
V7 U9 V6 O38 -55.3(4) . . . .
Na1 U9 V6 O38 16.3(4) 5_666 . . .
Na5 U9 V6 O38 46.9(5) . . . .
O18 U9 V6 O39 -57.6(6) . . . .
O17 U9 V6 O39 120.1(7) . . . .
O44 U9 V6 O39 -150.9(6) . . . .
O41 U9 V6 O39 46.5(7) . . . .
O42 U9 V6 O39 -146.2(8) . . . .
O71 U9 V6 O39 25.8(6) . . . .
O73 U9 V6 O39 -81.4(19) . . . .
V7 U9 V6 O39 -145.2(5) . . . .
Na1 U9 V6 O39 -73.6(5) 5_666 . . .
Na5 U9 V6 O39 -43.0(6) . . . .
O18 U9 V6 V5 -13.4(5) . . . .
O17 U9 V6 V5 164.2(5) . . . .
O44 U9 V6 V5 -106.8(4) . . . .
O41 U9 V6 V5 90.6(6) . . . .
O42 U9 V6 V5 -102.0(6) . . . .
O71 U9 V6 V5 69.9(4) . . . .
O73 U9 V6 V5 -37.3(18) . . . .
V7 U9 V6 V5 -101.11(19) . . . .
Na1 U9 V6 V5 -29.5(3) 5_666 . . .
Na5 U9 V6 V5 1.1(3) . . . .
O18 U9 V6 U8 -78.6(4) . . . .
O17 U9 V6 U8 99.1(5) . . . .
O44 U9 V6 U8 -172.0(3) . . . .
O41 U9 V6 U8 25.4(6) . . . .
O42 U9 V6 U8 -167.2(6) . . . .
O71 U9 V6 U8 4.8(3) . . . .
O73 U9 V6 U8 -102.4(18) . . . .
V7 U9 V6 U8 -166.27(10) . . . .
Na1 U9 V6 U8 -94.6(2) 5_666 . . .
Na5 U9 V6 U8 -64.0(3) . . . .
O18 U9 V7 O43 -170.9(8) . . . .
O17 U9 V7 O43 9.6(8) . . . .
O44 U9 V7 O43 85.4(9) . . . .
O41 U9 V7 O43 -77.9(7) . . . .
O42 U9 V7 O43 -83.0(9) . . . .
O71 U9 V7 O43 -147(2) . . . .
O73 U9 V7 O43 106.1(7) . . . .
V6 U9 V7 O43 -83.9(7) . . . .
Na1 U9 V7 O43 173.4(7) 5_666 . . .
Na5 U9 V7 O43 -155.8(7) . . . .
O18 U9 V7 O42 -87.9(7) . . . .
O17 U9 V7 O42 92.6(7) . . . .
O44 U9 V7 O42 168.4(9) . . . .
O41 U9 V7 O42 5.1(7) . . . .
O71 U9 V7 O42 -64(2) . . . .
O73 U9 V7 O42 -170.9(7) . . . .
V6 U9 V7 O42 -0.9(6) . . . .
Na1 U9 V7 O42 -103.6(6) 5_666 . . .
Na5 U9 V7 O42 -72.8(6) . . . .
O18 U9 V7 O44 103.7(7) . . . .
O17 U9 V7 O44 -75.8(7) . . . .
O41 U9 V7 O44 -163.2(7) . . . .
O42 U9 V7 O44 -168.4(9) . . . .
O71 U9 V7 O44 128(2) . . . .
O73 U9 V7 O44 20.7(7) . . . .
V6 U9 V7 O44 -169.3(6) . . . .
Na1 U9 V7 O44 88.1(7) 5_666 . . .
Na5 U9 V7 O44 118.8(7) . . . .
O18 U9 V7 O46 60.4(6) . . . 5_666
O17 U9 V7 O46 -119.0(6) . . . 5_666
O44 U9 V7 O46 -43.3(7) . . . 5_666
O41 U9 V7 O46 153.5(5) . . . 5_666
O42 U9 V7 O46 148.4(8) . . . 5_666
O71 U9 V7 O46 84(2) . . . 5_666
O73 U9 V7 O46 -22.5(6) . . . 5_666
V6 U9 V7 O46 147.4(5) . . . 5_666
Na1 U9 V7 O46 44.8(5) 5_666 . . 5_666
Na5 U9 V7 O46 75.6(5) . . . 5_666
O18 U9 V7 O45 -32.5(6) . . . .
O17 U9 V7 O45 148.0(6) . . . .
O44 U9 V7 O45 -136.2(8) . . . .
O41 U9 V7 O45 60.6(5) . . . .
O42 U9 V7 O45 55.5(7) . . . .
O71 U9 V7 O45 -9(2) . . . .
O73 U9 V7 O45 -115.5(5) . . . .
V6 U9 V7 O45 54.5(4) . . . .
Na1 U9 V7 O45 -48.1(5) 5_666 . . .
Na5 U9 V7 O45 -17.4(5) . . . .
O18 U9 V7 V8 13.9(4) . . . 5_666
O17 U9 V7 V8 -165.6(4) . . . 5_666
O44 U9 V7 V8 -89.8(6) . . . 5_666
O41 U9 V7 V8 106.9(3) . . . 5_666
O42 U9 V7 V8 101.8(6) . . . 5_666
O71 U9 V7 V8 38(2) . . . 5_666
O73 U9 V7 V8 -69.1(4) . . . 5_666
V6 U9 V7 V8 100.90(17) . . . 5_666
Na1 U9 V7 V8 -1.7(3) 5_666 . . 5_666
Na5 U9 V7 V8 29.0(3) . . . 5_666
O18 U9 V7 U10 79.4(4) . . . 5_666
O17 U9 V7 U10 -100.1(4) . . . 5_666
O44 U9 V7 U10 -24.3(6) . . . 5_666
O41 U9 V7 U10 172.5(3) . . . 5_666
O42 U9 V7 U10 167.4(6) . . . 5_666
O71 U9 V7 U10 103(2) . . . 5_666
O73 U9 V7 U10 -3.6(3) . . . 5_666
V6 U9 V7 U10 166.44(10) . . . 5_666
Na1 U9 V7 U10 63.8(2) 5_666 . . 5_666
Na5 U9 V7 U10 94.6(2) . . . 5_666
O9 U5 V8 O47 -9.6(9) . . . .
O10 U5 V8 O47 171.7(9) . . . .
O51 U5 V8 O47 79.1(8) . . . .
O48 U5 V8 O47 -84.4(10) . . . .
O49 U5 V8 O47 84.4(10) . . . .
O63 U5 V8 O47 -105.5(8) . . . .
O67 U5 V8 O47 152.3(19) . . . .
V9 U5 V8 O47 84.6(8) . . . .
Na2 U5 V8 O47 157.2(8) . . . .
Na1 U5 V8 O47 -174.0(8) . . . .
O9 U5 V8 O48 74.8(8) . . . .
O10 U5 V8 O48 -103.9(8) . . . .
O51 U5 V8 O48 163.6(8) . . . .
O49 U5 V8 O48 168.8(10) . . . .
O63 U5 V8 O48 -21.1(8) . . . .
O67 U5 V8 O48 -123.3(19) . . . .
V9 U5 V8 O48 169.0(7) . . . .
Na2 U5 V8 O48 -118.4(7) . . . .
Na1 U5 V8 O48 -89.5(7) . . . .
O9 U5 V8 O49 -94.0(9) . . . .
O10 U5 V8 O49 87.3(8) . . . .
O51 U5 V8 O49 -5.3(8) . . . .
O48 U5 V8 O49 -168.8(10) . . . .
O63 U5 V8 O49 170.1(8) . . . .
O67 U5 V8 O49 67.9(19) . . . .
V9 U5 V8 O49 0.1(7) . . . .
Na2 U5 V8 O49 72.7(8) . . . .
Na1 U5 V8 O49 101.6(8) . . . .
O9 U5 V8 O46 -150.6(7) . . . .
O10 U5 V8 O46 30.7(6) . . . .
O51 U5 V8 O46 -61.8(6) . . . .
O48 U5 V8 O46 134.6(8) . . . .
O49 U5 V8 O46 -56.6(9) . . . .
O63 U5 V8 O46 113.5(6) . . . .
O67 U5 V8 O46 11.3(18) . . . .
V9 U5 V8 O46 -56.4(5) . . . .
Na2 U5 V8 O46 16.2(5) . . . .
Na1 U5 V8 O46 45.1(5) . . . .
O9 U5 V8 O45 117.4(6) . . . 5_666
O10 U5 V8 O45 -61.3(6) . . . 5_666
O51 U5 V8 O45 -153.9(6) . . . 5_666
O48 U5 V8 O45 42.5(8) . . . 5_666
O49 U5 V8 O45 -148.6(9) . . . 5_666
O63 U5 V8 O45 21.5(6) . . . 5_666
O67 U5 V8 O45 -80.8(18) . . . 5_666
V9 U5 V8 O45 -148.5(5) . . . 5_666
Na2 U5 V8 O45 -75.9(5) . . . 5_666
Na1 U5 V8 O45 -47.0(5) . . . 5_666
O9 U5 V8 V7 164.1(5) . . . 5_666
O10 U5 V8 V7 -14.6(4) . . . 5_666
O51 U5 V8 V7 -107.2(4) . . . 5_666
O48 U5 V8 V7 89.2(7) . . . 5_666
O49 U5 V8 V7 -101.9(7) . . . 5_666
O63 U5 V8 V7 68.2(4) . . . 5_666
O67 U5 V8 V7 -34.1(18) . . . 5_666
V9 U5 V8 V7 -101.78(18) . . . 5_666
Na2 U5 V8 V7 -29.2(3) . . . 5_666
Na1 U5 V8 V7 -0.3(3) . . . 5_666
O9 U5 V8 U4 98.6(5) . . . 5_666
O10 U5 V8 U4 -80.1(4) . . . 5_666
O51 U5 V8 U4 -172.7(4) . . . 5_666
O48 U5 V8 U4 23.8(7) . . . 5_666
O49 U5 V8 U4 -167.4(7) . . . 5_666
O63 U5 V8 U4 2.7(4) . . . 5_666
O67 U5 V8 U4 -99.5(17) . . . 5_666
V9 U5 V8 U4 -167.26(12) . . . 5_666
Na2 U5 V8 U4 -94.6(2) . . . 5_666
Na1 U5 V8 U4 -65.8(2) . . . 5_666
O11 U6 V9 O50 0.2(10) . . . .
O12 U6 V9 O50 -178.6(9) . . . .
O24 U6 V9 O50 88.3(9) . . . .
O27 U6 V9 O50 175(4) . . . .
O51 U6 V9 O50 -95.7(11) . . . .
O52 U6 V9 O50 87.1(10) . . . .
O65 U6 V9 O50 -83.9(9) . . . .
V2 U6 V9 O50 93.6(8) . . . .
O11 U6 V9 O51 95.9(9) . . . .
O12 U6 V9 O51 -82.9(8) . . . .
O24 U6 V9 O51 -176.0(8) . . . .
O27 U6 V9 O51 -89(4) . . . .
O52 U6 V9 O51 -177.2(10) . . . .
O65 U6 V9 O51 11.8(8) . . . .
V2 U6 V9 O51 -170.7(7) . . . .
O11 U6 V9 O49 131.4(8) . . . .
O12 U6 V9 O49 -47.4(8) . . . .
O24 U6 V9 O49 -140.5(8) . . . .
O27 U6 V9 O49 -53(4) . . . .
O51 U6 V9 O49 35.5(9) . . . .
O52 U6 V9 O49 -141.7(9) . . . .
O65 U6 V9 O49 47.3(7) . . . .
V2 U6 V9 O49 -135.2(6) . . . .
O11 U6 V9 O53 -124.3(7) . . . .
O12 U6 V9 O53 57.0(6) . . . .
O24 U6 V9 O53 -36.2(6) . . . .
O27 U6 V9 O53 51(4) . . . .
O51 U6 V9 O53 139.8(9) . . . .
O52 U6 V9 O53 -37.4(8) . . . .
O65 U6 V9 O53 151.6(6) . . . .
V2 U6 V9 O53 -30.9(5) . . . .
O11 U6 V9 O52 -86.8(8) . . . .
O12 U6 V9 O52 94.4(8) . . . .
O24 U6 V9 O52 1.2(8) . . . .
O27 U6 V9 O52 88(4) . . . .
O51 U6 V9 O52 177.2(10) . . . .
O65 U6 V9 O52 -171.0(7) . . . .
V2 U6 V9 O52 6.5(7) . . . .
O11 U6 V9 V10 -106.4(5) . . . .
O12 U6 V9 V10 74.8(4) . . . .
O24 U6 V9 V10 -18.3(4) . . . .
O27 U6 V9 V10 69(4) . . . .
O51 U6 V9 V10 157.7(7) . . . .
O52 U6 V9 V10 -19.6(6) . . . .
O65 U6 V9 V10 169.5(4) . . . .
V2 U6 V9 V10 -13.1(2) . . . .
O11 U6 V9 U5 120.0(5) . . . .
O12 U6 V9 U5 -58.8(4) . . . .
O24 U6 V9 U5 -152.0(4) . . . .
O27 U6 V9 U5 -65(4) . . . .
O51 U6 V9 U5 24.0(7) . . . .
O52 U6 V9 U5 -153.2(7) . . . .
O65 U6 V9 U5 35.8(4) . . . .
V2 U6 V9 U5 -146.69(14) . . . .
O9 U5 V9 O50 11.8(9) . . . .
O10 U5 V9 O50 -170.7(8) . . . .
O51 U5 V9 O50 86.1(10) . . . .
O48 U5 V9 O50 -78.1(8) . . . .
O49 U5 V9 O50 -83.7(10) . . . .
O63 U5 V9 O50 -151(2) . . . .
O67 U5 V9 O50 106.4(8) . . . .
V8 U5 V9 O50 -83.8(7) . . . .
Na2 U5 V9 O50 175.1(8) . . . .
Na1 U5 V9 O50 -156.0(8) . . . .
O9 U5 V9 O51 -74.3(8) . . . .
O10 U5 V9 O51 103.2(8) . . . .
O48 U5 V9 O51 -164.2(8) . . . .
O49 U5 V9 O51 -169.8(10) . . . .
O63 U5 V9 O51 122(2) . . . .
O67 U5 V9 O51 20.3(8) . . . .
V8 U5 V9 O51 -169.9(7) . . . .
Na2 U5 V9 O51 89.0(7) . . . .
Na1 U5 V9 O51 117.9(7) . . . .
O9 U5 V9 O49 95.5(9) . . . .
O10 U5 V9 O49 -87.0(8) . . . .
O51 U5 V9 O49 169.8(10) . . . .
O48 U5 V9 O49 5.6(8) . . . .
O63 U5 V9 O49 -68(2) . . . .
O67 U5 V9 O49 -169.9(8) . . . .
V8 U5 V9 O49 -0.1(7) . . . .
Na2 U5 V9 O49 -101.2(7) . . . .
Na1 U5 V9 O49 -72.3(7) . . . .
O9 U5 V9 O53 150.9(6) . . . .
O10 U5 V9 O53 -31.6(6) . . . .
O51 U5 V9 O53 -134.8(8) . . . .
O48 U5 V9 O53 60.9(6) . . . .
O49 U5 V9 O53 55.4(8) . . . .
O63 U5 V9 O53 -12.4(19) . . . .
O67 U5 V9 O53 -114.5(5) . . . .
V8 U5 V9 O53 55.2(4) . . . .
Na2 U5 V9 O53 -45.9(5) . . . .
Na1 U5 V9 O53 -16.9(5) . . . .
O9 U5 V9 O52 -119.2(7) . . . .
O10 U5 V9 O52 58.3(7) . . . .
O51 U5 V9 O52 -44.9(9) . . . .
O48 U5 V9 O52 150.9(7) . . . .
O49 U5 V9 O52 145.3(9) . . . .
O63 U5 V9 O52 78(2) . . . .
O67 U5 V9 O52 -24.6(7) . . . .
V8 U5 V9 O52 145.2(6) . . . .
Na2 U5 V9 O52 44.1(6) . . . .
Na1 U5 V9 O52 73.0(6) . . . .
O9 U5 V9 V10 -163.2(5) . . . .
O10 U5 V9 V10 14.3(5) . . . .
O51 U5 V9 V10 -89.0(7) . . . .
O48 U5 V9 V10 106.8(4) . . . .
O49 U5 V9 V10 101.2(7) . . . .
O63 U5 V9 V10 33.5(19) . . . .
O67 U5 V9 V10 -68.7(4) . . . .
V8 U5 V9 V10 101.1(2) . . . .
Na2 U5 V9 V10 0.0(3) . . . .
Na1 U5 V9 V10 29.0(3) . . . .
O9 U5 V9 U6 -98.7(5) . . . .
O10 U5 V9 U6 78.8(4) . . . .
O51 U5 V9 U6 -24.5(7) . . . .
O48 U5 V9 U6 171.3(4) . . . .
O49 U5 V9 U6 165.7(7) . . . .
O63 U5 V9 U6 98.0(19) . . . .
O67 U5 V9 U6 -4.2(4) . . . .
V8 U5 V9 U6 165.62(12) . . . .
Na2 U5 V9 U6 64.5(2) . . . .
Na1 U5 V9 U6 93.5(2) . . . .
O50 V9 V10 O54 9.5(10) . . . .
O51 V9 V10 O54 136.7(9) . . . .
O49 V9 V10 O54 -120.5(8) . . . .
O53 V9 V10 O54 -86.5(9) . . . .
O52 V9 V10 O54 98.0(10) . . . .
U6 V9 V10 O54 119.9(7) . . . .
U5 V9 V10 O54 -175.0(7) . . . .
O50 V9 V10 O55 136.2(8) . . . .
O51 V9 V10 O55 -96.6(7) . . . .
O49 V9 V10 O55 6.2(7) . . . .
O53 V9 V10 O55 40.2(8) . . . .
O52 V9 V10 O55 -135.3(8) . . . .
U6 V9 V10 O55 -113.4(5) . . . .
U5 V9 V10 O55 -48.3(5) . . . .
O50 V9 V10 O52 -88.5(10) . . . .
O51 V9 V10 O52 38.7(8) . . . .
O49 V9 V10 O52 141.5(9) . . . .
O53 V9 V10 O52 175.5(10) . . . .
U6 V9 V10 O52 21.9(7) . . . .
U5 V9 V10 O52 87.0(7) . . . .
O50 V9 V10 O23 -119.2(9) . . . .
O51 V9 V10 O23 8.0(8) . . . .
O49 V9 V10 O23 110.8(8) . . . .
O53 V9 V10 O23 144.8(9) . . . .
O52 V9 V10 O23 -30.7(9) . . . .
U6 V9 V10 O23 -8.8(6) . . . .
U5 V9 V10 O23 56.3(6) . . . .
O50 V9 V10 O53 96.0(9) . . . .
O51 V9 V10 O53 -136.8(9) . . . .
O49 V9 V10 O53 -34.0(8) . . . .
O52 V9 V10 O53 -175.5(10) . . . .
U6 V9 V10 O53 -153.6(7) . . . .
U5 V9 V10 O53 -88.5(7) . . . .
O50 V9 V10 U10 119.9(7) . . . .
O51 V9 V10 U10 -113.0(5) . . . .
O49 V9 V10 U10 -10.1(5) . . . .
O53 V9 V10 U10 23.9(6) . . . .
O52 V9 V10 U10 -151.6(7) . . . .
U6 V9 V10 U10 -129.75(8) . . . .
U5 V9 V10 U10 -64.61(17) . . . .
O50 V9 V10 U1 -175.1(7) . . . .
O51 V9 V10 U1 -47.9(6) . . . .
O49 V9 V10 U1 54.9(6) . . . .
O53 V9 V10 U1 89.0(7) . . . .
O52 V9 V10 U1 -86.5(7) . . . .
U6 V9 V10 U1 -64.67(17) . . . .
U5 V9 V10 U1 0.5(3) . . . .
O19 U10 V10 O54 1.6(9) . . . .
O20 U10 V10 O54 -176.8(8) . . . .
O46 U10 V10 O54 91.4(8) . . . .
O55 U10 V10 O54 -92.6(10) . . . .
O44 U10 V10 O54 -174(4) 5_666 . . .
O53 U10 V10 O54 87.6(9) . . . .
O74 U10 V10 O54 -81.5(8) . . . .
V7 U10 V10 O54 96.7(7) 5_666 . . .
O19 U10 V10 O55 94.2(8) . . . .
O20 U10 V10 O55 -84.2(8) . . . .
O46 U10 V10 O55 -175.9(7) . . . .
O44 U10 V10 O55 -81(4) 5_666 . . .
O53 U10 V10 O55 -179.8(9) . . . .
O74 U10 V10 O55 11.1(7) . . . .
V7 U10 V10 O55 -170.7(7) 5_666 . . .
O19 U10 V10 O52 -126.9(7) . . . .
O20 U10 V10 O52 54.7(6) . . . .
O46 U10 V10 O52 -37.1(6) . . . .
O55 U10 V10 O52 138.9(8) . . . .
O44 U10 V10 O52 58(4) 5_666 . . .
O53 U10 V10 O52 -40.9(8) . . . .
O74 U10 V10 O52 150.0(5) . . . .
V7 U10 V10 O52 -31.8(5) 5_666 . . .
O19 U10 V10 O23 127.7(7) . . . .
O20 U10 V10 O23 -50.8(7) . . . .
O46 U10 V10 O23 -142.5(6) . . . .
O55 U10 V10 O23 33.4(8) . . . .
O44 U10 V10 O23 -48(4) 5_666 . . .
O53 U10 V10 O23 -146.3(9) . . . .
O74 U10 V10 O23 44.5(6) . . . .
V7 U10 V10 O23 -137.3(5) 5_666 . . .
O19 U10 V10 O53 -86.0(8) . . . .
O20 U10 V10 O53 95.6(7) . . . .
O46 U10 V10 O53 3.8(7) . . . .
O55 U10 V10 O53 179.8(9) . . . .
O44 U10 V10 O53 98(4) 5_666 . . .
O74 U10 V10 O53 -169.2(7) . . . .
V7 U10 V10 O53 9.1(7) 5_666 . . .
O19 U10 V10 V9 -107.6(5) . . . .
O20 U10 V10 V9 74.0(4) . . . .
O46 U10 V10 V9 -17.7(3) . . . .
O55 U10 V10 V9 158.2(7) . . . .
O44 U10 V10 V9 77(4) 5_666 . . .
O53 U10 V10 V9 -21.6(6) . . . .
O74 U10 V10 V9 169.3(3) . . . .
V7 U10 V10 V9 -12.50(19) 5_666 . . .
O19 U10 V10 U1 118.7(5) . . . .
O20 U10 V10 U1 -59.7(4) . . . .
O46 U10 V10 U1 -151.5(3) . . . .
O55 U10 V10 U1 24.4(6) . . . .
O44 U10 V10 U1 -57(4) 5_666 . . .
O53 U10 V10 U1 -155.3(6) . . . .
O74 U10 V10 U1 35.5(3) . . . .
V7 U10 V10 U1 -146.24(12) 5_666 . . .
O2 U1 V10 O54 -168.1(8) . . . .
O1 U1 V10 O54 13.2(8) . . . .
O22 U1 V10 O54 -75.5(8) . . . .
O55 U1 V10 O54 85.8(9) . . . .
O23 U1 V10 O54 -80.5(9) . . . .
O75 U1 V10 O54 109.4(8) . . . .
O57 U1 V10 O54 -143(2) . . . .
V1 U1 V10 O54 -83.1(7) . . . .
Na2 U1 V10 O54 174.7(7) . . . .
Na3 U1 V10 O54 -155.4(7) . . . .
O2 U1 V10 O55 106.1(8) . . . .
O1 U1 V10 O55 -72.6(8) . . . .
O22 U1 V10 O55 -161.3(7) . . . .
O23 U1 V10 O55 -166.4(9) . . . .
O75 U1 V10 O55 23.6(7) . . . .
O57 U1 V10 O55 131(2) . . . .
V1 U1 V10 O55 -168.9(6) . . . .
Na2 U1 V10 O55 88.9(7) . . . .
Na3 U1 V10 O55 118.8(7) . . . .
O2 U1 V10 O52 -29.0(7) . . . .
O1 U1 V10 O52 152.3(7) . . . .
O22 U1 V10 O52 63.7(6) . . . .
O55 U1 V10 O52 -135.0(8) . . . .
O23 U1 V10 O52 58.6(8) . . . .
O75 U1 V10 O52 -111.5(6) . . . .
O57 U1 V10 O52 -4(2) . . . .
V1 U1 V10 O52 56.0(5) . . . .
Na2 U1 V10 O52 -46.2(5) . . . .
Na3 U1 V10 O52 -16.3(5) . . . .
O2 U1 V10 O23 -87.5(7) . . . .
O1 U1 V10 O23 93.7(8) . . . .
O22 U1 V10 O23 5.1(7) . . . .
O55 U1 V10 O23 166.4(9) . . . .
O75 U1 V10 O23 -170.1(7) . . . .
O57 U1 V10 O23 -63(2) . . . .
V1 U1 V10 O23 -2.6(6) . . . .
Na2 U1 V10 O23 -104.8(6) . . . .
Na3 U1 V10 O23 -74.9(6) . . . .
O2 U1 V10 O53 62.3(7) . . . .
O1 U1 V10 O53 -116.5(7) . . . .
O22 U1 V10 O53 154.9(6) . . . .
O55 U1 V10 O53 -43.8(8) . . . .
O23 U1 V10 O53 149.8(9) . . . .
O75 U1 V10 O53 -20.3(7) . . . .
O57 U1 V10 O53 87(2) . . . .
V1 U1 V10 O53 147.3(6) . . . .
Na2 U1 V10 O53 45.0(6) . . . .
Na3 U1 V10 O53 74.9(6) . . . .
O2 U1 V10 V9 16.7(5) . . . .
O1 U1 V10 V9 -162.0(5) . . . .
O22 U1 V10 V9 109.3(4) . . . .
O55 U1 V10 V9 -89.4(6) . . . .
O23 U1 V10 V9 104.3(6) . . . .
O75 U1 V10 V9 -65.8(4) . . . .
O57 U1 V10 V9 42(2) . . . .
V1 U1 V10 V9 101.7(2) . . . .
Na2 U1 V10 V9 -0.5(3) . . . .
Na3 U1 V10 V9 29.4(3) . . . .
O2 U1 V10 U10 81.5(4) . . . .
O1 U1 V10 U10 -97.3(5) . . . .
O22 U1 V10 U10 174.1(3) . . . .
O55 U1 V10 U10 -24.6(6) . . . .
O23 U1 V10 U10 169.0(6) . . . .
O75 U1 V10 U10 -1.1(4) . . . .
O57 U1 V10 U10 106(2) . . . .
V1 U1 V10 U10 166.45(11) . . . .
Na2 U1 V10 U10 64.2(2) . . . .
Na3 U1 V10 U10 94.1(2) . . . .
O1 U1 O2 Na3 -76(11) . . . .
O22 U1 O2 Na3 29.0(18) . . . .
O55 U1 O2 Na3 154.9(18) . . . .
O23 U1 O2 Na3 92.3(18) . . . .
O75 U1 O2 Na3 -124.8(18) . . . .
O57 U1 O2 Na3 -50.4(18) . . . .
V1 U1 O2 Na3 60.0(17) . . . .
V10 U1 O2 Na3 125.5(18) . . . .
Na2 U1 O2 Na3 -176(3) . . . .
O1 U1 O2 Na2 99(10) . . . .
O22 U1 O2 Na2 -155.5(14) . . . .
O55 U1 O2 Na2 -29.6(15) . . . .
O23 U1 O2 Na2 -92.2(15) . . . .
O75 U1 O2 Na2 50.7(14) . . . .
O57 U1 O2 Na2 125.1(15) . . . .
V1 U1 O2 Na2 -124.5(14) . . . .
V10 U1 O2 Na2 -59.0(14) . . . .
Na3 U1 O2 Na2 176(3) . . . .
O3 U2 O4 Na3 86(26) . . . .
O25 U2 O4 Na3 -34.4(17) . . . .
O31 U2 O4 Na3 -114.9(17) . . . .
O34 U2 O4 Na3 -179.7(17) . . . .
O22 U2 O4 Na3 31.8(17) . . . .
O58 U2 O4 Na3 106.1(17) . . . .
V4 U2 O4 Na3 -148.4(16) . . . .
V1 U2 O4 Na3 -1.4(16) . . . .
O3 U2 O4 Na4 -123(26) . . . .
O25 U2 O4 Na4 116.6(17) . . . .
O31 U2 O4 Na4 36.0(17) . . . .
O34 U2 O4 Na4 -28.8(16) . . . .
O22 U2 O4 Na4 -177.2(17) . . . .
O58 U2 O4 Na4 -102.9(16) . . . .
V4 U2 O4 Na4 2.6(16) . . . .
V1 U2 O4 Na4 149.6(16) . . . .
O5 U3 O6 Na5 -56(13) . . . .
O34 U3 O6 Na5 153.8(15) . . . .
O37 U3 O6 Na5 27.6(16) . . . .
O35 U3 O6 Na5 90.1(16) . . . .
O59 U3 O6 Na5 -126.6(16) . . . .
O61 U3 O6 Na5 -51.4(15) . . . .
V5 U3 O6 Na5 58.3(15) . . . .
V4 U3 O6 Na5 123.9(15) . . . .
Na4 U3 O6 Na5 -175(3) . . . .
O5 U3 O6 Na4 119(13) . . . .
O34 U3 O6 Na4 -31.0(14) . . . .
O37 U3 O6 Na4 -157.2(14) . . . .
O35 U3 O6 Na4 -94.7(14) . . . .
O59 U3 O6 Na4 48.7(14) . . . .
O61 U3 O6 Na4 123.9(14) . . . .
V5 U3 O6 Na4 -126.4(14) . . . .
V4 U3 O6 Na4 -60.9(14) . . . .
Na5 U3 O6 Na4 175(3) . . . .
O7 U4 O8 Na5 14(76) . . . .
O45 U4 O8 Na5 -117.9(16) . . . .
O37 U4 O8 Na5 27.8(16) . . . .
O38 U4 O8 Na5 -38.0(16) . . . .
O48 U4 O8 Na5 176.9(16) 5_666 . . .
O62 U4 O8 Na5 101.2(16) . . . .
V5 U4 O8 Na5 -3.8(16) . . . .
V8 U4 O8 Na5 -152.0(16) 5_666 . . .
O7 U4 O8 Na1 169(100) . . . 5_666
O45 U4 O8 Na1 37.8(16) . . . 5_666
O37 U4 O8 Na1 -176.6(16) . . . 5_666
O38 U4 O8 Na1 117.7(16) . . . 5_666
O48 U4 O8 Na1 -27.4(16) 5_666 . . 5_666
O62 U4 O8 Na1 -103.1(16) . . . 5_666
V5 U4 O8 Na1 151.8(16) . . . 5_666
V8 U4 O8 Na1 3.7(16) 5_666 . . 5_666
O9 U5 O10 Na2 81(10) . . . .
O51 U5 O10 Na2 -23.8(15) . . . .
O48 U5 O10 Na2 -150.7(15) . . . .
O49 U5 O10 Na2 -88.2(15) . . . .
O63 U5 O10 Na2 128.2(15) . . . .
O67 U5 O10 Na2 55.9(15) . . . .
V8 U5 O10 Na2 -120.6(15) . . . .
V9 U5 O10 Na2 -55.1(15) . . . .
Na1 U5 O10 Na2 -175(3) . . . .
O9 U5 O10 Na1 -104(10) . . . .
O51 U5 O10 Na1 151.7(15) . . . .
O48 U5 O10 Na1 24.8(15) . . . .
O49 U5 O10 Na1 87.2(15) . . . .
O63 U5 O10 Na1 -56.3(15) . . . .
O67 U5 O10 Na1 -128.6(15) . . . .
V8 U5 O10 Na1 54.8(14) . . . .
V9 U5 O10 Na1 120.4(15) . . . .
Na2 U5 O10 Na1 175(3) . . . .
O11 U6 O12 Na2 -135(20) . . . .
O24 U6 O12 Na2 111.6(15) . . . .
O27 U6 O12 Na2 178.0(16) . . . .
O51 U6 O12 Na2 -34.2(15) . . . .
O52 U6 O12 Na2 33.0(15) . . . .
O65 U6 O12 Na2 -108.6(15) . . . .
V2 U6 O12 Na2 145.9(15) . . . .
V9 U6 O12 Na2 -1.5(15) . . . .
O11 U6 O12 Na3 78(21) . . . .
O24 U6 O12 Na3 -35.5(15) . . . .
O27 U6 O12 Na3 30.9(15) . . . .
O51 U6 O12 Na3 178.8(15) . . . .
O52 U6 O12 Na3 -114.1(15) . . . .
O65 U6 O12 Na3 104.4(15) . . . .
V2 U6 O12 Na3 -1.1(14) . . . .
V9 U6 O12 Na3 -148.5(14) . . . .
O13 U7 O14 Na3 -78(15) . . . .
O27 U7 O14 Na3 28.7(15) . . . .
O30 U7 O14 Na3 154.7(14) . . . .
O28 U7 O14 Na3 92.2(14) . . . .
O69 U7 O14 Na3 -125.3(15) . . . .
O66 U7 O14 Na3 -49.7(14) . . . .
V2 U7 O14 Na3 59.3(14) . . . .
V3 U7 O14 Na3 124.6(14) . . . .
Na4 U7 O14 Na3 -175(3) . . . .
O13 U7 O14 Na4 97(15) . . . .
O27 U7 O14 Na4 -156.5(14) . . . .
O30 U7 O14 Na4 -30.6(14) . . . .
O28 U7 O14 Na4 -93.1(14) . . . .
O69 U7 O14 Na4 49.4(14) . . . .
O66 U7 O14 Na4 125.0(14) . . . .
V2 U7 O14 Na4 -126.0(14) . . . .
V3 U7 O14 Na4 -60.7(14) . . . .
Na3 U7 O14 Na4 175(3) . . . .
O15 U8 O16 Na5 77(35) . . . .
O32 U8 O16 Na5 -116.9(17) . . . .
O39 U8 O16 Na5 -38.5(17) . . . .
O30 U8 O16 Na5 176.8(17) . . . .
O41 U8 O16 Na5 28.7(16) . . . .
O70 U8 O16 Na5 102.6(17) . . . .
V3 U8 O16 Na5 -151.1(16) . . . .
V6 U8 O16 Na5 -3.1(16) . . . .
O15 U8 O16 Na4 -127(34) . . . .
O32 U8 O16 Na4 39.3(14) . . . .
O39 U8 O16 Na4 117.6(14) . . . .
O30 U8 O16 Na4 -27.1(14) . . . .
O41 U8 O16 Na4 -175.2(14) . . . .
O70 U8 O16 Na4 -101.3(14) . . . .
V3 U8 O16 Na4 5.0(13) . . . .
V6 U8 O16 Na4 153.0(14) . . . .
O17 U9 O18 Na5 -70(12) . . . .
O44 U9 O18 Na5 151.0(15) . . . .
O41 U9 O18 Na5 24.1(15) . . . .
O42 U9 O18 Na5 87.4(15) . . . .
O71 U9 O18 Na5 -56.3(15) . . . .
O73 U9 O18 Na5 -129.9(15) . . . .
V7 U9 O18 Na5 119.8(15) . . . .
V6 U9 O18 Na5 54.3(14) . . . .
Na1 U9 O18 Na5 175(3) 5_666 . . .
O17 U9 O18 Na1 115(12) . . . 5_666
O44 U9 O18 Na1 -23.7(14) . . . 5_666
O41 U9 O18 Na1 -150.5(14) . . . 5_666
O42 U9 O18 Na1 -87.3(14) . . . 5_666
O71 U9 O18 Na1 129.0(14) . . . 5_666
O73 U9 O18 Na1 55.4(14) . . . 5_666
V7 U9 O18 Na1 -54.8(13) . . . 5_666
V6 U9 O18 Na1 -120.3(14) . . . 5_666
Na5 U9 O18 Na1 -175(3) . . . 5_666
O19 U10 O20 Na2 -33(16) . . . .
O46 U10 O20 Na2 117.5(19) . . . .
O55 U10 O20 Na2 -27.6(19) . . . .
O44 U10 O20 Na2 -176(2) 5_666 . . .
O53 U10 O20 Na2 38(2) . . . .
O74 U10 O20 Na2 -101.9(19) . . . .
V7 U10 O20 Na2 151.3(19) 5_666 . . .
V10 U10 O20 Na2 3.8(19) . . . .
O19 U10 O20 Na1 167(14) . . . .
O46 U10 O20 Na1 -42.4(15) . . . .
O55 U10 O20 Na1 172.5(15) . . . .
O44 U10 O20 Na1 24.1(14) 5_666 . . .
O53 U10 O20 Na1 -122.1(14) . . . .
O74 U10 O20 Na1 98.2(14) . . . .
V7 U10 O20 Na1 -8.6(14) 5_666 . . .
V10 U10 O20 Na1 -156.1(14) . . . .
O21 V1 O22 U1 116.4(7) . . . .
O23 V1 O22 U1 11.7(6) . . . .
O25 V1 O22 U1 -140.2(6) . . . .
O24 V1 O22 U1 -70.7(10) . . . .
V2 V1 O22 U1 -116.0(4) . . . .
U2 V1 O22 U1 -140.2(7) . . . .
O21 V1 O22 U2 -103.4(7) . . . .
O23 V1 O22 U2 151.9(6) . . . .
O25 V1 O22 U2 0.0(6) . . . .
O24 V1 O22 U2 69.5(11) . . . .
V2 V1 O22 U2 24.2(6) . . . .
U1 V1 O22 U2 140.2(7) . . . .
O2 U1 O22 V1 73.1(6) . . . .
O1 U1 O22 V1 -110.2(7) . . . .
O55 U1 O22 V1 -24.6(8) . . . .
O23 U1 O22 V1 -9.9(5) . . . .
O75 U1 O22 V1 156.6(8) . . . .
O57 U1 O22 V1 157.8(6) . . . .
V10 U1 O22 V1 -13.0(5) . . . .
Na2 U1 O22 V1 64.5(6) . . . .
Na3 U1 O22 V1 80.7(5) . . . .
O2 U1 O22 U2 -50.9(9) . . . .
O1 U1 O22 U2 125.8(9) . . . .
O55 U1 O22 U2 -148.5(7) . . . .
O23 U1 O22 U2 -133.9(9) . . . .
O75 U1 O22 U2 32.6(16) . . . .
O57 U1 O22 U2 33.9(8) . . . .
V1 U1 O22 U2 -124.0(11) . . . .
V10 U1 O22 U2 -137.0(7) . . . .
Na2 U1 O22 U2 -59.5(9) . . . .
Na3 U1 O22 U2 -43.3(7) . . . .
O4 U2 O22 V1 -93.4(6) . . . .
O3 U2 O22 V1 87.7(7) . . . .
O25 U2 O22 V1 0.0(5) . . . .
O31 U2 O22 V1 -6.7(10) . . . .
O34 U2 O22 V1 -168.3(5) . . . .
O58 U2 O22 V1 169.5(6) . . . .
V4 U2 O22 V1 -96(4) . . . .
O4 U2 O22 U1 31.8(9) . . . .
O3 U2 O22 U1 -147.1(9) . . . .
O25 U2 O22 U1 125.2(9) . . . .
O31 U2 O22 U1 118.5(9) . . . .
O34 U2 O22 U1 -43.0(12) . . . .
O58 U2 O22 U1 -65.3(8) . . . .
V4 U2 O22 U1 29(5) . . . .
V1 U2 O22 U1 125.2(11) . . . .
O21 V1 O23 V10 69.9(19) . . . .
O22 V1 O23 V10 178.2(18) . . . .
O25 V1 O23 V10 -111.4(19) . . . .
O24 V1 O23 V10 -39.3(18) . . . .
V2 V1 O23 V10 -59.7(19) . . . .
U2 V1 O23 V10 -158.9(14) . . . .
U1 V1 O23 V10 -171(2) . . . .
O21 V1 O23 U1 -119.5(7) . . . .
O22 V1 O23 U1 -11.1(5) . . . .
O25 V1 O23 U1 59.2(17) . . . .
O24 V1 O23 U1 131.3(6) . . . .
V2 V1 O23 U1 110.9(6) . . . .
U2 V1 O23 U1 11.8(7) . . . .
O54 V10 O23 V1 -72.2(19) . . . .
O55 V10 O23 V1 179.8(18) . . . .
O52 V10 O23 V1 40.4(18) . . . .
O53 V10 O23 V1 107(2) . . . .
V9 V10 O23 V1 59.4(18) . . . .
U10 V10 O23 V1 157.9(15) . . . .
U1 V10 O23 V1 171(2) . . . .
O54 V10 O23 U1 117.1(8) . . . .
O55 V10 O23 U1 9.1(6) . . . .
O52 V10 O23 U1 -130.3(6) . . . .
O53 V10 O23 U1 -63.9(17) . . . .
V9 V10 O23 U1 -111.2(5) . . . .
U10 V10 O23 U1 -12.7(7) . . . .
O2 U1 O23 V1 -85.9(7) . . . .
O1 U1 O23 V1 93.4(7) . . . .
O22 U1 O23 V1 10.0(5) . . . .
O55 U1 O23 V1 176.6(8) . . . .
O75 U1 O23 V1 -160.5(5) . . . .
O57 U1 O23 V1 -9.6(10) . . . .
V10 U1 O23 V1 -175.6(10) . . . .
Na2 U1 O23 V1 -105.5(6) . . . .
Na3 U1 O23 V1 -70.3(6) . . . .
O2 U1 O23 V10 89.7(7) . . . .
O1 U1 O23 V10 -91.0(7) . . . .
O22 U1 O23 V10 -174.4(7) . . . .
O55 U1 O23 V10 -7.7(5) . . . .
O75 U1 O23 V10 15.2(10) . . . .
O57 U1 O23 V10 166.0(5) . . . .
V1 U1 O23 V10 175.6(10) . . . .
Na2 U1 O23 V10 70.1(5) . . . .
Na3 U1 O23 V10 105.3(6) . . . .
O21 V1 O24 V2 99.5(7) . . . .
O23 V1 O24 V2 -154.0(6) . . . .
O22 V1 O24 V2 -73.4(11) . . . .
O25 V1 O24 V2 -2.7(6) . . . .
U2 V1 O24 V2 -27.6(7) . . . .
U1 V1 O24 V2 -118.1(5) . . . .
O21 V1 O24 U6 -137.9(10) . . . .
O23 V1 O24 U6 -31.4(11) . . . .
O22 V1 O24 U6 49.2(16) . . . .
O25 V1 O24 U6 119.9(11) . . . .
V2 V1 O24 U6 122.6(12) . . . .
U2 V1 O24 U6 95.0(10) . . . .
U1 V1 O24 U6 4.5(12) . . . .
O26 V2 O24 V1 -105.6(7) . . . .
O27 V2 O24 V1 145.0(7) . . . .
O28 V2 O24 V1 71.7(13) . . . .
O25 V2 O24 V1 2.6(6) . . . .
U6 V2 O24 V1 145.6(9) . . . .
U7 V2 O24 V1 117.3(4) . . . .
O26 V2 O24 U6 108.8(7) . . . .
O27 V2 O24 U6 -0.6(6) . . . .
O28 V2 O24 U6 -73.9(14) . . . .
O25 V2 O24 U6 -143.0(7) . . . .
V1 V2 O24 U6 -145.6(9) . . . .
U7 V2 O24 U6 -28.4(8) . . . .
O11 U6 O24 V1 144.0(11) . . . .
O12 U6 O24 V1 -37.6(11) . . . .
O27 U6 O24 V1 -121.2(11) . . . .
O51 U6 O24 V1 49.4(15) . . . .
O52 U6 O24 V1 53.9(10) . . . .
O65 U6 O24 V1 -138.2(10) . . . .
V2 U6 O24 V1 -121.8(13) . . . .
V9 U6 O24 V1 53.2(11) . . . .
O11 U6 O24 V2 -94.2(7) . . . .
O12 U6 O24 V2 84.2(7) . . . .
O27 U6 O24 V2 0.5(5) . . . .
O51 U6 O24 V2 171.1(7) . . . .
O52 U6 O24 V2 175.7(7) . . . .
O65 U6 O24 V2 -16.5(11) . . . .
V9 U6 O24 V2 175.0(4) . . . .
O21 V1 O25 V2 -104.5(8) . . . .
O23 V1 O25 V2 76.8(16) . . . .
O22 V1 O25 V2 147.0(6) . . . .
O24 V1 O25 V2 2.6(6) . . . .
U2 V1 O25 V2 147.0(9) . . . .
U1 V1 O25 V2 118.7(5) . . . .
O21 V1 O25 U2 108.5(8) . . . .
O23 V1 O25 U2 -70.2(17) . . . .
O22 V1 O25 U2 0.0(6) . . . .
O24 V1 O25 U2 -144.4(6) . . . .
V2 V1 O25 U2 -147.0(9) . . . .
U1 V1 O25 U2 -28.3(7) . . . .
O26 V2 O25 V1 98.6(8) . . . .
O27 V2 O25 V1 -72.8(10) . . . .
O28 V2 O25 V1 -154.7(6) . . . .
O24 V2 O25 V1 -2.6(6) . . . .
U6 V2 O25 V1 -29.1(6) . . . .
U7 V2 O25 V1 -119.1(4) . . . .
O26 V2 O25 U2 -134.1(10) . . . .
O27 V2 O25 U2 54.5(15) . . . .
O28 V2 O25 U2 -27.3(11) . . . .
O24 V2 O25 U2 124.7(11) . . . .
V1 V2 O25 U2 127.3(13) . . . .
U6 V2 O25 U2 98.2(10) . . . .
U7 V2 O25 U2 8.2(12) . . . .
O4 U2 O25 V1 85.3(7) . . . .
O3 U2 O25 V1 -93.4(7) . . . .
O31 U2 O25 V1 176.3(6) . . . .
O34 U2 O25 V1 168.9(5) . . . .
O22 U2 O25 V1 0.0(5) . . . .
O58 U2 O25 V1 -15.7(10) . . . .
V4 U2 O25 V1 174.8(4) . . . .
O4 U2 O25 V2 -40.1(11) . . . .
O3 U2 O25 V2 141.1(11) . . . .
O31 U2 O25 V2 50.9(10) . . . .
O34 U2 O25 V2 43.5(15) . . . .
O22 U2 O25 V2 -125.4(11) . . . .
O58 U2 O25 V2 -141.1(9) . . . .
V4 U2 O25 V2 49.4(11) . . . .
V1 U2 O25 V2 -125.4(13) . . . .
O26 V2 O27 U6 -102.9(7) . . . .
O28 V2 O27 U6 151.8(7) . . . .
O24 V2 O27 U6 0.6(6) . . . .
O25 V2 O27 U6 68.4(10) . . . .
V1 V2 O27 U6 25.1(7) . . . .
U7 V2 O27 U6 143.0(9) . . . .
O26 V2 O27 U7 114.0(7) . . . .
O28 V2 O27 U7 8.8(6) . . . .
O24 V2 O27 U7 -142.4(7) . . . .
O25 V2 O27 U7 -74.6(10) . . . .
V1 V2 O27 U7 -117.9(4) . . . .
U6 V2 O27 U7 -143.0(9) . . . .
O11 U6 O27 V2 85.3(7) . . . .
O12 U6 O27 V2 -95.9(7) . . . .
O24 U6 O27 V2 -0.6(6) . . . .
O51 U6 O27 V2 -171.0(7) . . . .
O52 U6 O27 V2 -8.8(11) . . . .
O65 U6 O27 V2 168.0(7) . . . .
V9 U6 O27 V2 -90(4) . . . .
O11 U6 O27 U7 -145.8(9) . . . .
O12 U6 O27 U7 33.0(9) . . . .
O24 U6 O27 U7 128.3(10) . . . .
O51 U6 O27 U7 -42.1(14) . . . .
O52 U6 O27 U7 120.1(9) . . . .
O65 U6 O27 U7 -63.1(8) . . . .
V2 U6 O27 U7 128.9(12) . . . .
V9 U6 O27 U7 39(4) . . . .
O13 U7 O27 V2 -107.9(7) . . . .
O14 U7 O27 V2 74.7(7) . . . .
O30 U7 O27 V2 -23.3(9) . . . .
O28 U7 O27 V2 -7.6(6) . . . .
O69 U7 O27 V2 159.4(9) . . . .
O66 U7 O27 V2 158.5(7) . . . .
V3 U7 O27 V2 -10.8(6) . . . .
Na3 U7 O27 V2 83.4(6) . . . .
Na4 U7 O27 V2 67.2(6) . . . .
O13 U7 O27 U6 123.7(9) . . . .
O14 U7 O27 U6 -53.7(9) . . . .
O30 U7 O27 U6 -151.7(7) . . . .
O28 U7 O27 U6 -136.0(10) . . . .
O69 U7 O27 U6 31.1(17) . . . .
O66 U7 O27 U6 30.1(8) . . . .
V2 U7 O27 U6 -128.4(12) . . . .
V3 U7 O27 U6 -139.2(8) . . . .
Na3 U7 O27 U6 -45.0(8) . . . .
Na4 U7 O27 U6 -61.2(9) . . . .
O29 V3 O28 V2 -66(2) . . . .
O30 V3 O28 V2 -173(2) . . . .
O31 V3 O28 V2 46(2) . . . .
O32 V3 O28 V2 112.8(19) . . . .
V4 V3 O28 V2 66(2) . . . .
U8 V3 O28 V2 163.7(16) . . . .
U7 V3 O28 V2 177(2) . . . .
O29 V3 O28 U7 117.4(8) . . . .
O30 V3 O28 U7 9.7(7) . . . .
O31 V3 O28 U7 -131.1(6) . . . .
O32 V3 O28 U7 -64.2(15) . . . .
V4 V3 O28 U7 -111.4(5) . . . .
U8 V3 O28 U7 -13.3(8) . . . .
O26 V2 O28 V3 65(2) . . . .
O27 V2 O28 V3 174(2) . . . .
O24 V2 O28 V3 -112.1(19) . . . .
O25 V2 O28 V3 -46(2) . . . .
V1 V2 O28 V3 -65(2) . . . .
U6 V2 O28 V3 -163.0(16) . . . .
U7 V2 O28 V3 -177(2) . . . .
O26 V2 O28 U7 -117.8(7) . . . .
O27 V2 O28 U7 -8.5(6) . . . .
O24 V2 O28 U7 65.0(14) . . . .
O25 V2 O28 U7 131.5(6) . . . .
V1 V2 O28 U7 112.2(5) . . . .
U6 V2 O28 U7 14.0(8) . . . .
O13 U7 O28 V3 -91.5(8) . . . .
O14 U7 O28 V3 89.0(8) . . . .
O27 U7 O28 V3 -174.1(9) . . . .
O30 U7 O28 V3 -8.4(6) . . . .
O69 U7 O28 V3 14.9(12) . . . .
O66 U7 O28 V3 164.1(5) . . . .
V2 U7 O28 V3 178.6(12) . . . .
Na3 U7 O28 V3 107.0(6) . . . .
Na4 U7 O28 V3 71.0(6) . . . .
O13 U7 O28 V2 89.9(8) . . . .
O14 U7 O28 V2 -89.6(7) . . . .
O27 U7 O28 V2 7.4(6) . . . .
O30 U7 O28 V2 173.0(9) . . . .
O69 U7 O28 V2 -163.7(6) . . . .
O66 U7 O28 V2 -14.5(11) . . . .
V3 U7 O28 V2 -178.6(12) . . . .
Na3 U7 O28 V2 -71.6(6) . . . .
Na4 U7 O28 V2 -107.6(6) . . . .
O29 V3 O30 U7 -114.8(7) . . . .
O28 V3 O30 U7 -9.9(7) . . . .
O31 V3 O30 U7 74.7(11) . . . .
O32 V3 O30 U7 142.1(7) . . . .
V4 V3 O30 U7 117.6(5) . . . .
U8 V3 O30 U7 141.5(9) . . . .
O29 V3 O30 U8 103.8(7) . . . .
O28 V3 O30 U8 -151.4(7) . . . .
O31 V3 O30 U8 -66.7(10) . . . .
O32 V3 O30 U8 0.7(6) . . . .
V4 V3 O30 U8 -23.9(7) . . . .
U7 V3 O30 U8 -141.5(9) . . . .
O13 U7 O30 V3 108.7(8) . . . .
O14 U7 O30 V3 -73.4(7) . . . .
O27 U7 O30 V3 24.4(10) . . . .
O28 U7 O30 V3 8.6(6) . . . .
O69 U7 O30 V3 -156.8(8) . . . .
O66 U7 O30 V3 -159.8(8) . . . .
V2 U7 O30 V3 12.4(6) . . . .
Na3 U7 O30 V3 -65.3(7) . . . .
Na4 U7 O30 V3 -82.6(6) . . . .
O13 U7 O30 U8 -124.4(10) . . . .
O14 U7 O30 U8 53.4(10) . . . .
O27 U7 O30 U8 151.3(7) . . . .
O28 U7 O30 U8 135.4(11) . . . .
O69 U7 O30 U8 -29.9(9) . . . .
O66 U7 O30 U8 -33.0(18) . . . .
V2 U7 O30 U8 139.2(8) . . . .
V3 U7 O30 U8 126.8(14) . . . .
Na3 U7 O30 U8 61.5(9) . . . .
Na4 U7 O30 U8 44.2(8) . . . .
O15 U8 O30 V3 -86.9(7) . . . .
O16 U8 O30 V3 94.2(7) . . . .
O32 U8 O30 V3 -0.6(5) . . . .
O39 U8 O30 V3 8.6(11) . . . .
O41 U8 O30 V3 170.8(6) . . . .
O70 U8 O30 V3 -169.1(7) . . . .
V6 U8 O30 V3 96(4) . . . .
O15 U8 O30 U7 145.5(9) . . . .
O16 U8 O30 U7 -33.4(9) . . . .
O32 U8 O30 U7 -128.2(10) . . . .
O39 U8 O30 U7 -119.0(9) . . . .
O41 U8 O30 U7 43.1(14) . . . .
O70 U8 O30 U7 63.2(9) . . . .
V3 U8 O30 U7 -127.6(13) . . . .
V6 U8 O30 U7 -32(5) . . . .
O29 V3 O31 V4 -98.8(7) . . . .
O30 V3 O31 V4 71.5(10) . . . .
O28 V3 O31 V4 154.1(6) . . . .
O32 V3 O31 V4 1.3(5) . . . .
U8 V3 O31 V4 28.2(6) . . . .
U7 V3 O31 V4 118.4(4) . . . .
O29 V3 O31 U2 133.2(10) . . . .
O30 V3 O31 U2 -56.5(15) . . . .
O28 V3 O31 U2 26.1(10) . . . .
O32 V3 O31 U2 -126.7(10) . . . .
V4 V3 O31 U2 -128.0(12) . . . .
U8 V3 O31 U2 -99.8(9) . . . .
U7 V3 O31 U2 -9.6(11) . . . .
O33 V4 O31 V3 104.1(7) . . . .
O34 V4 O31 V3 -145.0(6) . . . .
O35 V4 O31 V3 -74.8(13) . . . .
O32 V4 O31 V3 -1.3(6) . . . .
U2 V4 O31 V3 -147.5(8) . . . .
U3 V4 O31 V3 -117.7(4) . . . .
O33 V4 O31 U2 -108.3(7) . . . .
O34 V4 O31 U2 2.5(5) . . . .
O35 V4 O31 U2 72.8(13) . . . .
O32 V4 O31 U2 146.2(6) . . . .
V3 V4 O31 U2 147.5(8) . . . .
U3 V4 O31 U2 29.8(5) . . . .
O4 U2 O31 V3 41.2(10) . . . .
O3 U2 O31 V3 -139.3(11) . . . .
O25 U2 O31 V3 -50.3(10) . . . .
O34 U2 O31 V3 125.1(11) . . . .
O22 U2 O31 V3 -44.1(14) . . . .
O58 U2 O31 V3 141.4(9) . . . .
V4 U2 O31 V3 127.2(12) . . . .
V1 U2 O31 V3 -48.1(10) . . . .
O4 U2 O31 V4 -86.0(6) . . . .
O3 U2 O31 V4 93.5(7) . . . .
O25 U2 O31 V4 -177.5(6) . . . .
O34 U2 O31 V4 -2.1(4) . . . .
O22 U2 O31 V4 -171.3(6) . . . .
O58 U2 O31 V4 14.2(9) . . . .
V1 U2 O31 V4 -175.3(3) . . . .
O33 V4 O32 V3 -100.0(7) . . . .
O34 V4 O32 V3 69.4(10) . . . .
O35 V4 O32 V3 152.4(6) . . . .
O31 V4 O32 V3 1.3(5) . . . .
U2 V4 O32 V3 25.4(6) . . . .
U3 V4 O32 V3 116.3(4) . . . .
O33 V4 O32 U8 137.9(9) . . . .
O34 V4 O32 U8 -52.7(14) . . . .
O35 V4 O32 U8 30.4(10) . . . .
O31 V4 O32 U8 -120.7(10) . . . .
V3 V4 O32 U8 -122.0(12) . . . .
U2 V4 O32 U8 -96.6(9) . . . .
U3 V4 O32 U8 -5.8(11) . . . .
O29 V3 O32 V4 107.2(8) . . . .
O30 V3 O32 V4 -144.6(6) . . . .
O28 V3 O32 V4 -71.2(14) . . . .
O31 V3 O32 V4 -1.3(5) . . . .
U8 V3 O32 V4 -144.0(8) . . . .
U7 V3 O32 V4 -116.5(4) . . . .
O29 V3 O32 U8 -108.8(7) . . . .
O30 V3 O32 U8 -0.7(6) . . . .
O28 V3 O32 U8 72.7(14) . . . .
O31 V3 O32 U8 142.6(6) . . . .
V4 V3 O32 U8 144.0(8) . . . .
U7 V3 O32 U8 27.5(6) . . . .
O15 U8 O32 V4 -143.7(10) . . . .
O16 U8 O32 V4 36.6(10) . . . .
O39 U8 O32 V4 -52.4(9) . . . .
O30 U8 O32 V4 122.2(11) . . . .
O41 U8 O32 V4 -49.5(14) . . . .
O70 U8 O32 V4 139.4(8) . . . .
V3 U8 O32 V4 121.7(12) . . . .
V6 U8 O32 V4 -52.0(10) . . . .
O15 U8 O32 V3 94.6(7) . . . .
O16 U8 O32 V3 -85.1(6) . . . .
O39 U8 O32 V3 -174.0(6) . . . .
O30 U8 O32 V3 0.6(5) . . . .
O41 U8 O32 V3 -171.2(6) . . . .
O70 U8 O32 V3 17.7(10) . . . .
V6 U8 O32 V3 -173.6(4) . . . .
O33 V4 O34 U3 -114.9(6) . . . .
O35 V4 O34 U3 -9.6(6) . . . .
O32 V4 O34 U3 76.0(10) . . . .
O31 V4 O34 U3 142.0(6) . . . .
V3 V4 O34 U3 118.0(4) . . . .
U2 V4 O34 U3 144.5(7) . . . .
O33 V4 O34 U2 100.7(7) . . . .
O35 V4 O34 U2 -154.1(6) . . . .
O32 V4 O34 U2 -68.4(9) . . . .
O31 V4 O34 U2 -2.5(5) . . . .
V3 V4 O34 U2 -26.4(6) . . . .
U3 V4 O34 U2 -144.5(7) . . . .
O5 U3 O34 V4 106.7(7) . . . .
O6 U3 O34 V4 -74.5(6) . . . .
O37 U3 O34 V4 20.2(8) . . . .
O35 U3 O34 V4 8.5(5) . . . .
O59 U3 O34 V4 -158.5(6) . . . .
O61 U3 O34 V4 -160.6(8) . . . .
V5 U3 O34 V4 10.1(5) . . . .
Na4 U3 O34 V4 -83.8(5) . . . .
Na5 U3 O34 V4 -67.1(5) . . . .
O5 U3 O34 U2 -122.1(8) . . . .
O6 U3 O34 U2 56.7(8) . . . .
O37 U3 O34 U2 151.4(6) . . . .
O35 U3 O34 U2 139.7(9) . . . .
O59 U3 O34 U2 -27.3(7) . . . .
O61 U3 O34 U2 -29.4(15) . . . .
V5 U3 O34 U2 141.4(7) . . . .
V4 U3 O34 U2 131.2(11) . . . .
Na4 U3 O34 U2 47.4(7) . . . .
Na5 U3 O34 U2 64.1(8) . . . .
O4 U2 O34 V4 96.0(6) . . . .
O3 U2 O34 V4 -85.5(7) . . . .
O25 U2 O34 V4 10.3(10) . . . .
O31 U2 O34 V4 2.3(4) . . . .
O22 U2 O34 V4 171.2(6) . . . .
O58 U2 O34 V4 -166.6(6) . . . .
V1 U2 O34 V4 81(3) . . . .
O4 U2 O34 U3 -35.9(8) . . . .
O3 U2 O34 U3 142.7(9) . . . .
O25 U2 O34 U3 -121.6(9) . . . .
O31 U2 O34 U3 -129.6(8) . . . .
O22 U2 O34 U3 39.3(12) . . . .
O58 U2 O34 U3 61.5(7) . . . .
V4 U2 O34 U3 -131.9(10) . . . .
V1 U2 O34 U3 -51(3) . . . .
O36 V5 O35 V4 71.1(18) . . . .
O37 V5 O35 V4 -178.8(17) . . . .
O39 V5 O35 V4 -39.6(17) . . . .
O38 V5 O35 V4 -107.5(17) . . . .
V6 V5 O35 V4 -59.6(18) . . . .
U4 V5 O35 V4 -158.2(14) . . . .
U3 V5 O35 V4 -170(2) . . . .
O36 V5 O35 U3 -118.9(7) . . . .
O37 V5 O35 U3 -8.8(6) . . . .
O39 V5 O35 U3 130.4(6) . . . .
O38 V5 O35 U3 62.5(14) . . . .
V6 V5 O35 U3 110.5(5) . . . .
U4 V5 O35 U3 11.9(7) . . . .
O33 V4 O35 V5 -69.9(18) . . . .
O34 V4 O35 V5 179.3(17) . . . .
O32 V4 O35 V5 38.8(17) . . . .
O31 V4 O35 V5 108.9(17) . . . .
V3 V4 O35 V5 60.1(18) . . . .
U2 V4 O35 V5 158.6(14) . . . .
U3 V4 O35 V5 170(2) . . . .
O33 V4 O35 U3 119.9(7) . . . .
O34 V4 O35 U3 9.2(5) . . . .
O32 V4 O35 U3 -131.4(6) . . . .
O31 V4 O35 U3 -61.2(13) . . . .
V3 V4 O35 U3 -110.0(5) . . . .
U2 V4 O35 U3 -11.6(7) . . . .
O5 U3 O35 V5 91.9(7) . . . .
O6 U3 O35 V5 -86.7(6) . . . .
O34 U3 O35 V5 176.9(8) . . . .
O37 U3 O35 V5 7.6(5) . . . .
O59 U3 O35 V5 -162.0(5) . . . .
O61 U3 O35 V5 -10.3(10) . . . .
V4 U3 O35 V5 -175.2(10) . . . .
Na4 U3 O35 V5 -104.5(6) . . . .
Na5 U3 O35 V5 -70.4(6) . . . .
O5 U3 O35 V4 -92.9(6) . . . .
O6 U3 O35 V4 88.5(6) . . . .
O34 U3 O35 V4 -7.9(5) . . . .
O37 U3 O35 V4 -177.3(7) . . . .
O59 U3 O35 V4 13.2(10) . . . .
O61 U3 O35 V4 164.9(5) . . . .
V5 U3 O35 V4 175.2(10) . . . .
Na4 U3 O35 V4 70.7(5) . . . .
Na5 U3 O35 V4 104.7(6) . . . .
O36 V5 O37 U4 -101.2(7) . . . .
O35 V5 O37 U4 153.6(6) . . . .
O39 V5 O37 U4 68.4(9) . . . .
O38 V5 O37 U4 1.6(5) . . . .
V6 V5 O37 U4 25.6(6) . . . .
U3 V5 O37 U4 144.8(8) . . . .
O36 V5 O37 U3 114.0(6) . . . .
O35 V5 O37 U3 8.8(6) . . . .
O39 V5 O37 U3 -76.4(9) . . . .
O38 V5 O37 U3 -143.2(5) . . . .
V6 V5 O37 U3 -119.2(4) . . . .
U4 V5 O37 U3 -144.8(8) . . . .
O8 U4 O37 V5 -94.4(7) . . . .
O7 U4 O37 V5 85.5(7) . . . .
O45 U4 O37 V5 -9.2(10) . . . .
O38 U4 O37 V5 -1.4(5) . . . .
O48 U4 O37 V5 -169.8(6) 5_666 . . .
O62 U4 O37 V5 167.8(6) . . . .
V8 U4 O37 V5 -92(3) 5_666 . . .
O8 U4 O37 U3 36.0(9) . . . .
O7 U4 O37 U3 -144.2(9) . . . .
O45 U4 O37 U3 121.1(8) . . . .
O38 U4 O37 U3 128.9(9) . . . .
O48 U4 O37 U3 -39.4(14) 5_666 . . .
O62 U4 O37 U3 -61.8(8) . . . .
V5 U4 O37 U3 130.3(12) . . . .
V8 U4 O37 U3 38(4) 5_666 . . .
O5 U3 O37 V5 -106.1(6) . . . .
O6 U3 O37 V5 76.4(6) . . . .
O34 U3 O37 V5 -19.4(8) . . . .
O35 U3 O37 V5 -7.6(5) . . . .
O59 U3 O37 V5 157.7(8) . . . .
O61 U3 O37 V5 160.9(6) . . . .
V4 U3 O37 V5 -9.1(5) . . . .
Na4 U3 O37 V5 69.2(6) . . . .
Na5 U3 O37 V5 84.0(5) . . . .
O5 U3 O37 U4 123.1(9) . . . .
O6 U3 O37 U4 -54.4(9) . . . .
O34 U3 O37 U4 -150.2(7) . . . .
O35 U3 O37 U4 -138.3(10) . . . .
O59 U3 O37 U4 26.9(16) . . . .
O61 U3 O37 U4 30.2(8) . . . .
V5 U3 O37 U4 -130.8(12) . . . .
V4 U3 O37 U4 -139.9(8) . . . .
Na4 U3 O37 U4 -61.6(9) . . . .
Na5 U3 O37 U4 -46.8(8) . . . .
O40 V6 O38 V5 99.8(6) . . . .
O41 V6 O38 V5 -70.1(10) . . . .
O42 V6 O38 V5 -153.5(6) . . . .
O39 V6 O38 V5 -2.3(5) . . . .
U8 V6 O38 V5 -27.3(6) . . . .
U9 V6 O38 V5 -118.1(4) . . . .
O40 V6 O38 U4 -134.9(8) . . . .
O41 V6 O38 U4 55.2(12) . . . .
O42 V6 O38 U4 -28.2(8) . . . .
O39 V6 O38 U4 123.0(9) . . . .
V5 V6 O38 U4 125.3(10) . . . .
U8 V6 O38 U4 98.1(7) . . . .
U9 V6 O38 U4 7.2(9) . . . .
O36 V5 O38 V6 -105.7(7) . . . .
O37 V5 O38 V6 144.6(6) . . . .
O35 V5 O38 V6 72.9(14) . . . .
O39 V5 O38 V6 2.4(5) . . . .
U4 V5 O38 V6 146.2(7) . . . .
U3 V5 O38 V6 116.6(4) . . . .
O36 V5 O38 U4 108.2(7) . . . .
O37 V5 O38 U4 -1.6(5) . . . .
O35 V5 O38 U4 -73.2(13) . . . .
O39 V5 O38 U4 -143.8(6) . . . .
V6 V5 O38 U4 -146.2(7) . . . .
U3 V5 O38 U4 -29.5(6) . . . .
O8 U4 O38 V6 -39.4(9) . . . .
O7 U4 O38 V6 141.0(9) . . . .
O45 U4 O38 V6 51.9(8) . . . .
O37 U4 O38 V6 -123.6(9) . . . .
O48 U4 O38 V6 45.6(12) 5_666 . . .
O62 U4 O38 V6 -139.3(7) . . . .
V5 U4 O38 V6 -124.9(10) . . . .
V8 U4 O38 V6 49.8(9) 5_666 . . .
O8 U4 O38 V5 85.5(6) . . . .
O7 U4 O38 V5 -94.0(6) . . . .
O45 U4 O38 V5 176.9(5) . . . .
O37 U4 O38 V5 1.3(4) . . . .
O48 U4 O38 V5 170.6(5) 5_666 . . .
O62 U4 O38 V5 -14.4(9) . . . .
V8 U4 O38 V5 174.8(3) 5_666 . . .
O36 V5 O39 V6 98.6(7) . . . .
O37 V5 O39 V6 -71.0(9) . . . .
O35 V5 O39 V6 -154.6(6) . . . .
O38 V5 O39 V6 -2.3(5) . . . .
U4 V5 O39 V6 -28.3(6) . . . .
U3 V5 O39 V6 -119.1(4) . . . .
O36 V5 O39 U8 -136.7(10) . . . .
O37 V5 O39 U8 53.7(13) . . . .
O35 V5 O39 U8 -29.9(10) . . . .
O38 V5 O39 U8 122.3(10) . . . .
V6 V5 O39 U8 124.7(13) . . . .
U4 V5 O39 U8 96.3(9) . . . .
U3 V5 O39 U8 5.6(11) . . . .
O40 V6 O39 V5 -103.9(7) . . . .
O41 V6 O39 V5 146.9(6) . . . .
O42 V6 O39 V5 69.5(13) . . . .
O38 V6 O39 V5 2.4(5) . . . .
U8 V6 O39 V5 148.3(8) . . . .
U9 V6 O39 V5 117.6(4) . . . .
O40 V6 O39 U8 107.8(7) . . . .
O41 V6 O39 U8 -1.4(6) . . . .
O42 V6 O39 U8 -78.7(12) . . . .
O38 V6 O39 U8 -145.9(6) . . . .
V5 V6 O39 U8 -148.3(8) . . . .
U9 V6 O39 U8 -30.7(6) . . . .
O15 U8 O39 V5 141.8(11) . . . .
O16 U8 O39 V5 -39.2(10) . . . .
O32 U8 O39 V5 54.3(10) . . . .
O30 U8 O39 V5 45.7(14) . . . .
O41 U8 O39 V5 -124.0(11) . . . .
O70 U8 O39 V5 -137.8(8) . . . .
V3 U8 O39 V5 50.6(11) . . . .
V6 U8 O39 V5 -125.1(13) . . . .
O15 U8 O39 V6 -93.0(6) . . . .
O16 U8 O39 V6 85.9(6) . . . .
O32 U8 O39 V6 179.4(6) . . . .
O30 U8 O39 V6 170.8(5) . . . .
O41 U8 O39 V6 1.2(5) . . . .
O70 U8 O39 V6 -12.7(9) . . . .
V3 U8 O39 V6 175.8(3) . . . .
O40 V6 O41 U8 -104.0(6) . . . .
O42 V6 O41 U8 150.7(6) . . . .
O38 V6 O41 U8 65.9(10) . . . .
O39 V6 O41 U8 1.4(6) . . . .
V5 V6 O41 U8 23.6(6) . . . .
U9 V6 O41 U8 141.9(8) . . . .
O40 V6 O41 U9 114.1(6) . . . .
O42 V6 O41 U9 8.8(6) . . . .
O38 V6 O41 U9 -76.0(9) . . . .
O39 V6 O41 U9 -140.5(6) . . . .
V5 V6 O41 U9 -118.3(4) . . . .
U8 V6 O41 U9 -141.9(8) . . . .
O15 U8 O41 V6 87.9(7) . . . .
O16 U8 O41 V6 -93.0(6) . . . .
O32 U8 O41 V6 -4.3(11) . . . .
O39 U8 O41 V6 -1.3(5) . . . .
O30 U8 O41 V6 -170.2(7) . . . .
O70 U8 O41 V6 169.7(7) . . . .
V3 U8 O41 V6 -90(4) . . . .
O15 U8 O41 U9 -143.7(8) . . . .
O16 U8 O41 U9 35.5(8) . . . .
O32 U8 O41 U9 124.1(8) . . . .
O39 U8 O41 U9 127.1(9) . . . .
O30 U8 O41 U9 -41.8(13) . . . .
O70 U8 O41 U9 -61.9(7) . . . .
V3 U8 O41 U9 38(4) . . . .
V6 U8 O41 U9 128.4(11) . . . .
O18 U9 O41 V6 75.7(6) . . . .
O17 U9 O41 V6 -107.1(7) . . . .
O44 U9 O41 V6 -21.6(8) . . . .
O42 U9 O41 V6 -7.6(5) . . . .
O71 U9 O41 V6 160.4(6) . . . .
O73 U9 O41 V6 160.8(8) . . . .
V7 U9 O41 V6 -10.7(5) . . . .
Na1 U9 O41 V6 66.2(6) 5_666 . . .
Na5 U9 O41 V6 83.0(6) . . . .
O18 U9 O41 U8 -52.1(8) . . . .
O17 U9 O41 U8 125.0(9) . . . .
O44 U9 O41 U8 -149.5(7) . . . .
O42 U9 O41 U8 -135.5(9) . . . .
O71 U9 O41 U8 32.5(7) . . . .
O73 U9 O41 U8 32.9(15) . . . .
V7 U9 O41 U8 -138.5(7) . . . .
V6 U9 O41 U8 -127.9(11) . . . .
Na1 U9 O41 U8 -61.7(8) 5_666 . . .
Na5 U9 O41 U8 -44.9(7) . . . .
O43 V7 O42 V6 -69.8(19) . . . .
O44 V7 O42 V6 -175.6(18) . . . .
O46 V7 O42 V6 109.0(18) 5_666 . . .
O45 V7 O42 V6 43.1(18) . . . .
V8 V7 O42 V6 62.8(19) 5_666 . . .
U10 V7 O42 V6 161.6(15) 5_666 . . .
U9 V7 O42 V6 177(2) . . . .
O43 V7 O42 U9 113.7(8) . . . .
O44 V7 O42 U9 7.8(6) . . . .
O46 V7 O42 U9 -67.6(13) 5_666 . . .
O45 V7 O42 U9 -133.5(5) . . . .
V8 V7 O42 U9 -113.7(4) 5_666 . . .
U10 V7 O42 U9 -15.0(7) 5_666 . . .
O40 V6 O42 V7 66.0(19) . . . .
O41 V6 O42 V7 174.9(18) . . . .
O38 V6 O42 V7 -43.6(18) . . . .
O39 V6 O42 V7 -107.4(18) . . . .
V5 V6 O42 V7 -63.5(18) . . . .
U8 V6 O42 V7 -161.5(15) . . . .
U9 V6 O42 V7 -177(2) . . . .
O40 V6 O42 U9 -117.4(7) . . . .
O41 V6 O42 U9 -8.5(6) . . . .
O38 V6 O42 U9 133.0(5) . . . .
O39 V6 O42 U9 69.2(13) . . . .
V5 V6 O42 U9 113.0(5) . . . .
U8 V6 O42 U9 15.1(7) . . . .
O18 U9 O42 V7 89.6(7) . . . .
O17 U9 O42 V7 -91.4(7) . . . .
O44 U9 O42 V7 -6.8(5) . . . .
O41 U9 O42 V7 -174.3(7) . . . .
O71 U9 O42 V7 165.9(5) . . . .
O73 U9 O42 V7 13.8(10) . . . .
V6 U9 O42 V7 178.4(10) . . . .
Na1 U9 O42 V7 71.0(6) 5_666 . . .
Na5 U9 O42 V7 107.1(6) . . . .
O18 U9 O42 V6 -88.8(6) . . . .
O17 U9 O42 V6 90.1(7) . . . .
O44 U9 O42 V6 174.7(7) . . . .
O41 U9 O42 V6 7.2(5) . . . .
O71 U9 O42 V6 -12.5(10) . . . .
O73 U9 O42 V6 -164.6(5) . . . .
V7 U9 O42 V6 -178.4(10) . . . .
Na1 U9 O42 V6 -107.4(5) 5_666 . . .
Na5 U9 O42 V6 -71.3(5) . . . .
O43 V7 O44 U9 -111.6(8) . . . .
O42 V7 O44 U9 -8.1(6) . . . .
O46 V7 O44 U9 143.3(6) 5_666 . . .
O45 V7 O44 U9 75.9(11) . . . .
V8 V7 O44 U9 119.2(5) 5_666 . . .
U10 V7 O44 U9 143.9(8) 5_666 . . .
O43 V7 O44 U10 104.5(8) . . . 5_666
O42 V7 O44 U10 -152.0(6) . . . 5_666
O46 V7 O44 U10 -0.6(5) 5_666 . . 5_666
O45 V7 O44 U10 -68.0(10) . . . 5_666
V8 V7 O44 U10 -24.7(6) 5_666 . . 5_666
U9 V7 O44 U10 -143.9(8) . . . 5_666
O18 U9 O44 V7 -76.3(7) . . . .
O17 U9 O44 V7 105.6(7) . . . .
O41 U9 O44 V7 20.9(8) . . . .
O42 U9 O44 V7 6.9(5) . . . .
O71 U9 O44 V7 -163.5(7) . . . .
O73 U9 O44 V7 -160.2(7) . . . .
V6 U9 O44 V7 9.8(6) . . . .
Na1 U9 O44 V7 -83.8(6) 5_666 . . .
Na5 U9 O44 V7 -67.4(6) . . . .
O18 U9 O44 U10 51.4(8) . . . 5_666
O17 U9 O44 U10 -126.8(9) . . . 5_666
O41 U9 O44 U10 148.5(7) . . . 5_666
O42 U9 O44 U10 134.5(9) . . . 5_666
O71 U9 O44 U10 -35.8(15) . . . 5_666
O73 U9 O44 U10 -32.6(8) . . . 5_666
V7 U9 O44 U10 127.7(12) . . . 5_666
V6 U9 O44 U10 137.4(7) . . . 5_666
Na1 U9 O44 U10 43.8(7) 5_666 . . 5_666
Na5 U9 O44 U10 60.2(8) . . . 5_666
O43 V7 O45 V8 -100.7(8) . . . 5_666
O42 V7 O45 V8 154.1(5) . . . 5_666
O44 V7 O45 V8 71.5(10) . . . 5_666
O46 V7 O45 V8 1.5(5) 5_666 . . 5_666
U10 V7 O45 V8 27.4(5) 5_666 . . 5_666
U9 V7 O45 V8 119.1(4) . . . 5_666
O43 V7 O45 U4 134.9(10) . . . .
O42 V7 O45 U4 29.8(10) . . . .
O44 V7 O45 U4 -52.8(15) . . . .
O46 V7 O45 U4 -122.9(10) 5_666 . . .
V8 V7 O45 U4 -124.3(11) 5_666 . . .
U10 V7 O45 U4 -97.0(9) 5_666 . . .
U9 V7 O45 U4 -5.2(11) . . . .
O8 U4 O45 V8 -86.2(6) . . . 5_666
O7 U4 O45 V8 94.2(6) . . . 5_666
O37 U4 O45 V8 -169.4(5) . . . 5_666
O38 U4 O45 V8 -176.6(6) . . . 5_666
O48 U4 O45 V8 -0.5(5) 5_666 . . 5_666
O62 U4 O45 V8 15.1(9) . . . 5_666
V5 U4 O45 V8 -174.6(3) . . . 5_666
O8 U4 O45 V7 37.2(10) . . . .
O7 U4 O45 V7 -142.4(10) . . . .
O37 U4 O45 V7 -46.0(13) . . . .
O38 U4 O45 V7 -53.2(9) . . . .
O48 U4 O45 V7 122.8(10) 5_666 . . .
O62 U4 O45 V7 138.5(9) . . . .
V5 U4 O45 V7 -51.3(10) . . . .
V8 U4 O45 V7 123.4(11) 5_666 . . .
O47 V8 O46 V7 96.9(8) . . . 5_666
O48 V8 O46 V7 -68.7(10) . . . 5_666
O49 V8 O46 V7 -153.0(6) . . . 5_666
O45 V8 O46 V7 -1.5(5) 5_666 . . 5_666
U4 V8 O46 V7 -26.8(6) 5_666 . . 5_666
U5 V8 O46 V7 -117.5(4) . . . 5_666
O47 V8 O46 U10 -137.8(10) . . . .
O48 V8 O46 U10 56.6(15) . . . .
O49 V8 O46 U10 -27.7(10) . . . .
O45 V8 O46 U10 123.8(10) 5_666 . . .
V7 V8 O46 U10 125.3(12) 5_666 . . .
U4 V8 O46 U10 98.5(9) 5_666 . . .
U5 V8 O46 U10 7.8(12) . . . .
O19 U10 O46 V7 -94.1(7) . . . 5_666
O20 U10 O46 V7 87.2(6) . . . 5_666
O55 U10 O46 V7 171.2(6) . . . 5_666
O44 U10 O46 V7 0.5(4) 5_666 . . 5_666
O53 U10 O46 V7 177.1(6) . . . 5_666
O74 U10 O46 V7 -15.5(9) . . . 5_666
V10 U10 O46 V7 174.9(3) . . . 5_666
O19 U10 O46 V8 141.0(11) . . . .
O20 U10 O46 V8 -37.8(11) . . . .
O55 U10 O46 V8 46.2(14) . . . .
O44 U10 O46 V8 -124.5(11) 5_666 . . .
O53 U10 O46 V8 52.1(10) . . . .
O74 U10 O46 V8 -140.5(9) . . . .
V7 U10 O46 V8 -125.0(12) 5_666 . . .
V10 U10 O46 V8 49.9(10) . . . .
O47 V8 O48 U4 -99.7(8) . . . 5_666
O49 V8 O48 U4 151.6(7) . . . 5_666
O46 V8 O48 U4 65.9(10) . . . 5_666
O45 V8 O48 U4 0.6(5) 5_666 . . 5_666
V7 V8 O48 U4 25.0(6) 5_666 . . 5_666
U5 V8 O48 U4 143.9(9) . . . 5_666
O47 V8 O48 U5 116.4(8) . . . .
O49 V8 O48 U5 7.7(7) . . . .
O46 V8 O48 U5 -78.0(11) . . . .
O45 V8 O48 U5 -143.2(6) 5_666 . . .
V7 V8 O48 U5 -118.9(5) 5_666 . . .
U4 V8 O48 U5 -143.9(9) 5_666 . . .
O9 U5 O48 V8 -107.1(8) . . . .
O10 U5 O48 V8 75.7(7) . . . .
O51 U5 O48 V8 -20.5(10) . . . .
O49 U5 O48 V8 -6.7(6) . . . .
O63 U5 O48 V8 160.1(7) . . . .
O67 U5 O48 V8 160.4(8) . . . .
V9 U5 O48 V8 -10.1(6) . . . .
Na2 U5 O48 V8 67.0(7) . . . .
Na1 U5 O48 V8 82.9(6) . . . .
O9 U5 O48 U4 121.9(9) . . . 5_666
O10 U5 O48 U4 -55.3(9) . . . 5_666
O51 U5 O48 U4 -151.5(7) . . . 5_666
O49 U5 O48 U4 -137.7(10) . . . 5_666
O63 U5 O48 U4 29.1(8) . . . 5_666
O67 U5 O48 U4 29.4(16) . . . 5_666
V8 U5 O48 U4 -131.0(13) . . . 5_666
V9 U5 O48 U4 -141.0(8) . . . 5_666
Na2 U5 O48 U4 -63.9(8) . . . 5_666
Na1 U5 O48 U4 -48.1(8) . . . 5_666
O47 V8 O49 V9 64(2) . . . .
O48 V8 O49 V9 173(2) . . . .
O46 V8 O49 V9 -47(2) . . . .
O45 V8 O49 V9 -114.4(19) 5_666 . . .
V7 V8 O49 V9 -67(2) 5_666 . . .
U4 V8 O49 V9 -164.7(18) 5_666 . . .
U5 V8 O49 V9 -180(3) . . . .
O47 V8 O49 U5 -116.8(8) . . . .
O48 V8 O49 U5 -7.5(7) . . . .
O46 V8 O49 U5 132.7(6) . . . .
O45 V8 O49 U5 65.1(15) 5_666 . . .
V7 V8 O49 U5 112.6(5) 5_666 . . .
U4 V8 O49 U5 14.8(9) 5_666 . . .
O50 V9 O49 V8 -64(2) . . . .
O51 V9 O49 V8 -174(2) . . . .
O53 V9 O49 V8 46(2) . . . .
O52 V9 O49 V8 112(2) . . . .
V10 V9 O49 V8 67(2) . . . .
U6 V9 O49 V8 163.1(18) . . . .
U5 V9 O49 V8 180(3) . . . .
O50 V9 O49 U5 116.8(9) . . . .
O51 V9 O49 U5 6.8(7) . . . .
O53 V9 O49 U5 -133.3(6) . . . .
O52 V9 O49 U5 -67.7(15) . . . .
V10 V9 O49 U5 -112.5(6) . . . .
U6 V9 O49 U5 -16.4(8) . . . .
O9 U5 O49 V8 90.9(8) . . . .
O10 U5 O49 V8 -89.7(8) . . . .
O51 U5 O49 V8 174.2(9) . . . .
O48 U5 O49 V8 6.4(6) . . . .
O63 U5 O49 V8 -15.2(12) . . . .
O67 U5 O49 V8 -164.1(6) . . . .
V9 U5 O49 V8 -179.8(12) . . . .
Na2 U5 O49 V8 -106.8(7) . . . .
Na1 U5 O49 V8 -72.6(7) . . . .
O9 U5 O49 V9 -89.3(8) . . . .
O10 U5 O49 V9 90.0(7) . . . .
O51 U5 O49 V9 -6.0(6) . . . .
O48 U5 O49 V9 -173.8(9) . . . .
O63 U5 O49 V9 164.6(6) . . . .
O67 U5 O49 V9 15.7(12) . . . .
V8 U5 O49 V9 179.8(12) . . . .
Na2 U5 O49 V9 73.0(6) . . . .
Na1 U5 O49 V9 107.2(6) . . . .
O50 V9 O51 U5 -114.7(8) . . . .
O49 V9 O51 U5 -7.1(7) . . . .
O53 V9 O51 U5 76.2(10) . . . .
O52 V9 O51 U5 141.2(7) . . . .
V10 V9 O51 U5 118.4(4) . . . .
U6 V9 O51 U5 143.1(10) . . . .
O50 V9 O51 U6 102.2(8) . . . .
O49 V9 O51 U6 -150.1(7) . . . .
O53 V9 O51 U6 -66.9(11) . . . .
O52 V9 O51 U6 -1.9(7) . . . .
V10 V9 O51 U6 -24.6(8) . . . .
U5 V9 O51 U6 -143.1(10) . . . .
O9 U5 O51 V9 107.1(8) . . . .
O10 U5 O51 V9 -76.4(7) . . . .
O48 U5 O51 V9 19.7(10) . . . .
O49 U5 O51 V9 6.1(6) . . . .
O63 U5 O51 V9 -161.5(8) . . . .
O67 U5 O51 V9 -160.7(7) . . . .
V8 U5 O51 V9 9.2(6) . . . .
Na2 U5 O51 V9 -83.3(6) . . . .
Na1 U5 O51 V9 -68.0(6) . . . .
O9 U5 O51 U6 -124.9(10) . . . .
O10 U5 O51 U6 51.6(10) . . . .
O48 U5 O51 U6 147.7(8) . . . .
O49 U5 O51 U6 134.1(11) . . . .
O63 U5 O51 U6 -33.5(18) . . . .
O67 U5 O51 U6 -32.7(9) . . . .
V8 U5 O51 U6 137.2(9) . . . .
V9 U5 O51 U6 128.0(14) . . . .
Na2 U5 O51 U6 44.7(9) . . . .
Na1 U5 O51 U6 60.0(10) . . . .
O11 U6 O51 V9 -85.9(8) . . . .
O12 U6 O51 V9 95.7(7) . . . .
O24 U6 O51 V9 6.6(13) . . . .
O27 U6 O51 V9 170.7(6) . . . .
O52 U6 O51 V9 1.7(6) . . . .
O65 U6 O51 V9 -168.3(8) . . . .
V2 U6 O51 V9 97(4) . . . .
O11 U6 O51 U5 145.6(10) . . . .
O12 U6 O51 U5 -32.8(10) . . . .
O24 U6 O51 U5 -121.9(10) . . . .
O27 U6 O51 U5 42.2(16) . . . .
O52 U6 O51 U5 -126.8(11) . . . .
O65 U6 O51 U5 63.2(9) . . . .
V2 U6 O51 U5 -31(5) . . . .
V9 U6 O51 U5 -128.5(14) . . . .
O54 V10 O52 V9 -98.8(8) . . . .
O55 V10 O52 V9 73.0(10) . . . .
O23 V10 O52 V9 155.5(7) . . . .
O53 V10 O52 V9 2.9(6) . . . .
U10 V10 O52 V9 30.4(7) . . . .
U1 V10 O52 V9 119.2(5) . . . .
O54 V10 O52 U6 135.0(11) . . . .
O55 V10 O52 U6 -53.2(15) . . . .
O23 V10 O52 U6 29.3(11) . . . .
O53 V10 O52 U6 -123.3(12) . . . .
V9 V10 O52 U6 -126.2(14) . . . .
U10 V10 O52 U6 -95.8(10) . . . .
U1 V10 O52 U6 -7.0(13) . . . .
O50 V9 O52 V10 103.7(10) . . . .
O51 V9 O52 V10 -146.1(7) . . . .
O49 V9 O52 V10 -71.9(14) . . . .
O53 V9 O52 V10 -2.9(6) . . . .
U6 V9 O52 V10 -148.0(9) . . . .
U5 V9 O52 V10 -118.0(5) . . . .
O50 V9 O52 U6 -108.3(9) . . . .
O51 V9 O52 U6 1.9(7) . . . .
O49 V9 O52 U6 76.1(14) . . . .
O53 V9 O52 U6 145.0(7) . . . .
V10 V9 O52 U6 148.0(9) . . . .
U5 V9 O52 U6 30.0(7) . . . .
O11 U6 O52 V10 -140.3(12) . . . .
O12 U6 O52 V10 40.0(12) . . . .
O24 U6 O52 V10 -52.7(11) . . . .
O27 U6 O52 V10 -45.0(16) . . . .
O51 U6 O52 V10 124.5(12) . . . .
O65 U6 O52 V10 139.9(10) . . . .
V2 U6 O52 V10 -50.1(12) . . . .
V9 U6 O52 V10 126.1(15) . . . .
O11 U6 O52 V9 93.5(7) . . . .
O12 U6 O52 V9 -86.1(7) . . . .
O24 U6 O52 V9 -178.8(7) . . . .
O27 U6 O52 V9 -171.1(6) . . . .
O51 U6 O52 V9 -1.6(6) . . . .
O65 U6 O52 V9 13.8(11) . . . .
V2 U6 O52 V9 -176.2(4) . . . .
O50 V9 O53 V10 -98.6(8) . . . .
O51 V9 O53 V10 70.7(11) . . . .
O49 V9 O53 V10 152.3(6) . . . .
O52 V9 O53 V10 2.8(6) . . . .
U6 V9 O53 V10 28.1(7) . . . .
U5 V9 O53 V10 117.6(5) . . . .
O50 V9 O53 U10 138.2(9) . . . .
O51 V9 O53 U10 -52.6(13) . . . .
O49 V9 O53 U10 29.0(9) . . . .
O52 V9 O53 U10 -120.4(10) . . . .
V10 V9 O53 U10 -123.3(12) . . . .
U6 V9 O53 U10 -95.1(8) . . . .
U5 V9 O53 U10 -5.6(10) . . . .
O54 V10 O53 V9 106.9(9) . . . .
O55 V10 O53 V9 -144.9(7) . . . .
O52 V10 O53 V9 -2.9(6) . . . .
O23 V10 O53 V9 -72.1(16) . . . .
U10 V10 O53 V9 -145.0(9) . . . .
U1 V10 O53 V9 -117.2(5) . . . .
O54 V10 O53 U10 -108.1(8) . . . .
O55 V10 O53 U10 0.2(6) . . . .
O52 V10 O53 U10 142.1(7) . . . .
O23 V10 O53 U10 73.0(17) . . . .
V9 V10 O53 U10 145.0(9) . . . .
U1 V10 O53 U10 27.8(7) . . . .
O19 U10 O53 V9 -142.9(10) . . . .
O20 U10 O53 V9 39.6(9) . . . .
O46 U10 O53 V9 -53.3(9) . . . .
O55 U10 O53 V9 123.0(10) . . . .
O44 U10 O53 V9 -47.7(13) 5_666 . . .
O74 U10 O53 V9 139.2(8) . . . .
V7 U10 O53 V9 -51.5(9) 5_666 . . .
V10 U10 O53 V9 123.2(12) . . . .
O19 U10 O53 V10 94.0(7) . . . .
O20 U10 O53 V10 -83.5(7) . . . .
O46 U10 O53 V10 -176.5(6) . . . .
O55 U10 O53 V10 -0.1(5) . . . .
O44 U10 O53 V10 -170.9(5) 5_666 . . .
O74 U10 O53 V10 16.1(10) . . . .
V7 U10 O53 V10 -174.7(4) 5_666 . . .
O54 V10 O55 U10 104.3(7) . . . .
O52 V10 O55 U10 -67.7(10) . . . .
O23 V10 O55 U10 -152.0(7) . . . .
O53 V10 O55 U10 -0.2(6) . . . .
V9 V10 O55 U10 -24.1(7) . . . .
U1 V10 O55 U10 -142.6(9) . . . .
O54 V10 O55 U1 -113.1(7) . . . .
O52 V10 O55 U1 74.9(10) . . . .
O23 V10 O55 U1 -9.5(6) . . . .
O53 V10 O55 U1 142.4(7) . . . .
V9 V10 O55 U1 118.4(4) . . . .
U10 V10 O55 U1 142.6(9) . . . .
O19 U10 O55 V10 -87.0(8) . . . .
O20 U10 O55 V10 93.3(7) . . . .
O46 U10 O55 V10 6.5(11) . . . .
O44 U10 O55 V10 170.6(6) 5_666 . . .
O53 U10 O55 V10 0.2(6) . . . .
O74 U10 O55 V10 -169.0(7) . . . .
V7 U10 O55 V10 81(5) 5_666 . . .
O19 U10 O55 U1 142.2(10) . . . .
O20 U10 O55 U1 -37.5(9) . . . .
O46 U10 O55 U1 -124.3(9) . . . .
O44 U10 O55 U1 39.8(14) 5_666 . . .
O53 U10 O55 U1 -130.6(10) . . . .
O74 U10 O55 U1 60.2(9) . . . .
V7 U10 O55 U1 -50(5) 5_666 . . .
V10 U10 O55 U1 -130.8(13) . . . .
O2 U1 O55 V10 -73.9(7) . . . .
O1 U1 O55 V10 108.7(7) . . . .
O22 U1 O55 V10 23.0(9) . . . .
O23 U1 O55 V10 8.3(5) . . . .
O75 U1 O55 V10 -157.5(7) . . . .
O57 U1 O55 V10 -162.6(7) . . . .
V1 U1 O55 V10 10.1(6) . . . .
Na2 U1 O55 V10 -83.7(6) . . . .
Na3 U1 O55 V10 -67.0(6) . . . .
O2 U1 O55 U10 56.5(10) . . . .
O1 U1 O55 U10 -120.9(10) . . . .
O22 U1 O55 U10 153.4(7) . . . .
O23 U1 O55 U10 138.7(11) . . . .
O75 U1 O55 U10 -27.1(9) . . . .
O57 U1 O55 U10 -32.2(17) . . . .
V1 U1 O55 U10 140.5(8) . . . .
V10 U1 O55 U10 130.4(13) . . . .
Na2 U1 O55 U10 46.7(8) . . . .
Na3 U1 O55 U10 63.4(10) . . . .
O56 S1 O57 U1 109.4(14) . . . .
O59 S1 O57 U1 -131.9(12) . . . .
O58 S1 O57 U1 -16.3(16) . . . .
O2 U1 O57 S1 120.1(14) . . . .
O1 U1 O57 S1 -61.3(14) . . . .
O22 U1 O57 S1 26.2(13) . . . .
O55 U1 O57 S1 -149.2(13) . . . .
O23 U1 O57 S1 44.0(17) . . . .
O75 U1 O57 S1 -154.4(14) . . . .
V1 U1 O57 S1 38.5(14) . . . .
V10 U1 O57 S1 95(2) . . . .
Na2 U1 O57 S1 136.2(13) . . . .
Na3 U1 O57 S1 107.8(14) . . . .
O56 S1 O58 U2 177.9(8) . . . .
O59 S1 O58 U2 55.0(10) . . . .
O57 S1 O58 U2 -58.4(9) . . . .
O4 U2 O58 S1 -1.0(9) . . . .
O3 U2 O58 S1 178.5(9) . . . .
O25 U2 O58 S1 98.6(9) . . . .
O31 U2 O58 S1 -99.4(9) . . . .
O34 U2 O58 S1 -84.1(8) . . . .
O22 U2 O58 S1 83.7(8) . . . .
V4 U2 O58 S1 -91.4(8) . . . .
V1 U2 O58 S1 89.7(7) . . . .
O56 S1 O59 U3 -97.7(14) . . . .
O57 S1 O59 U3 142.9(12) . . . .
O58 S1 O59 U3 27.7(16) . . . .
O5 U3 O59 S1 49.5(14) . . . .
O6 U3 O59 S1 -132.9(14) . . . .
O34 U3 O59 S1 -38.2(13) . . . .
O37 U3 O59 S1 144.2(11) . . . .
O35 U3 O59 S1 -57.4(16) . . . .
O61 U3 O59 S1 140.9(14) . . . .
V5 U3 O59 S1 -108.8(16) . . . .
V4 U3 O59 S1 -49.7(13) . . . .
Na4 U3 O59 S1 -119.0(13) . . . .
Na5 U3 O59 S1 -145.9(13) . . . .
O60 S2 O61 U3 100.6(14) . . . .
O62 S2 O61 U3 -19.9(16) . . . .
O63 S2 O61 U3 -138.5(12) 5_666 . . .
O5 U3 O61 S2 -54.9(14) . . . .
O6 U3 O61 S2 125.3(14) . . . .
O34 U3 O61 S2 -146.7(11) . . . .
O37 U3 O61 S2 32.6(13) . . . .
O35 U3 O61 S2 48.7(17) . . . .
O59 U3 O61 S2 -148.9(14) . . . .
V5 U3 O61 S2 43.0(14) . . . .
V4 U3 O61 S2 99(2) . . . .
Na4 U3 O61 S2 140.0(13) . . . .
Na5 U3 O61 S2 112.2(13) . . . .
O60 S2 O62 U4 -178.7(9) . . . .
O61 S2 O62 U4 -58.3(11) . . . .
O63 S2 O62 U4 59.4(11) 5_666 . . .
O8 U4 O62 S2 1.3(10) . . . .
O7 U4 O62 S2 -179.3(10) . . . .
O45 U4 O62 S2 -98.4(10) . . . .
O37 U4 O62 S2 84.2(9) . . . .
O38 U4 O62 S2 99.1(9) . . . .
O48 U4 O62 S2 -83.8(9) 5_666 . . .
V5 U4 O62 S2 90.8(9) . . . .
V8 U4 O62 S2 -89.6(9) 5_666 . . .
O9 U5 O63 S2 -60.5(15) . . . 5_666
O10 U5 O63 S2 122.2(15) . . . 5_666
O51 U5 O63 S2 -150.7(13) . . . 5_666
O48 U5 O63 S2 28.4(14) . . . 5_666
O49 U5 O63 S2 47.8(18) . . . 5_666
O67 U5 O63 S2 -151.5(15) . . . 5_666
V8 U5 O63 S2 39.2(15) . . . 5_666
V9 U5 O63 S2 103(2) . . . 5_666
Na2 U5 O63 S2 135.5(14) . . . 5_666
Na1 U5 O63 S2 107.6(15) . . . 5_666
O64 S3 O65 U6 -176.9(9) . . . .
O67 S3 O65 U6 59.3(11) . . . .
O66 S3 O65 U6 -57.1(11) . . . .
O11 U6 O65 S3 -179.5(11) . . . .
O12 U6 O65 S3 1.2(11) . . . .
O24 U6 O65 S3 101.4(11) . . . .
O27 U6 O65 S3 85.1(10) . . . .
O51 U6 O65 S3 -83.0(10) . . . .
O52 U6 O65 S3 -97.8(11) . . . .
V2 U6 O65 S3 91.8(10) . . . .
V9 U6 O65 S3 -89.7(10) . . . .
O64 S3 O66 U7 94.7(14) . . . .
O67 S3 O66 U7 -142.8(12) . . . .
O65 S3 O66 U7 -24.3(16) . . . .
O13 U7 O66 S3 -49.4(13) . . . .
O14 U7 O66 S3 131.9(13) . . . .
O27 U7 O66 S3 36.8(12) . . . .
O30 U7 O66 S3 -139.7(13) . . . .
O28 U7 O66 S3 56.7(15) . . . .
O69 U7 O66 S3 -142.8(14) . . . .
V2 U7 O66 S3 48.5(13) . . . .
V3 U7 O66 S3 102.8(18) . . . .
Na3 U7 O66 S3 117.7(13) . . . .
Na4 U7 O66 S3 146.6(12) . . . .
O64 S3 O67 U5 -108.7(15) . . . .
O65 S3 O67 U5 13.1(17) . . . .
O66 S3 O67 U5 130.1(13) . . . .
O9 U5 O67 S3 61.1(15) . . . .
O10 U5 O67 S3 -120.4(15) . . . .
O51 U5 O67 S3 -26.3(14) . . . .
O48 U5 O67 S3 152.9(12) . . . .
O49 U5 O67 S3 -46.2(19) . . . .
O63 U5 O67 S3 153.3(15) . . . .
V8 U5 O67 S3 -101(2) . . . .
V9 U5 O67 S3 -37.2(15) . . . .
Na2 U5 O67 S3 -106.0(15) . . . .
Na1 U5 O67 S3 -133.7(14) . . . .
O68 S4 O69 U7 -93.9(13) . . . .
O70 S4 O69 U7 28.3(16) . . . .
O71 S4 O69 U7 143.0(12) . . . .
O13 U7 O69 S4 49.5(14) . . . .
O14 U7 O69 S4 -132.5(14) . . . .
O27 U7 O69 S4 140.4(12) . . . .
O30 U7 O69 S4 -37.3(13) . . . .
O28 U7 O69 S4 -58.2(18) . . . .
O66 U7 O69 S4 141.4(14) . . . .
V2 U7 O69 S4 -109(2) . . . .
V3 U7 O69 S4 -49.9(14) . . . .
Na3 U7 O69 S4 -147.2(13) . . . .
Na4 U7 O69 S4 -118.3(14) . . . .
O68 S4 O70 U8 175.5(9) . . . .
O71 S4 O70 U8 -63.1(11) . . . .
O69 S4 O70 U8 52.5(12) . . . .
O15 U8 O70 S4 -177.5(11) . . . .
O16 U8 O70 S4 3.0(11) . . . .
O32 U8 O70 S4 -99.0(11) . . . .
O39 U8 O70 S4 99.4(10) . . . .
O30 U8 O70 S4 -82.6(10) . . . .
O41 U8 O70 S4 86.3(10) . . . .
V3 U8 O70 S4 -88.6(9) . . . .
V6 U8 O70 S4 91.9(9) . . . .
O68 S4 O71 U9 109.8(14) . . . .
O70 S4 O71 U9 -10.3(16) . . . .
O69 S4 O71 U9 -127.4(13) . . . .
O18 U9 O71 S4 117.8(14) . . . .
O17 U9 O71 S4 -62.9(14) . . . .
O44 U9 O71 S4 -152.9(12) . . . .
O41 U9 O71 S4 23.5(13) . . . .
O42 U9 O71 S4 41.4(17) . . . .
O73 U9 O71 S4 -156.3(14) . . . .
V7 U9 O71 S4 94(2) . . . .
V6 U9 O71 S4 34.2(14) . . . .
Na1 U9 O71 S4 132.2(13) 5_666 . . .
Na5 U9 O71 S4 102.9(14) . . . .
O18 U9 O73 S5 -120.7(16) . . . 5_666
O17 U9 O73 S5 61.7(16) . . . 5_666
O44 U9 O73 S5 -25.8(15) . . . 5_666
O41 U9 O73 S5 152.2(12) . . . 5_666
O42 U9 O73 S5 -44.6(19) . . . 5_666
O71 U9 O73 S5 152.6(16) . . . 5_666
V7 U9 O73 S5 -36.8(16) . . . 5_666
V6 U9 O73 S5 -97(2) . . . 5_666
Na1 U9 O73 S5 -104.9(16) 5_666 . . 5_666
Na5 U9 O73 S5 -134.1(15) . . . 5_666
O72 S5 O74 U10 177.3(8) . . . .
O73 S5 O74 U10 -59.5(11) 5_666 . . .
O75 S5 O74 U10 55.9(10) . . . .
O19 U10 O74 S5 178.6(10) . . . .
O20 U10 O74 S5 -3.9(10) . . . .
O46 U10 O74 S5 97.8(10) . . . .
O55 U10 O74 S5 -86.2(9) . . . .
O44 U10 O74 S5 82.6(9) 5_666 . . .
O53 U10 O74 S5 -101.4(10) . . . .
V7 U10 O74 S5 88.9(9) 5_666 . . .
V10 U10 O74 S5 -92.1(8) . . . .
O72 S5 O75 U1 -91.9(16) . . . .
O73 S5 O75 U1 144.7(14) 5_666 . . .
O74 S5 O75 U1 28.4(17) . . . .
O2 U1 O75 S5 -134.8(16) . . . .
O1 U1 O75 S5 47.8(16) . . . .
O22 U1 O75 S5 139.7(13) . . . .
O55 U1 O75 S5 -39.4(15) . . . .
O23 U1 O75 S5 -60.0(19) . . . .
O57 U1 O75 S5 138.4(16) . . . .
V1 U1 O75 S5 -112.8(15) . . . .
V10 U1 O75 S5 -51.3(16) . . . .
Na2 U1 O75 S5 -119.0(16) . . . .
Na3 U1 O75 S5 -147.5(15) . . . .
U5 O10 Na1 O18 -49(2) . . . 5_666
Na2 O10 Na1 O18 128.8(16) . . . 5_666
U5 O10 Na1 Na2 -177.4(16) . . . .
U5 O10 Na1 Na5 45(2) . . . 5_666
Na2 O10 Na1 Na5 -137.6(11) . . . 5_666
U5 O10 Na1 O4W 82.2(15) . . . 5_666
Na2 O10 Na1 O4W -100.4(7) . . . 5_666
U5 O10 Na1 O2W 177.5(12) . . . .
Na2 O10 Na1 O2W -5.1(8) . . . .
U5 O10 Na1 O20 -112.7(15) . . . .
Na2 O10 Na1 O20 64.7(6) . . . .
U5 O10 Na1 O8 4.0(16) . . . 5_666
Na2 O10 Na1 O8 -178.6(7) . . . 5_666
U5 O10 Na1 U9 -66.4(19) . . . 5_666
Na2 O10 Na1 U9 111.0(10) . . . 5_666
Na2 O10 Na1 U5 177.4(16) . . . .
U10 O20 Na1 O18 -41.6(15) . . . 5_666
Na2 O20 Na1 O18 148.2(8) . . . 5_666
U10 O20 Na1 Na2 170.2(16) . . . .
U10 O20 Na1 O10 108.0(15) . . . .
Na2 O20 Na1 O10 -62.2(7) . . . .
U10 O20 Na1 Na5 -42(2) . . . 5_666
Na2 O20 Na1 Na5 148.2(15) . . . 5_666
U10 O20 Na1 O4W 142.5(15) . . . 5_666
Na2 O20 Na1 O4W -27.7(16) . . . 5_666
U10 O20 Na1 O2W -126.1(14) . . . .
Na2 O20 Na1 O2W 63.7(7) . . . .
U10 O20 Na1 O8 32.5(18) . . . 5_666
Na2 O20 Na1 O8 -137.7(10) . . . 5_666
U10 O20 Na1 U9 -40.8(14) . . . 5_666
Na2 O20 Na1 U9 149.0(7) . . . 5_666
U10 O20 Na1 U5 95.9(14) . . . .
Na2 O20 Na1 U5 -74.2(6) . . . .
O9 U5 Na1 O18 -50(2) . . . 5_666
O10 U5 Na1 O18 142(2) . . . 5_666
O51 U5 Na1 O18 112.6(10) . . . 5_666
O48 U5 Na1 O18 -12.2(9) . . . 5_666
O49 U5 Na1 O18 51.4(10) . . . 5_666
O63 U5 Na1 O18 -96.3(10) . . . 5_666
O67 U5 Na1 O18 -166.1(9) . . . 5_666
V8 U5 Na1 O18 19.6(9) . . . 5_666
V9 U5 Na1 O18 82.8(9) . . . 5_666
Na2 U5 Na1 O18 140.1(12) . . . 5_666
O9 U5 Na1 Na2 170.1(18) . . . .
O10 U5 Na1 Na2 2.4(14) . . . .
O51 U5 Na1 Na2 -27.5(6) . . . .
O48 U5 Na1 Na2 -152.2(6) . . . .
O49 U5 Na1 Na2 -88.7(6) . . . .
O63 U5 Na1 Na2 123.6(6) . . . .
O67 U5 Na1 Na2 53.8(6) . . . .
V8 U5 Na1 Na2 -120.4(5) . . . .
V9 U5 Na1 Na2 -57.2(5) . . . .
O9 U5 Na1 O10 168(2) . . . .
O51 U5 Na1 O10 -29.8(16) . . . .
O48 U5 Na1 O10 -154.6(15) . . . .
O49 U5 Na1 O10 -91.0(15) . . . .
O63 U5 Na1 O10 121.3(15) . . . .
O67 U5 Na1 O10 51.5(15) . . . .
V8 U5 Na1 O10 -122.8(15) . . . .
V9 U5 Na1 O10 -59.6(15) . . . .
Na2 U5 Na1 O10 -2.4(14) . . . .
O9 U5 Na1 Na5 26(2) . . . 5_666
O10 U5 Na1 Na5 -141.6(18) . . . 5_666
O51 U5 Na1 Na5 -171.4(7) . . . 5_666
O48 U5 Na1 Na5 63.9(7) . . . 5_666
O49 U5 Na1 Na5 127.4(8) . . . 5_666
O63 U5 Na1 Na5 -20.3(7) . . . 5_666
O67 U5 Na1 Na5 -90.1(7) . . . 5_666
V8 U5 Na1 Na5 95.7(7) . . . 5_666
V9 U5 Na1 Na5 158.9(6) . . . 5_666
Na2 U5 Na1 Na5 -143.9(10) . . . 5_666
O9 U5 Na1 O4W 71.9(19) . . . 5_666
O10 U5 Na1 O4W -95.8(16) . . . 5_666
O51 U5 Na1 O4W -125.7(6) . . . 5_666
O48 U5 Na1 O4W 109.6(6) . . . 5_666
O49 U5 Na1 O4W 173.1(6) . . . 5_666
O63 U5 Na1 O4W 25.4(5) . . . 5_666
O67 U5 Na1 O4W -44.4(6) . . . 5_666
V8 U5 Na1 O4W 141.4(5) . . . 5_666
V9 U5 Na1 O4W -155.4(5) . . . 5_666
Na2 U5 Na1 O4W -98.2(7) . . . 5_666
O9 U5 Na1 O2W 164.8(18) . . . .
O10 U5 Na1 O2W -3.0(14) . . . .
O51 U5 Na1 O2W -32.8(9) . . . .
O48 U5 Na1 O2W -157.6(9) . . . .
O49 U5 Na1 O2W -94.0(9) . . . .
O63 U5 Na1 O2W 118.3(9) . . . .
O67 U5 Na1 O2W 48.5(9) . . . .
V8 U5 Na1 O2W -125.8(8) . . . .
V9 U5 Na1 O2W -62.6(8) . . . .
Na2 U5 Na1 O2W -5.3(6) . . . .
O9 U5 Na1 O20 -127.3(18) . . . .
O10 U5 Na1 O20 64.9(15) . . . .
O51 U5 Na1 O20 35.1(6) . . . .
O48 U5 Na1 O20 -89.7(5) . . . .
O49 U5 Na1 O20 -26.1(5) . . . .
O63 U5 Na1 O20 -173.8(6) . . . .
O67 U5 Na1 O20 116.4(5) . . . .
V8 U5 Na1 O20 -57.8(4) . . . .
V9 U5 Na1 O20 5.4(4) . . . .
Na2 U5 Na1 O20 62.6(6) . . . .
O9 U5 Na1 O8 -8(2) . . . 5_666
O10 U5 Na1 O8 -175.8(17) . . . 5_666
O51 U5 Na1 O8 154.4(5) . . . 5_666
O48 U5 Na1 O8 29.7(5) . . . 5_666
O49 U5 Na1 O8 93.2(5) . . . 5_666
O63 U5 Na1 O8 -54.5(5) . . . 5_666
O67 U5 Na1 O8 -124.3(5) . . . 5_666
V8 U5 Na1 O8 61.5(4) . . . 5_666
V9 U5 Na1 O8 124.7(4) . . . 5_666
Na2 U5 Na1 O8 -178.1(7) . . . 5_666
O9 U5 Na1 U9 -68(2) . . . 5_666
O10 U5 Na1 U9 124.4(17) . . . 5_666
O51 U5 Na1 U9 94.6(6) . . . 5_666
O48 U5 Na1 U9 -30.2(5) . . . 5_666
O49 U5 Na1 U9 33.4(6) . . . 5_666
O63 U5 Na1 U9 -114.3(6) . . . 5_666
O67 U5 Na1 U9 175.9(6) . . . 5_666
V8 U5 Na1 U9 1.6(4) . . . 5_666
V9 U5 Na1 U9 64.8(5) . . . 5_666
Na2 U5 Na1 U9 122.0(8) . . . 5_666
U1 O2 Na2 O10 62(2) . . . .
Na3 O2 Na2 O10 -120.8(17) . . . .
U1 O2 Na2 Na1 -43(2) . . . .
Na3 O2 Na2 Na1 134.3(13) . . . .
U1 O2 Na2 Na3 -177.6(16) . . . .
U1 O2 Na2 O20 1.8(16) . . . .
Na3 O2 Na2 O20 179.5(8) . . . .
U1 O2 Na2 O2W -80.3(15) . . . .
Na3 O2 Na2 O2W 97.3(7) . . . .
U1 O2 Na2 O1W -176.3(11) . . . .
Na3 O2 Na2 O1W 1.4(8) . . . .
U1 O2 Na2 O12 116.7(14) . . . .
Na3 O2 Na2 O12 -65.7(6) . . . .
Na3 O2 Na2 U1 177.6(16) . . . .
U1 O2 Na2 U5 75.9(18) . . . .
Na3 O2 Na2 U5 -106.5(10) . . . .
U5 O10 Na2 O2 49(3) . . . .
Na1 O10 Na2 O2 -128.6(17) . . . .
U5 O10 Na2 Na1 177.4(16) . . . .
U5 O10 Na2 Na3 -47(2) . . . .
Na1 O10 Na2 Na3 136.0(11) . . . .
U5 O10 Na2 O20 110.4(15) . . . .
Na1 O10 Na2 O20 -67.0(6) . . . .
U5 O10 Na2 O2W -177.5(12) . . . .
Na1 O10 Na2 O2W 5.1(7) . . . .
U5 O10 Na2 O1W -82.9(15) . . . .
Na1 O10 Na2 O1W 99.7(7) . . . .
U5 O10 Na2 O12 -4.7(16) . . . .
Na1 O10 Na2 O12 177.9(7) . . . .
U5 O10 Na2 U1 68.4(19) . . . .
Na1 O10 Na2 U1 -109.0(10) . . . .
Na1 O10 Na2 U5 -177.4(16) . . . .
O18 Na1 Na2 O2 1.5(19) 5_666 . . .
O10 Na1 Na2 O2 141.9(12) . . . .
Na5 Na1 Na2 O2 -97.9(17) 5_666 . . .
O4W Na1 Na2 O2 -140.4(11) 5_666 . . .
O2W Na1 Na2 O2 -43.0(11) . . . .
O20 Na1 Na2 O2 51.7(11) . . . .
O8 Na1 Na2 O2 144.2(12) 5_666 . . .
U9 Na1 Na2 O2 14.1(15) 5_666 . . .
U5 Na1 Na2 O2 141.3(11) . . . .
O18 Na1 Na2 O10 -140.4(12) 5_666 . . .
Na5 Na1 Na2 O10 120.2(16) 5_666 . . .
O4W Na1 Na2 O10 77.7(7) 5_666 . . .
O2W Na1 Na2 O10 175.1(7) . . . .
O20 Na1 Na2 O10 -90.2(6) . . . .
O8 Na1 Na2 O10 2.3(12) 5_666 . . .
U9 Na1 Na2 O10 -127.8(8) 5_666 . . .
U5 Na1 Na2 O10 -0.6(4) . . . .
O18 Na1 Na2 Na3 96.2(17) 5_666 . . .
O10 Na1 Na2 Na3 -123.4(16) . . . .
Na5 Na1 Na2 Na3 -3(3) 5_666 . . .
O4W Na1 Na2 Na3 -45.7(17) 5_666 . . .
O2W Na1 Na2 Na3 51.7(15) . . . .
O20 Na1 Na2 Na3 146.3(17) . . . .
O8 Na1 Na2 Na3 -121.2(16) 5_666 . . .
U9 Na1 Na2 Na3 108.8(14) 5_666 . . .
U5 Na1 Na2 Na3 -124.1(15) . . . .
O18 Na1 Na2 O20 -50.1(11) 5_666 . . .
O10 Na1 Na2 O20 90.2(6) . . . .
Na5 Na1 Na2 O20 -149.5(16) 5_666 . . .
O4W Na1 Na2 O20 167.9(8) 5_666 . . .
O2W Na1 Na2 O20 -94.7(6) . . . .
O8 Na1 Na2 O20 92.5(12) 5_666 . . .
U9 Na1 Na2 O20 -37.6(7) 5_666 . . .
U5 Na1 Na2 O20 89.6(5) . . . .
O18 Na1 Na2 O2W 44.5(11) 5_666 . . .
O10 Na1 Na2 O2W -175.1(7) . . . .
Na5 Na1 Na2 O2W -54.9(14) 5_666 . . .
O4W Na1 Na2 O2W -97.4(6) 5_666 . . .
O20 Na1 Na2 O2W 94.7(6) . . . .
O8 Na1 Na2 O2W -172.8(13) 5_666 . . .
U9 Na1 Na2 O2W 57.1(7) 5_666 . . .
U5 Na1 Na2 O2W -175.7(5) . . . .
O18 Na1 Na2 O1W 141.6(10) 5_666 . . .
O10 Na1 Na2 O1W -78.0(7) . . . .
Na5 Na1 Na2 O1W 42.2(17) 5_666 . . .
O4W Na1 Na2 O1W -0.3(8) 5_666 . . .
O2W Na1 Na2 O1W 97.1(7) . . . .
O20 Na1 Na2 O1W -168.2(9) . . . .
O8 Na1 Na2 O1W -75.7(13) 5_666 . . .
U9 Na1 Na2 O1W 154.2(6) 5_666 . . .
U5 Na1 Na2 O1W -78.6(6) . . . .
O18 Na1 Na2 O12 -143.9(12) 5_666 . . .
O10 Na1 Na2 O12 -3.6(12) . . . .
Na5 Na1 Na2 O12 116.7(16) 5_666 . . .
O4W Na1 Na2 O12 74.2(13) 5_666 . . .
O2W Na1 Na2 O12 171.5(13) . . . .
O20 Na1 Na2 O12 -93.8(13) . . . .
O8 Na1 Na2 O12 -1(2) 5_666 . . .
U9 Na1 Na2 O12 -131.4(11) 5_666 . . .
U5 Na1 Na2 O12 -4.2(12) . . . .
O18 Na1 Na2 U1 -10.8(15) 5_666 . . .
O10 Na1 Na2 U1 129.6(8) . . . .
Na5 Na1 Na2 U1 -110.2(14) 5_666 . . .
O4W Na1 Na2 U1 -152.7(7) 5_666 . . .
O2W Na1 Na2 U1 -55.3(7) . . . .
O20 Na1 Na2 U1 39.4(6) . . . .
O8 Na1 Na2 U1 131.9(11) 5_666 . . .
U9 Na1 Na2 U1 1.8(11) 5_666 . . .
U5 Na1 Na2 U1 129.0(7) . . . .
O18 Na1 Na2 U5 -139.8(11) 5_666 . . .
O10 Na1 Na2 U5 0.6(4) . . . .
Na5 Na1 Na2 U5 120.9(15) 5_666 . . .
O4W Na1 Na2 U5 78.3(5) 5_666 . . .
O2W Na1 Na2 U5 175.7(5) . . . .
O20 Na1 Na2 U5 -89.6(5) . . . .
O8 Na1 Na2 U5 2.9(11) 5_666 . . .
U9 Na1 Na2 U5 -127.2(6) 5_666 . . .
U10 O20 Na2 O2 47(2) . . . .
Na1 O20 Na2 O2 -146.2(9) . . . .
U10 O20 Na2 O10 -103.9(19) . . . .
Na1 O20 Na2 O10 63.3(6) . . . .
U10 O20 Na2 Na1 -167.2(19) . . . .
U10 O20 Na2 Na3 47(3) . . . .
Na1 O20 Na2 Na3 -145.4(17) . . . .
U10 O20 Na2 O2W 130.8(19) . . . .
Na1 O20 Na2 O2W -62.0(6) . . . .
U10 O20 Na2 O1W -137.5(19) . . . .
Na1 O20 Na2 O1W 30(2) . . . .
U10 O20 Na2 O12 -27(2) . . . .
Na1 O20 Na2 O12 140.5(10) . . . .
U10 O20 Na2 U1 47.1(19) . . . .
Na1 O20 Na2 U1 -145.7(6) . . . .
U10 O20 Na2 U5 -91.5(19) . . . .
Na1 O20 Na2 U5 75.7(5) . . . .
U6 O12 Na2 O2 -100.1(16) . . . .
Na3 O12 Na2 O2 61.0(6) . . . .
U6 O12 Na2 O10 52.4(16) . . . .
Na3 O12 Na2 O10 -146.5(7) . . . .
U6 O12 Na2 Na1 56(2) . . . .
Na3 O12 Na2 Na1 -143.3(14) . . . .
U6 O12 Na2 Na3 -161.1(16) . . . .
U6 O12 Na2 O20 -21.4(19) . . . .
Na3 O12 Na2 O20 139.7(9) . . . .
U6 O12 Na2 O2W -141.6(15) . . . .
Na3 O12 Na2 O2W 19.6(15) . . . .
U6 O12 Na2 O1W 135.4(15) . . . .
Na3 O12 Na2 O1W -63.4(6) . . . .
U6 O12 Na2 U1 -86.6(15) . . . .
Na3 O12 Na2 U1 74.5(5) . . . .
U6 O12 Na2 U5 51.3(15) . . . .
Na3 O12 Na2 U5 -147.6(5) . . . .
O1 U1 Na2 O2 -170(2) . . . .
O22 U1 Na2 O2 26.3(15) . . . .
O55 U1 Na2 O2 149.7(15) . . . .
O23 U1 Na2 O2 86.3(15) . . . .
O75 U1 Na2 O2 -126.1(15) . . . .
O57 U1 Na2 O2 -55.2(15) . . . .
V1 U1 Na2 O2 55.3(15) . . . .
V10 U1 Na2 O2 118.2(15) . . . .
Na3 U1 Na2 O2 -2.1(14) . . . .
O2 U1 Na2 O10 -134(2) . . . .
O1 U1 Na2 O10 56(2) . . . .
O22 U1 Na2 O10 -107.6(10) . . . .
O55 U1 Na2 O10 15.8(10) . . . .
O23 U1 Na2 O10 -47.6(10) . . . .
O75 U1 Na2 O10 100.0(10) . . . .
O57 U1 Na2 O10 170.9(10) . . . .
V1 U1 Na2 O10 -78.6(10) . . . .
V10 U1 Na2 O10 -15.7(9) . . . .
Na3 U1 Na2 O10 -136.0(13) . . . .
O2 U1 Na2 Na1 144.5(19) . . . .
O1 U1 Na2 Na1 -25(2) . . . .
O22 U1 Na2 Na1 170.8(8) . . . .
O55 U1 Na2 Na1 -65.8(9) . . . .
O23 U1 Na2 Na1 -129.2(8) . . . .
O75 U1 Na2 Na1 18.4(8) . . . .
O57 U1 Na2 Na1 89.3(8) . . . .
V1 U1 Na2 Na1 -160.2(8) . . . .
V10 U1 Na2 Na1 -97.3(8) . . . .
Na3 U1 Na2 Na1 142.4(11) . . . .
O2 U1 Na2 Na3 2.1(14) . . . .
O1 U1 Na2 Na3 -167.8(16) . . . .
O22 U1 Na2 Na3 28.4(7) . . . .
O55 U1 Na2 Na3 151.8(7) . . . .
O23 U1 Na2 Na3 88.4(6) . . . .
O75 U1 Na2 Na3 -124.0(7) . . . .
O57 U1 Na2 Na3 -53.1(7) . . . .
V1 U1 Na2 Na3 57.4(5) . . . .
V10 U1 Na2 Na3 120.3(6) . . . .
O2 U1 Na2 O20 -178.1(17) . . . .
O1 U1 Na2 O20 12.1(19) . . . .
O22 U1 Na2 O20 -151.8(5) . . . .
O55 U1 Na2 O20 -28.4(6) . . . .
O23 U1 Na2 O20 -91.8(6) . . . .
O75 U1 Na2 O20 55.9(6) . . . .
O57 U1 Na2 O20 126.7(6) . . . .
V1 U1 Na2 O20 -122.8(5) . . . .
V10 U1 Na2 O20 -59.9(5) . . . .
Na3 U1 Na2 O20 179.9(9) . . . .
O2 U1 Na2 O2W 97.7(15) . . . .
O1 U1 Na2 O2W -72.2(18) . . . .
O22 U1 Na2 O2W 124.0(5) . . . .
O55 U1 Na2 O2W -112.7(6) . . . .
O23 U1 Na2 O2W -176.0(5) . . . .
O75 U1 Na2 O2W -28.4(5) . . . .
O57 U1 Na2 O2W 42.5(6) . . . .
V1 U1 Na2 O2W 153.0(4) . . . .
V10 U1 Na2 O2W -144.1(5) . . . .
Na3 U1 Na2 O2W 95.6(7) . . . .
O2 U1 Na2 O1W 4.6(14) . . . .
O1 U1 Na2 O1W -165.3(16) . . . .
O22 U1 Na2 O1W 30.9(10) . . . .
O55 U1 Na2 O1W 154.2(10) . . . .
O23 U1 Na2 O1W 90.8(10) . . . .
O75 U1 Na2 O1W -121.5(10) . . . .
O57 U1 Na2 O1W -50.7(10) . . . .
V1 U1 Na2 O1W 59.8(9) . . . .
V10 U1 Na2 O1W 122.8(9) . . . .
Na3 U1 Na2 O1W 2.5(7) . . . .
O2 U1 Na2 O12 -61.0(14) . . . .
O1 U1 Na2 O12 129.1(17) . . . .
O22 U1 Na2 O12 -34.7(6) . . . .
O55 U1 Na2 O12 88.6(6) . . . .
O23 U1 Na2 O12 25.3(5) . . . .
O75 U1 Na2 O12 172.9(6) . . . .
O57 U1 Na2 O12 -116.2(6) . . . .
V1 U1 Na2 O12 -5.7(5) . . . .
V10 U1 Na2 O12 57.2(4) . . . .
Na3 U1 Na2 O12 -63.1(6) . . . .
O2 U1 Na2 U5 -117.6(17) . . . .
O1 U1 Na2 U5 72.5(19) . . . .
O22 U1 Na2 U5 -91.3(6) . . . .
O55 U1 Na2 U5 32.0(6) . . . .
O23 U1 Na2 U5 -31.4(6) . . . .
O75 U1 Na2 U5 116.3(6) . . . .
O57 U1 Na2 U5 -172.9(6) . . . .
V1 U1 Na2 U5 -62.3(5) . . . .
V10 U1 Na2 U5 0.6(4) . . . .
Na3 U1 Na2 U5 -119.7(9) . . . .
O9 U5 Na2 O2 49(2) . . . .
O10 U5 Na2 O2 -142(2) . . . .
O51 U5 Na2 O2 13.2(10) . . . .
O48 U5 Na2 O2 -111.6(10) . . . .
O49 U5 Na2 O2 -52.4(10) . . . .
O63 U5 Na2 O2 165.7(10) . . . .
O67 U5 Na2 O2 95.9(10) . . . .
V8 U5 Na2 O2 -83.2(9) . . . .
V9 U5 Na2 O2 -19.9(9) . . . .
Na1 U5 Na2 O2 -140.1(12) . . . .
O9 U5 Na2 O10 -168(2) . . . .
O51 U5 Na2 O10 155.7(16) . . . .
O48 U5 Na2 O10 30.9(16) . . . .
O49 U5 Na2 O10 90.1(16) . . . .
O63 U5 Na2 O10 -51.8(16) . . . .
O67 U5 Na2 O10 -121.7(16) . . . .
V8 U5 Na2 O10 59.3(15) . . . .
V9 U5 Na2 O10 122.6(15) . . . .
Na1 U5 Na2 O10 2.4(14) . . . .
O9 U5 Na2 Na1 -170.8(16) . . . .
O10 U5 Na2 Na1 -2.4(14) . . . .
O51 U5 Na2 Na1 153.3(6) . . . .
O48 U5 Na2 Na1 28.5(6) . . . .
O49 U5 Na2 Na1 87.7(6) . . . .
O63 U5 Na2 Na1 -54.2(6) . . . .
O67 U5 Na2 Na1 -124.0(6) . . . .
V8 U5 Na2 Na1 56.9(5) . . . .
V9 U5 Na2 Na1 120.2(5) . . . .
O9 U5 Na2 Na3 -28.0(19) . . . .
O10 U5 Na2 Na3 140.5(18) . . . .
O51 U5 Na2 Na3 -63.9(7) . . . .
O48 U5 Na2 Na3 171.3(7) . . . .
O49 U5 Na2 Na3 -129.5(8) . . . .
O63 U5 Na2 Na3 88.6(7) . . . .
O67 U5 Na2 Na3 18.8(7) . . . .
V8 U5 Na2 Na3 -160.3(6) . . . .
V9 U5 Na2 Na3 -97.0(6) . . . .
Na1 U5 Na2 Na3 142.8(9) . . . .
O9 U5 Na2 O20 124.0(17) . . . .
O10 U5 Na2 O20 -67.5(15) . . . .
O51 U5 Na2 O20 88.1(6) . . . .
O48 U5 Na2 O20 -36.6(6) . . . .
O49 U5 Na2 O20 22.5(6) . . . .
O63 U5 Na2 O20 -119.3(5) . . . .
O67 U5 Na2 O20 170.8(6) . . . .
V8 U5 Na2 O20 -8.3(5) . . . .
V9 U5 Na2 O20 55.0(4) . . . .
Na1 U5 Na2 O20 -65.2(6) . . . .
O9 U5 Na2 O2W -165.5(16) . . . .
O10 U5 Na2 O2W 3.0(14) . . . .
O51 U5 Na2 O2W 158.6(9) . . . .
O48 U5 Na2 O2W 33.9(9) . . . .
O49 U5 Na2 O2W 93.1(9) . . . .
O63 U5 Na2 O2W -48.8(9) . . . .
O67 U5 Na2 O2W -118.7(9) . . . .
V8 U5 Na2 O2W 62.2(8) . . . .
V9 U5 Na2 O2W 125.5(8) . . . .
Na1 U5 Na2 O2W 5.3(6) . . . .
O9 U5 Na2 O1W -73.4(18) . . . .
O10 U5 Na2 O1W 95.1(16) . . . .
O51 U5 Na2 O1W -109.3(6) . . . .
O48 U5 Na2 O1W 126.0(5) . . . .
O49 U5 Na2 O1W -174.8(6) . . . .
O63 U5 Na2 O1W 43.3(6) . . . .
O67 U5 Na2 O1W -26.6(5) . . . .
V8 U5 Na2 O1W 154.3(4) . . . .
V9 U5 Na2 O1W -142.4(5) . . . .
Na1 U5 Na2 O1W 97.4(7) . . . .
O9 U5 Na2 O12 6.5(18) . . . .
O10 U5 Na2 O12 175.0(17) . . . .
O51 U5 Na2 O12 -29.3(5) . . . .
O48 U5 Na2 O12 -154.1(5) . . . .
O49 U5 Na2 O12 -94.9(6) . . . .
O63 U5 Na2 O12 123.2(5) . . . .
O67 U5 Na2 O12 53.4(5) . . . .
V8 U5 Na2 O12 -125.7(4) . . . .
V9 U5 Na2 O12 -62.4(4) . . . .
Na1 U5 Na2 O12 177.4(7) . . . .
O9 U5 Na2 U1 68.5(18) . . . .
O10 U5 Na2 U1 -123.0(17) . . . .
O51 U5 Na2 U1 32.7(6) . . . .
O48 U5 Na2 U1 -92.1(6) . . . .
O49 U5 Na2 U1 -32.9(6) . . . .
O63 U5 Na2 U1 -174.8(6) . . . .
O67 U5 Na2 U1 115.4(6) . . . .
V8 U5 Na2 U1 -63.7(5) . . . .
V9 U5 Na2 U1 -0.4(4) . . . .
Na1 U5 Na2 U1 -120.6(8) . . . .
U1 O2 Na3 O14 -56(3) . . . .
Na2 O2 Na3 O14 127.1(17) . . . .
U1 O2 Na3 Na2 177.1(19) . . . .
U1 O2 Na3 Na4 40(2) . . . .
Na2 O2 Na3 Na4 -137.1(12) . . . .
U1 O2 Na3 O1W 175.7(14) . . . .
Na2 O2 Na3 O1W -1.5(9) . . . .
U1 O2 Na3 O12 -118.0(18) . . . .
Na2 O2 Na3 O12 64.9(7) . . . .
U1 O2 Na3 O5W 77.4(18) . . . .
Na2 O2 Na3 O5W -99.7(7) . . . .
U1 O2 Na3 O4 -1.0(18) . . . .
Na2 O2 Na3 O4 -178.1(8) . . . .
U1 O2 Na3 U7 -72(2) . . . .
Na2 O2 Na3 U7 110.4(11) . . . .
Na2 O2 Na3 U1 -177.1(19) . . . .
U7 O14 Na3 O2 -60(2) . . . .
Na4 O14 Na3 O2 123.1(17) . . . .
U7 O14 Na3 Na2 39(2) . . . .
Na4 O14 Na3 Na2 -137.7(11) . . . .
U7 O14 Na3 Na4 176.9(15) . . . .
U7 O14 Na3 O1W 78.3(14) . . . .
Na4 O14 Na3 O1W -98.6(6) . . . .
U7 O14 Na3 O12 -0.1(15) . . . .
Na4 O14 Na3 O12 -177.1(7) . . . .
U7 O14 Na3 O5W 176.2(11) . . . .
Na4 O14 Na3 O5W -0.7(7) . . . .
U7 O14 Na3 O4 -116.2(14) . . . .
Na4 O14 Na3 O4 66.9(6) . . . .
Na4 O14 Na3 U7 -176.9(15) . . . .
U7 O14 Na3 U1 -74.3(18) . . . .
Na4 O14 Na3 U1 108.8(11) . . . .
O10 Na2 Na3 O2 139.2(12) . . . .
Na1 Na2 Na3 O2 -124.1(17) . . . .
O20 Na2 Na3 O2 -0.9(14) . . . .
O2W Na2 Na3 O2 -80.6(7) . . . .
O1W Na2 Na3 O2 -178.6(8) . . . .
O12 Na2 Na3 O2 90.9(6) . . . .
U1 Na2 Na3 O2 -0.6(4) . . . .
U5 Na2 Na3 O2 127.9(8) . . . .
O2 Na2 Na3 O14 -136.7(12) . . . .
O10 Na2 Na3 O14 2.5(17) . . . .
Na1 Na2 Na3 O14 99.1(18) . . . .
O20 Na2 Na3 O14 -137.6(14) . . . .
O2W Na2 Na3 O14 142.6(10) . . . .
O1W Na2 Na3 O14 44.7(10) . . . .
O12 Na2 Na3 O14 -45.8(10) . . . .
U1 Na2 Na3 O14 -137.4(10) . . . .
U5 Na2 Na3 O14 -8.8(13) . . . .
O2 Na2 Na3 Na4 123.1(16) . . . .
O10 Na2 Na3 Na4 -97.6(17) . . . .
Na1 Na2 Na3 Na4 -1(3) . . . .
O20 Na2 Na3 Na4 122.2(15) . . . .
O2W Na2 Na3 Na4 42.5(16) . . . .
O1W Na2 Na3 Na4 -55.5(14) . . . .
O12 Na2 Na3 Na4 -146.0(15) . . . .
U1 Na2 Na3 Na4 122.5(14) . . . .
U5 Na2 Na3 Na4 -109.0(14) . . . .
O2 Na2 Na3 O1W 178.6(8) . . . .
O10 Na2 Na3 O1W -42.2(10) . . . .
Na1 Na2 Na3 O1W 54.5(15) . . . .
O20 Na2 Na3 O1W 177.7(16) . . . .
O2W Na2 Na3 O1W 98.0(6) . . . .
O12 Na2 Na3 O1W -90.5(6) . . . .
U1 Na2 Na3 O1W 178.0(6) . . . .
U5 Na2 Na3 O1W -53.5(6) . . . .
O2 Na2 Na3 O12 -90.9(6) . . . .
O10 Na2 Na3 O12 48.3(10) . . . .
Na1 Na2 Na3 O12 145.0(16) . . . .
O20 Na2 Na3 O12 -91.8(15) . . . .
O2W Na2 Na3 O12 -171.5(7) . . . .
O1W Na2 Na3 O12 90.5(6) . . . .
U1 Na2 Na3 O12 -91.5(4) . . . .
U5 Na2 Na3 O12 37.0(6) . . . .
O2 Na2 Na3 O5W 80.0(7) . . . .
O10 Na2 Na3 O5W -140.7(10) . . . .
Na1 Na2 Na3 O5W -44.1(16) . . . .
O20 Na2 Na3 O5W 79.2(15) . . . .
O2W Na2 Na3 O5W -0.6(7) . . . .
O1W Na2 Na3 O5W -98.6(6) . . . .
O12 Na2 Na3 O5W 170.9(7) . . . .
U1 Na2 Na3 O5W 79.4(5) . . . .
U5 Na2 Na3 O5W -152.1(6) . . . .
O2 Na2 Na3 O4 3.0(12) . . . .
O10 Na2 Na3 O4 142.2(11) . . . .
Na1 Na2 Na3 O4 -121.2(14) . . . .
O20 Na2 Na3 O4 2(2) . . . .
O2W Na2 Na3 O4 -77.7(13) . . . .
O1W Na2 Na3 O4 -175.7(14) . . . .
O12 Na2 Na3 O4 93.9(13) . . . .
U1 Na2 Na3 O4 2.3(12) . . . .
U5 Na2 Na3 O4 130.8(11) . . . .
O2 Na2 Na3 U7 -126.4(7) . . . .
O10 Na2 Na3 U7 12.9(13) . . . .
Na1 Na2 Na3 U7 109.5(15) . . . .
O20 Na2 Na3 U7 -127.2(13) . . . .
O2W Na2 Na3 U7 153.0(5) . . . .
O1W Na2 Na3 U7 55.0(6) . . . .
O12 Na2 Na3 U7 -35.5(6) . . . .
U1 Na2 Na3 U7 -127.0(5) . . . .
U5 Na2 Na3 U7 1.5(9) . . . .
O2 Na2 Na3 U1 0.6(4) . . . .
O10 Na2 Na3 U1 139.9(10) . . . .
Na1 Na2 Na3 U1 -123.5(16) . . . .
O20 Na2 Na3 U1 -0.2(14) . . . .
O2W Na2 Na3 U1 -80.0(5) . . . .
O1W Na2 Na3 U1 -178.0(6) . . . .
O12 Na2 Na3 U1 91.5(4) . . . .
U5 Na2 Na3 U1 128.5(6) . . . .
U6 O12 Na3 O2 99.3(15) . . . .
Na2 O12 Na3 O2 -62.1(6) . . . .
U6 O12 Na3 O14 -48.6(16) . . . .
Na2 O12 Na3 O14 149.9(7) . . . .
U6 O12 Na3 Na2 161.5(16) . . . .
U6 O12 Na3 Na4 -53(2) . . . .
Na2 O12 Na3 Na4 145.6(14) . . . .
U6 O12 Na3 O1W -133.0(15) . . . .
Na2 O12 Na3 O1W 65.5(6) . . . .
U6 O12 Na3 O5W 139.1(16) . . . .
Na2 O12 Na3 O5W -22.3(16) . . . .
U6 O12 Na3 O4 24.6(18) . . . .
Na2 O12 Na3 O4 -136.9(8) . . . .
U6 O12 Na3 U7 -48.6(14) . . . .
Na2 O12 Na3 U7 149.9(6) . . . .
U6 O12 Na3 U1 88.6(14) . . . .
Na2 O12 Na3 U1 -72.9(5) . . . .
U2 O4 Na3 O2 -48.5(18) . . . .
Na4 O4 Na3 O2 147.9(8) . . . .
U2 O4 Na3 O14 101.4(17) . . . .
Na4 O4 Na3 O14 -62.2(6) . . . .
U2 O4 Na3 Na2 -51(2) . . . .
Na4 O4 Na3 Na2 145.3(15) . . . .
U2 O4 Na3 Na4 163.6(18) . . . .
U2 O4 Na3 O1W 138.3(18) . . . .
Na4 O4 Na3 O1W -25.3(18) . . . .
U2 O4 Na3 O12 23(2) . . . .
Na4 O4 Na3 O12 -140.5(9) . . . .
U2 O4 Na3 O5W -134.3(17) . . . .
Na4 O4 Na3 O5W 62.1(6) . . . .
U2 O4 Na3 U7 89.2(16) . . . .
Na4 O4 Na3 U7 -74.4(5) . . . .
U2 O4 Na3 U1 -48.7(16) . . . .
Na4 O4 Na3 U1 147.7(6) . . . .
O13 U7 Na3 O2 -56(2) . . . .
O14 U7 Na3 O2 133(2) . . . .
O27 U7 Na3 O2 -18.0(10) . . . .
O30 U7 Na3 O2 105.6(10) . . . .
O28 U7 Na3 O2 46.4(10) . . . .
O69 U7 Na3 O2 -172.8(10) . . . .
O66 U7 Na3 O2 -99.8(11) . . . .
V2 U7 Na3 O2 14.4(9) . . . .
V3 U7 Na3 O2 77.2(10) . . . .
Na4 U7 Na3 O2 135.5(13) . . . .
O13 U7 Na3 O14 172(2) . . . .
O27 U7 Na3 O14 -150.7(15) . . . .
O30 U7 Na3 O14 -27.1(15) . . . .
O28 U7 Na3 O14 -86.3(15) . . . .
O69 U7 Na3 O14 54.5(15) . . . .
O66 U7 Na3 O14 127.5(15) . . . .
V2 U7 Na3 O14 -118.2(15) . . . .
V3 U7 Na3 O14 -55.5(14) . . . .
Na4 U7 Na3 O14 2.8(14) . . . .
O13 U7 Na3 Na2 24.1(19) . . . .
O14 U7 Na3 Na2 -147.5(17) . . . .
O27 U7 Na3 Na2 61.8(7) . . . .
O30 U7 Na3 Na2 -174.6(7) . . . .
O28 U7 Na3 Na2 126.2(7) . . . .
O69 U7 Na3 Na2 -93.0(7) . . . .
O66 U7 Na3 Na2 -20.0(7) . . . .
V2 U7 Na3 Na2 94.2(6) . . . .
V3 U7 Na3 Na2 157.0(6) . . . .
Na4 U7 Na3 Na2 -144.8(9) . . . .
O13 U7 Na3 Na4 168.9(16) . . . .
O14 U7 Na3 Na4 -2.8(14) . . . .
O27 U7 Na3 Na4 -153.4(6) . . . .
O30 U7 Na3 Na4 -29.9(6) . . . .
O28 U7 Na3 Na4 -89.1(6) . . . .
O69 U7 Na3 Na4 51.7(6) . . . .
O66 U7 Na3 Na4 124.7(6) . . . .
V2 U7 Na3 Na4 -121.0(5) . . . .
V3 U7 Na3 Na4 -58.2(5) . . . .
O13 U7 Na3 O1W 71.7(17) . . . .
O14 U7 Na3 O1W -99.9(15) . . . .
O27 U7 Na3 O1W 109.4(6) . . . .
O30 U7 Na3 O1W -127.0(5) . . . .
O28 U7 Na3 O1W 173.8(6) . . . .
O69 U7 Na3 O1W -45.4(6) . . . .
O66 U7 Na3 O1W 27.6(5) . . . .
V2 U7 Na3 O1W 141.9(5) . . . .
V3 U7 Na3 O1W -155.4(4) . . . .
Na4 U7 Na3 O1W -97.1(6) . . . .
O13 U7 Na3 O12 -8.5(18) . . . .
O14 U7 Na3 O12 179.8(16) . . . .
O27 U7 Na3 O12 29.2(5) . . . .
O30 U7 Na3 O12 152.8(5) . . . .
O28 U7 Na3 O12 93.5(5) . . . .
O69 U7 Na3 O12 -125.7(5) . . . .
O66 U7 Na3 O12 -52.6(5) . . . .
V2 U7 Na3 O12 61.6(4) . . . .
V3 U7 Na3 O12 124.4(4) . . . .
Na4 U7 Na3 O12 -177.4(7) . . . .
O13 U7 Na3 O5W 167.1(16) . . . .
O14 U7 Na3 O5W -4.5(13) . . . .
O27 U7 Na3 O5W -155.2(8) . . . .
O30 U7 Na3 O5W -31.6(8) . . . .
O28 U7 Na3 O5W -90.8(8) . . . .
O69 U7 Na3 O5W 50.0(8) . . . .
O66 U7 Na3 O5W 123.0(8) . . . .
V2 U7 Na3 O5W -122.7(8) . . . .
V3 U7 Na3 O5W -60.0(7) . . . .
Na4 U7 Na3 O5W -1.7(6) . . . .
O13 U7 Na3 O4 -126.7(17) . . . .
O14 U7 Na3 O4 61.7(15) . . . .
O27 U7 Na3 O4 -89.0(5) . . . .
O30 U7 Na3 O4 34.6(5) . . . .
O28 U7 Na3 O4 -24.6(5) . . . .
O69 U7 Na3 O4 116.2(5) . . . .
O66 U7 Na3 O4 -170.8(5) . . . .
V2 U7 Na3 O4 -56.6(4) . . . .
V3 U7 Na3 O4 6.2(4) . . . .
Na4 U7 Na3 O4 64.5(6) . . . .
O13 U7 Na3 U1 -70.9(18) . . . .
O14 U7 Na3 U1 117.4(17) . . . .
O27 U7 Na3 U1 -33.2(6) . . . .
O30 U7 Na3 U1 90.4(6) . . . .
O28 U7 Na3 U1 31.1(6) . . . .
O69 U7 Na3 U1 171.9(6) . . . .
O66 U7 Na3 U1 -115.0(7) . . . .
V2 U7 Na3 U1 -0.8(5) . . . .
V3 U7 Na3 U1 62.0(6) . . . .
Na4 U7 Na3 U1 120.2(9) . . . .
O1 U1 Na3 O2 168(2) . . . .
O22 U1 Na3 O2 -150.5(18) . . . .
O55 U1 Na3 O2 -26.5(19) . . . .
O23 U1 Na3 O2 -86.5(18) . . . .
O75 U1 Na3 O2 54.9(18) . . . .
O57 U1 Na3 O2 127.5(18) . . . .
V1 U1 Na3 O2 -117.6(18) . . . .
V10 U1 Na3 O2 -54.6(18) . . . .
Na2 U1 Na3 O2 2.6(17) . . . .
O2 U1 Na3 O14 135(2) . . . .
O1 U1 Na3 O14 -56(2) . . . .
O22 U1 Na3 O14 -15.4(11) . . . .
O55 U1 Na3 O14 108.6(11) . . . .
O23 U1 Na3 O14 48.6(11) . . . .
O75 U1 Na3 O14 -170.0(11) . . . .
O57 U1 Na3 O14 -97.4(11) . . . .
V1 U1 Na3 O14 17.5(10) . . . .
V10 U1 Na3 O14 80.5(10) . . . .
Na2 U1 Na3 O14 137.7(13) . . . .
O2 U1 Na3 Na2 -2.6(17) . . . .
O1 U1 Na3 Na2 165.9(19) . . . .
O22 U1 Na3 Na2 -153.1(7) . . . .
O55 U1 Na3 Na2 -29.1(7) . . . .
O23 U1 Na3 Na2 -89.1(6) . . . .
O75 U1 Na3 Na2 52.3(7) . . . .
O57 U1 Na3 Na2 124.9(7) . . . .
V1 U1 Na3 Na2 -120.2(6) . . . .
V10 U1 Na3 Na2 -57.2(6) . . . .
O2 U1 Na3 Na4 -146(2) . . . .
O1 U1 Na3 Na4 23(2) . . . .
O22 U1 Na3 Na4 63.6(8) . . . .
O55 U1 Na3 Na4 -172.4(8) . . . .
O23 U1 Na3 Na4 127.6(8) . . . .
O75 U1 Na3 Na4 -91.0(8) . . . .
O57 U1 Na3 Na4 -18.3(8) . . . .
V1 U1 Na3 Na4 96.6(7) . . . .
V10 U1 Na3 Na4 159.5(7) . . . .
Na2 U1 Na3 Na4 -143.3(10) . . . .
O2 U1 Na3 O1W -5.1(17) . . . .
O1 U1 Na3 O1W 163.4(19) . . . .
O22 U1 Na3 O1W -155.7(9) . . . .
O55 U1 Na3 O1W -31.7(10) . . . .
O23 U1 Na3 O1W -91.6(9) . . . .
O75 U1 Na3 O1W 49.8(9) . . . .
O57 U1 Na3 O1W 122.4(9) . . . .
V1 U1 Na3 O1W -122.7(9) . . . .
V10 U1 Na3 O1W -59.7(8) . . . .
Na2 U1 Na3 O1W -2.5(7) . . . .
O2 U1 Na3 O12 60.1(18) . . . .
O1 U1 Na3 O12 -131.4(19) . . . .
O22 U1 Na3 O12 -90.5(5) . . . .
O55 U1 Na3 O12 33.5(6) . . . .
O23 U1 Na3 O12 -26.4(5) . . . .
O75 U1 Na3 O12 115.0(5) . . . .
O57 U1 Na3 O12 -172.4(6) . . . .
V1 U1 Na3 O12 -57.5(4) . . . .
V10 U1 Na3 O12 5.5(4) . . . .
Na2 U1 Na3 O12 62.7(6) . . . .
O2 U1 Na3 O5W -101.2(18) . . . .
O1 U1 Na3 O5W 67(2) . . . .
O22 U1 Na3 O5W 108.3(6) . . . .
O55 U1 Na3 O5W -127.7(6) . . . .
O23 U1 Na3 O5W 172.4(5) . . . .
O75 U1 Na3 O5W -46.2(6) . . . .
O57 U1 Na3 O5W 26.4(5) . . . .
V1 U1 Na3 O5W 141.3(5) . . . .
V10 U1 Na3 O5W -155.8(4) . . . .
Na2 U1 Na3 O5W -98.5(7) . . . .
O2 U1 Na3 O4 178.9(19) . . . .
O1 U1 Na3 O4 -13(2) . . . .
O22 U1 Na3 O4 28.4(5) . . . .
O55 U1 Na3 O4 152.4(5) . . . .
O23 U1 Na3 O4 92.4(5) . . . .
O75 U1 Na3 O4 -126.2(5) . . . .
O57 U1 Na3 O4 -53.5(5) . . . .
V1 U1 Na3 O4 61.4(4) . . . .
V10 U1 Na3 O4 124.3(4) . . . .
Na2 U1 Na3 O4 -178.5(8) . . . .
O2 U1 Na3 U7 118(2) . . . .
O1 U1 Na3 U7 -74(2) . . . .
O22 U1 Na3 U7 -32.6(6) . . . .
O55 U1 Na3 U7 91.4(7) . . . .
O23 U1 Na3 U7 31.5(6) . . . .
O75 U1 Na3 U7 172.9(6) . . . .
O57 U1 Na3 U7 -114.5(7) . . . .
V1 U1 Na3 U7 0.4(5) . . . .
V10 U1 Na3 U7 63.3(6) . . . .
Na2 U1 Na3 U7 120.6(9) . . . .
U3 O6 Na4 Na5 -177.4(15) . . . .
U3 O6 Na4 O14 58(2) . . . .
Na5 O6 Na4 O14 -124.9(14) . . . .
U3 O6 Na4 Na3 -37(2) . . . .
Na5 O6 Na4 Na3 140.6(13) . . . .
U3 O6 Na4 O5W -76.9(15) . . . .
Na5 O6 Na4 O5W 100.5(7) . . . .
U3 O6 Na4 O3W -175.3(11) . . . .
Na5 O6 Na4 O3W 2.0(8) . . . .
U3 O6 Na4 O16 117.6(14) . . . .
Na5 O6 Na4 O16 -65.1(6) . . . .
U3 O6 Na4 O4 2.3(15) . . . .
Na5 O6 Na4 O4 179.7(7) . . . .
U3 O6 Na4 U7 74.0(16) . . . .
Na5 O6 Na4 U7 -108.6(9) . . . .
Na5 O6 Na4 U3 177.4(15) . . . .
U7 O14 Na4 Na5 -38(2) . . . .
Na3 O14 Na4 Na5 139.2(12) . . . .
U7 O14 Na4 O6 59(2) . . . .
Na3 O14 Na4 O6 -123.6(14) . . . .
U7 O14 Na4 Na3 -176.9(15) . . . .
U7 O14 Na4 O5W -176.2(11) . . . .
Na3 O14 Na4 O5W 0.8(8) . . . .
U7 O14 Na4 O3W -77.7(14) . . . .
Na3 O14 Na4 O3W 99.3(6) . . . .
U7 O14 Na4 O16 2.4(15) . . . .
Na3 O14 Na4 O16 179.3(7) . . . .
U7 O14 Na4 O4 117.2(14) . . . .
Na3 O14 Na4 O4 -65.9(6) . . . .
Na3 O14 Na4 U7 176.9(15) . . . .
U7 O14 Na4 U3 75.8(17) . . . .
Na3 O14 Na4 U3 -107.3(9) . . . .
O2 Na3 Na4 Na5 100.2(16) . . . .
O14 Na3 Na4 Na5 -123.4(15) . . . .
Na2 Na3 Na4 Na5 4(3) . . . .
O1W Na3 Na4 Na5 -43.5(16) . . . .
O12 Na3 Na4 Na5 -118.4(16) . . . .
O5W Na3 Na4 Na5 55.8(14) . . . .
O4 Na3 Na4 Na5 146.7(15) . . . .
U7 Na3 Na4 Na5 -122.7(14) . . . .
U1 Na3 Na4 Na5 109.6(14) . . . .
O2 Na3 Na4 O6 -1.3(18) . . . .
O14 Na3 Na4 O6 135.0(12) . . . .
Na2 Na3 Na4 O6 -97.7(17) . . . .
O1W Na3 Na4 O6 -145.0(11) . . . .
O12 Na3 Na4 O6 140.0(12) . . . .
O5W Na3 Na4 O6 -45.7(10) . . . .
O4 Na3 Na4 O6 45.2(11) . . . .
U7 Na3 Na4 O6 135.8(11) . . . .
U1 Na3 Na4 O6 8.0(15) . . . .
O2 Na3 Na4 O14 -136.3(11) . . . .
Na2 Na3 Na4 O14 127.3(16) . . . .
O1W Na3 Na4 O14 80.0(7) . . . .
O12 Na3 Na4 O14 5.0(12) . . . .
O5W Na3 Na4 O14 179.3(7) . . . .
O4 Na3 Na4 O14 -89.9(6) . . . .
U7 Na3 Na4 O14 0.7(4) . . . .
U1 Na3 Na4 O14 -127.0(7) . . . .
O2 Na3 Na4 O5W 44.4(10) . . . .
O14 Na3 Na4 O5W -179.3(7) . . . .
Na2 Na3 Na4 O5W -52.0(14) . . . .
O1W Na3 Na4 O5W -99.3(7) . . . .
O12 Na3 Na4 O5W -174.3(13) . . . .
O4 Na3 Na4 O5W 90.9(6) . . . .
U7 Na3 Na4 O5W -178.5(5) . . . .
U1 Na3 Na4 O5W 53.7(7) . . . .
O2 Na3 Na4 O3W 144.6(10) . . . .
O14 Na3 Na4 O3W -79.0(6) . . . .
Na2 Na3 Na4 O3W 48.3(16) . . . .
O1W Na3 Na4 O3W 0.9(7) . . . .
O12 Na3 Na4 O3W -74.0(13) . . . .
O5W Na3 Na4 O3W 100.2(7) . . . .
O4 Na3 Na4 O3W -168.9(7) . . . .
U7 Na3 Na4 O3W -78.3(5) . . . .
U1 Na3 Na4 O3W 154.0(6) . . . .
O2 Na3 Na4 O16 -137.5(11) . . . .
O14 Na3 Na4 O16 -1.1(12) . . . .
Na2 Na3 Na4 O16 126.2(15) . . . .
O1W Na3 Na4 O16 78.8(13) . . . .
O12 Na3 Na4 O16 4(2) . . . .
O5W Na3 Na4 O16 178.2(13) . . . .
O4 Na3 Na4 O16 -91.0(13) . . . .
U7 Na3 Na4 O16 -0.4(11) . . . .
U1 Na3 Na4 O16 -128.1(11) . . . .
O2 Na3 Na4 O4 -46.5(10) . . . .
O14 Na3 Na4 O4 89.9(6) . . . .
Na2 Na3 Na4 O4 -142.8(16) . . . .
O1W Na3 Na4 O4 169.8(8) . . . .
O12 Na3 Na4 O4 94.8(13) . . . .
O5W Na3 Na4 O4 -90.9(6) . . . .
U7 Na3 Na4 O4 90.6(5) . . . .
U1 Na3 Na4 O4 -37.1(6) . . . .
O2 Na3 Na4 U7 -137.1(10) . . . .
O14 Na3 Na4 U7 -0.7(4) . . . .
Na2 Na3 Na4 U7 126.6(15) . . . .
O1W Na3 Na4 U7 79.2(5) . . . .
O12 Na3 Na4 U7 4.2(12) . . . .
O5W Na3 Na4 U7 178.5(5) . . . .
O4 Na3 Na4 U7 -90.6(5) . . . .
U1 Na3 Na4 U7 -127.7(6) . . . .
O2 Na3 Na4 U3 -11.1(14) . . . .
O14 Na3 Na4 U3 125.2(8) . . . .
Na2 Na3 Na4 U3 -107.4(14) . . . .
O1W Na3 Na4 U3 -154.8(6) . . . .
O12 Na3 Na4 U3 130.2(11) . . . .
O5W Na3 Na4 U3 -55.5(6) . . . .
O4 Na3 Na4 U3 35.4(6) . . . .
U7 Na3 Na4 U3 126.0(6) . . . .
U1 Na3 Na4 U3 -1.8(10) . . . .
U8 O16 Na4 Na5 -167.5(15) . . . .
U8 O16 Na4 O6 -104.5(14) . . . .
Na5 O16 Na4 O6 63.0(6) . . . .
U8 O16 Na4 O14 44.1(15) . . . .
Na5 O16 Na4 O14 -148.4(7) . . . .
U8 O16 Na4 Na3 45(2) . . . .
Na5 O16 Na4 Na3 -147.4(14) . . . .
U8 O16 Na4 O5W -138.7(16) . . . .
Na5 O16 Na4 O5W 28.8(16) . . . .
U8 O16 Na4 O3W 127.8(14) . . . .
Na5 O16 Na4 O3W -64.7(6) . . . .
U8 O16 Na4 O4 -28.0(17) . . . .
Na5 O16 Na4 O4 139.6(8) . . . .
U8 O16 Na4 U7 44.7(13) . . . .
Na5 O16 Na4 U7 -147.8(6) . . . .
U8 O16 Na4 U3 -92.3(14) . . . .
Na5 O16 Na4 U3 75.3(5) . . . .
U2 O4 Na4 Na5 47(2) . . . .
Na3 O4 Na4 Na5 -149.2(14) . . . .
U2 O4 Na4 O6 46.7(18) . . . .
Na3 O4 Na4 O6 -149.7(8) . . . .
U2 O4 Na4 O14 -102.6(17) . . . .
Na3 O4 Na4 O14 61.1(6) . . . .
U2 O4 Na4 Na3 -163.7(18) . . . .
U2 O4 Na4 O5W 130.7(16) . . . .
Na3 O4 Na4 O5W -65.6(6) . . . .
U2 O4 Na4 O3W -137.8(16) . . . .
Na3 O4 Na4 O3W 25.9(16) . . . .
U2 O4 Na4 O16 -25(2) . . . .
Na3 O4 Na4 O16 139.2(9) . . . .
U2 O4 Na4 U7 -90.7(16) . . . .
Na3 O4 Na4 U7 72.9(5) . . . .
U2 O4 Na4 U3 47.3(16) . . . .
Na3 O4 Na4 U3 -149.1(6) . . . .
O13 U7 Na4 Na5 -23(2) . . . .
O14 U7 Na4 Na5 148.4(18) . . . .
O27 U7 Na4 Na5 173.5(7) . . . .
O30 U7 Na4 Na5 -62.8(7) . . . .
O28 U7 Na4 Na5 -126.1(8) . . . .
O69 U7 Na4 Na5 20.7(7) . . . .
O66 U7 Na4 Na5 93.4(7) . . . .
V2 U7 Na4 Na5 -157.4(7) . . . .
V3 U7 Na4 Na5 -94.9(7) . . . .
Na3 U7 Na4 Na5 145.6(10) . . . .
O13 U7 Na4 O6 56(2) . . . .
O14 U7 Na4 O6 -132.9(18) . . . .
O27 U7 Na4 O6 -107.8(9) . . . .
O30 U7 Na4 O6 16.0(9) . . . .
O28 U7 Na4 O6 -47.4(9) . . . .
O69 U7 Na4 O6 99.4(9) . . . .
O66 U7 Na4 O6 172.2(9) . . . .
V2 U7 Na4 O6 -78.7(8) . . . .
V3 U7 Na4 O6 -16.1(8) . . . .
Na3 U7 Na4 O6 -135.6(11) . . . .
O13 U7 Na4 O14 -171(2) . . . .
O27 U7 Na4 O14 25.1(15) . . . .
O30 U7 Na4 O14 148.8(15) . . . .
O28 U7 Na4 O14 85.5(15) . . . .
O69 U7 Na4 O14 -127.7(15) . . . .
O66 U7 Na4 O14 -55.0(15) . . . .
V2 U7 Na4 O14 54.2(14) . . . .
V3 U7 Na4 O14 116.7(14) . . . .
Na3 U7 Na4 O14 -2.8(14) . . . .
O13 U7 Na4 Na3 -168.3(17) . . . .
O14 U7 Na4 Na3 2.8(14) . . . .
O27 U7 Na4 Na3 27.8(6) . . . .
O30 U7 Na4 Na3 151.6(6) . . . .
O28 U7 Na4 Na3 88.2(6) . . . .
O69 U7 Na4 Na3 -125.0(6) . . . .
O66 U7 Na4 Na3 -52.2(6) . . . .
V2 U7 Na4 Na3 56.9(5) . . . .
V3 U7 Na4 Na3 119.5(5) . . . .
O13 U7 Na4 O5W -166.5(17) . . . .
O14 U7 Na4 O5W 4.6(13) . . . .
O27 U7 Na4 O5W 29.7(9) . . . .
O30 U7 Na4 O5W 153.4(9) . . . .
O28 U7 Na4 O5W 90.1(9) . . . .
O69 U7 Na4 O5W -123.1(9) . . . .
O66 U7 Na4 O5W -50.4(9) . . . .
V2 U7 Na4 O5W 58.8(8) . . . .
V3 U7 Na4 O5W 121.3(8) . . . .
Na3 U7 Na4 O5W 1.8(7) . . . .
O13 U7 Na4 O3W -70.7(18) . . . .
O14 U7 Na4 O3W 100.4(15) . . . .
O27 U7 Na4 O3W 125.5(5) . . . .
O30 U7 Na4 O3W -110.8(5) . . . .
O28 U7 Na4 O3W -174.1(5) . . . .
O69 U7 Na4 O3W -27.3(5) . . . .
O66 U7 Na4 O3W 45.4(5) . . . .
V2 U7 Na4 O3W 154.6(4) . . . .
V3 U7 Na4 O3W -142.9(4) . . . .
Na3 U7 Na4 O3W 97.6(6) . . . .
O13 U7 Na4 O16 11.4(19) . . . .
O14 U7 Na4 O16 -177.5(16) . . . .
O27 U7 Na4 O16 -152.4(5) . . . .
O30 U7 Na4 O16 -28.7(5) . . . .
O28 U7 Na4 O16 -92.0(5) . . . .
O69 U7 Na4 O16 54.8(5) . . . .
O66 U7 Na4 O16 127.6(5) . . . .
V2 U7 Na4 O16 -123.3(4) . . . .
V3 U7 Na4 O16 -60.7(4) . . . .
Na3 U7 Na4 O16 179.8(7) . . . .
O13 U7 Na4 O4 128.4(17) . . . .
O14 U7 Na4 O4 -60.5(14) . . . .
O27 U7 Na4 O4 -35.4(5) . . . .
O30 U7 Na4 O4 88.3(5) . . . .
O28 U7 Na4 O4 25.0(5) . . . .
O69 U7 Na4 O4 171.8(5) . . . .
O66 U7 Na4 O4 -115.5(5) . . . .
V2 U7 Na4 O4 -6.3(4) . . . .
V3 U7 Na4 O4 56.2(4) . . . .
Na3 U7 Na4 O4 -63.3(5) . . . .
O13 U7 Na4 U3 73.3(19) . . . .
O14 U7 Na4 U3 -115.6(16) . . . .
O27 U7 Na4 U3 -90.6(6) . . . .
O30 U7 Na4 U3 33.2(5) . . . .
O28 U7 Na4 U3 -30.1(6) . . . .
O69 U7 Na4 U3 116.7(6) . . . .
O66 U7 Na4 U3 -170.6(5) . . . .
V2 U7 Na4 U3 -61.4(5) . . . .
V3 U7 Na4 U3 1.1(4) . . . .
Na3 U7 Na4 U3 -118.4(8) . . . .
O5 U3 Na4 Na5 -170.0(16) . . . .
O6 U3 Na4 Na5 2.4(14) . . . .
O34 U3 Na4 Na5 150.8(6) . . . .
O37 U3 Na4 Na5 26.4(6) . . . .
O35 U3 Na4 Na5 86.5(6) . . . .
O59 U3 Na4 Na5 -126.3(6) . . . .
O61 U3 Na4 Na5 -53.7(6) . . . .
V5 U3 Na4 Na5 55.9(5) . . . .
V4 U3 Na4 Na5 119.0(5) . . . .
O5 U3 Na4 O6 -172(2) . . . .
O34 U3 Na4 O6 148.4(15) . . . .
O37 U3 Na4 O6 24.1(15) . . . .
O35 U3 Na4 O6 84.2(14) . . . .
O59 U3 Na4 O6 -128.6(15) . . . .
O61 U3 Na4 O6 -56.1(15) . . . .
V5 U3 Na4 O6 53.5(14) . . . .
V4 U3 Na4 O6 116.7(14) . . . .
Na5 U3 Na4 O6 -2.4(14) . . . .
O5 U3 Na4 O14 53(2) . . . .
O6 U3 Na4 O14 -134.6(18) . . . .
O34 U3 Na4 O14 13.8(9) . . . .
O37 U3 Na4 O14 -110.5(9) . . . .
O35 U3 Na4 O14 -50.4(9) . . . .
O59 U3 Na4 O14 96.8(9) . . . .
O61 U3 Na4 O14 169.3(9) . . . .
V5 U3 Na4 O14 -81.1(9) . . . .
V4 U3 Na4 O14 -17.9(8) . . . .
Na5 U3 Na4 O14 -136.9(11) . . . .
O5 U3 Na4 Na3 -23(2) . . . .
O6 U3 Na4 Na3 149.5(18) . . . .
O34 U3 Na4 Na3 -62.2(8) . . . .
O37 U3 Na4 Na3 173.5(7) . . . .
O35 U3 Na4 Na3 -126.4(8) . . . .
O59 U3 Na4 Na3 20.8(7) . . . .
O61 U3 Na4 Na3 93.3(8) . . . .
V5 U3 Na4 Na3 -157.1(7) . . . .
V4 U3 Na4 Na3 -93.9(7) . . . .
Na5 U3 Na4 Na3 147.1(10) . . . .
O5 U3 Na4 O5W -71.2(18) . . . .
O6 U3 Na4 O5W 101.1(15) . . . .
O34 U3 Na4 O5W -110.5(6) . . . .
O37 U3 Na4 O5W 125.2(6) . . . .
O35 U3 Na4 O5W -174.7(6) . . . .
O59 U3 Na4 O5W -27.5(5) . . . .
O61 U3 Na4 O5W 45.0(6) . . . .
V5 U3 Na4 O5W 154.6(5) . . . .
V4 U3 Na4 O5W -142.2(5) . . . .
Na5 U3 Na4 O5W 98.8(7) . . . .
O5 U3 Na4 O3W -166.7(16) . . . .
O6 U3 Na4 O3W 5.7(13) . . . .
O34 U3 Na4 O3W 154.1(9) . . . .
O37 U3 Na4 O3W 29.7(9) . . . .
O35 U3 Na4 O3W 89.8(8) . . . .
O59 U3 Na4 O3W -123.0(9) . . . .
O61 U3 Na4 O3W -50.4(9) . . . .
V5 U3 Na4 O3W 59.2(8) . . . .
V4 U3 Na4 O3W 122.3(8) . . . .
Na5 U3 Na4 O3W 3.3(7) . . . .
O5 U3 Na4 O16 127.6(17) . . . .
O6 U3 Na4 O16 -60.0(14) . . . .
O34 U3 Na4 O16 88.4(5) . . . .
O37 U3 Na4 O16 -35.9(6) . . . .
O35 U3 Na4 O16 24.2(5) . . . .
O59 U3 Na4 O16 171.4(6) . . . .
O61 U3 Na4 O16 -116.1(5) . . . .
V5 U3 Na4 O16 -6.5(5) . . . .
V4 U3 Na4 O16 56.7(4) . . . .
Na5 U3 Na4 O16 -62.4(6) . . . .
O5 U3 Na4 O4 10.1(18) . . . .
O6 U3 Na4 O4 -177.5(16) . . . .
O34 U3 Na4 O4 -29.1(5) . . . .
O37 U3 Na4 O4 -153.5(5) . . . .
O35 U3 Na4 O4 -93.4(5) . . . .
O59 U3 Na4 O4 53.8(5) . . . .
O61 U3 Na4 O4 126.4(5) . . . .
V5 U3 Na4 O4 -124.0(4) . . . .
V4 U3 Na4 O4 -60.9(4) . . . .
Na5 U3 Na4 O4 -179.9(8) . . . .
O5 U3 Na4 U7 69.9(18) . . . .
O6 U3 Na4 U7 -117.7(16) . . . .
O34 U3 Na4 U7 30.7(5) . . . .
O37 U3 Na4 U7 -93.7(6) . . . .
O35 U3 Na4 U7 -33.6(5) . . . .
O59 U3 Na4 U7 113.6(6) . . . .
O61 U3 Na4 U7 -173.8(5) . . . .
V5 U3 Na4 U7 -64.2(5) . . . .
V4 U3 Na4 U7 -1.1(4) . . . .
Na5 U3 Na4 U7 -120.1(8) . . . .
U3 O6 Na5 O18 -55(3) . . . .
Na4 O6 Na5 O18 127.4(18) . . . .
U3 O6 Na5 Na4 177.1(16) . . . .
U3 O6 Na5 Na1 40(2) . . . 5_666
Na4 O6 Na5 Na1 -136.7(11) . . . 5_666
U3 O6 Na5 O4W 78.0(15) . . . .
Na4 O6 Na5 O4W -99.1(7) . . . .
U3 O6 Na5 O16 -114.7(16) . . . .
Na4 O6 Na5 O16 68.2(6) . . . .
U3 O6 Na5 O3W 175.1(12) . . . .
Na4 O6 Na5 O3W -2.0(8) . . . .
U3 O6 Na5 O8 -0.4(16) . . . .
Na4 O6 Na5 O8 -177.5(7) . . . .
Na4 O6 Na5 U3 -177.1(16) . . . .
U3 O6 Na5 U9 -71(2) . . . .
Na4 O6 Na5 U9 111.6(11) . . . .
U9 O18 Na5 O6 -54(3) . . . .
Na1 O18 Na5 O6 122.7(17) 5_666 . . .
U9 O18 Na5 Na4 48(2) . . . .
Na1 O18 Na5 Na4 -135.1(12) 5_666 . . .
U9 O18 Na5 Na1 -176.8(16) . . . 5_666
U9 O18 Na5 O4W -178.9(12) . . . .
Na1 O18 Na5 O4W -2.1(8) 5_666 . . .
U9 O18 Na5 O16 3.3(16) . . . .
Na1 O18 Na5 O16 -179.9(7) 5_666 . . .
U9 O18 Na5 O3W 85.0(15) . . . .
Na1 O18 Na5 O3W -98.2(6) 5_666 . . .
U9 O18 Na5 O8 -110.8(15) . . . .
Na1 O18 Na5 O8 66.0(6) 5_666 . . .
U9 O18 Na5 U3 -69(2) . . . .
Na1 O18 Na5 U3 107.5(11) 5_666 . . .
Na1 O18 Na5 U9 176.8(16) 5_666 . . .
O14 Na4 Na5 O6 136.3(11) . . . .
Na3 Na4 Na5 O6 -126.4(15) . . . .
O5W Na4 Na5 O6 -78.5(6) . . . .
O3W Na4 Na5 O6 -178.1(7) . . . .
O16 Na4 Na5 O6 89.2(6) . . . .
O4 Na4 Na5 O6 -0.5(12) . . . .
U7 Na4 Na5 O6 126.6(7) . . . .
U3 Na4 Na5 O6 -0.6(4) . . . .
O6 Na4 Na5 O18 -139.9(12) . . . .
O14 Na4 Na5 O18 -3.7(18) . . . .
Na3 Na4 Na5 O18 93.6(17) . . . .
O5W Na4 Na5 O18 141.5(10) . . . .
O3W Na4 Na5 O18 42.0(10) . . . .
O16 Na4 Na5 O18 -50.8(10) . . . .
O4 Na4 Na5 O18 -140.4(11) . . . .
U7 Na4 Na5 O18 -13.4(14) . . . .
U3 Na4 Na5 O18 -140.6(11) . . . .
O6 Na4 Na5 Na1 125.0(15) . . . 5_666
O14 Na4 Na5 Na1 -98.7(16) . . . 5_666
Na3 Na4 Na5 Na1 -1(2) . . . 5_666
O5W Na4 Na5 Na1 46.5(15) . . . 5_666
O3W Na4 Na5 Na1 -53.0(13) . . . 5_666
O16 Na4 Na5 Na1 -145.8(15) . . . 5_666
O4 Na4 Na5 Na1 124.6(14) . . . 5_666
U7 Na4 Na5 Na1 -108.4(14) . . . 5_666
U3 Na4 Na5 Na1 124.4(14) . . . 5_666
O6 Na4 Na5 O4W 80.3(7) . . . .
O14 Na4 Na5 O4W -143.5(10) . . . .
Na3 Na4 Na5 O4W -46.2(16) . . . .
O5W Na4 Na5 O4W 1.7(7) . . . .
O3W Na4 Na5 O4W -97.8(6) . . . .
O16 Na4 Na5 O4W 169.5(7) . . . .
O4 Na4 Na5 O4W 79.8(13) . . . .
U7 Na4 Na5 O4W -153.2(6) . . . .
U3 Na4 Na5 O4W 79.6(5) . . . .
O6 Na4 Na5 O16 -89.2(6) . . . .
O14 Na4 Na5 O16 47.1(10) . . . .
Na3 Na4 Na5 O16 144.4(15) . . . .
O5W Na4 Na5 O16 -167.7(7) . . . .
O3W Na4 Na5 O16 92.7(6) . . . .
O4 Na4 Na5 O16 -89.7(13) . . . .
U7 Na4 Na5 O16 37.4(6) . . . .
U3 Na4 Na5 O16 -89.8(4) . . . .
O6 Na4 Na5 O3W 178.1(7) . . . .
O14 Na4 Na5 O3W -45.7(10) . . . .
Na3 Na4 Na5 O3W 51.6(14) . . . .
O5W Na4 Na5 O3W 99.5(6) . . . .
O16 Na4 Na5 O3W -92.7(6) . . . .
O4 Na4 Na5 O3W 177.6(14) . . . .
U7 Na4 Na5 O3W -55.4(6) . . . .
U3 Na4 Na5 O3W 177.4(5) . . . .
O6 Na4 Na5 O8 4.1(12) . . . .
O14 Na4 Na5 O8 140.4(12) . . . .
Na3 Na4 Na5 O8 -122.3(15) . . . .
O5W Na4 Na5 O8 -74.4(14) . . . .
O3W Na4 Na5 O8 -174.0(14) . . . .
O16 Na4 Na5 O8 93.3(13) . . . .
O4 Na4 Na5 O8 4(2) . . . .
U7 Na4 Na5 O8 130.7(11) . . . .
U3 Na4 Na5 O8 3.5(12) . . . .
O6 Na4 Na5 U3 0.6(4) . . . .
O14 Na4 Na5 U3 136.9(10) . . . .
Na3 Na4 Na5 U3 -125.8(14) . . . .
O5W Na4 Na5 U3 -77.9(5) . . . .
O3W Na4 Na5 U3 -177.4(5) . . . .
O16 Na4 Na5 U3 89.8(4) . . . .
O4 Na4 Na5 U3 0.2(12) . . . .
U7 Na4 Na5 U3 127.2(6) . . . .
O6 Na4 Na5 U9 -127.6(8) . . . .
O14 Na4 Na5 U9 8.6(14) . . . .
Na3 Na4 Na5 U9 105.9(14) . . . .
O5W Na4 Na5 U9 153.8(6) . . . .
O3W Na4 Na5 U9 54.3(7) . . . .
O16 Na4 Na5 U9 -38.5(6) . . . .
O4 Na4 Na5 U9 -128.1(11) . . . .
U7 Na4 Na5 U9 -1.1(10) . . . .
U3 Na4 Na5 U9 -128.3(6) . . . .
U8 O16 Na5 O6 102.7(16) . . . .
Na4 O16 Na5 O6 -62.9(5) . . . .
U8 O16 Na5 O18 -47.7(18) . . . .
Na4 O16 Na5 O18 146.7(8) . . . .
U8 O16 Na5 Na4 165.6(17) . . . .
U8 O16 Na5 Na1 -48(2) . . . 5_666
Na4 O16 Na5 Na1 146.6(14) . . . 5_666
U8 O16 Na5 O4W 137.3(19) . . . .
Na4 O16 Na5 O4W -28.3(19) . . . .
U8 O16 Na5 O3W -130.4(16) . . . .
Na4 O16 Na5 O3W 63.9(6) . . . .
U8 O16 Na5 O8 26(2) . . . .
Na4 O16 Na5 O8 -140.0(8) . . . .
U8 O16 Na5 U3 91.3(16) . . . .
Na4 O16 Na5 U3 -74.4(5) . . . .
U8 O16 Na5 U9 -46.9(16) . . . .
Na4 O16 Na5 U9 147.5(5) . . . .
U4 O8 Na5 O6 -46.0(17) . . . .
Na1 O8 Na5 O6 148.2(8) 5_666 . . .
U4 O8 Na5 O18 105.3(16) . . . .
Na1 O8 Na5 O18 -60.6(6) 5_666 . . .
U4 O8 Na5 Na4 -50(2) . . . .
Na1 O8 Na5 Na4 144.6(15) 5_666 . . .
U4 O8 Na5 Na1 165.9(17) . . . 5_666
U4 O8 Na5 O4W -131.3(16) . . . .
Na1 O8 Na5 O4W 62.8(6) 5_666 . . .
U4 O8 Na5 O16 27.2(19) . . . .
Na1 O8 Na5 O16 -138.6(8) 5_666 . . .
U4 O8 Na5 O3W 142.6(16) . . . .
Na1 O8 Na5 O3W -23.3(16) 5_666 . . .
U4 O8 Na5 U3 -46.1(15) . . . .
Na1 O8 Na5 U3 148.1(6) 5_666 . . .
U4 O8 Na5 U9 92.6(16) . . . .
Na1 O8 Na5 U9 -73.3(5) 5_666 . . .
O5 U3 Na5 O6 173(2) . . . .
O34 U3 Na5 O6 -27.7(16) . . . .
O37 U3 Na5 O6 -151.7(16) . . . .
O35 U3 Na5 O6 -88.6(16) . . . .
O59 U3 Na5 O6 53.3(16) . . . .
O61 U3 Na5 O6 126.3(16) . . . .
V5 U3 Na5 O6 -119.2(16) . . . .
V4 U3 Na5 O6 -56.1(16) . . . .
Na4 U3 Na5 O6 2.6(15) . . . .
O5 U3 Na5 O18 -50(2) . . . .
O6 U3 Na5 O18 136(2) . . . .
O34 U3 Na5 O18 108.8(11) . . . .
O37 U3 Na5 O18 -15.3(11) . . . .
O35 U3 Na5 O18 47.8(11) . . . .
O59 U3 Na5 O18 -170.3(11) . . . .
O61 U3 Na5 O18 -97.2(11) . . . .
V5 U3 Na5 O18 17.2(10) . . . .
V4 U3 Na5 O18 80.3(11) . . . .
Na4 U3 Na5 O18 139.0(14) . . . .
O5 U3 Na5 Na4 170.5(16) . . . .
O6 U3 Na5 Na4 -2.6(15) . . . .
O34 U3 Na5 Na4 -30.3(6) . . . .
O37 U3 Na5 Na4 -154.3(6) . . . .
O35 U3 Na5 Na4 -91.2(6) . . . .
O59 U3 Na5 Na4 50.7(6) . . . .
O61 U3 Na5 Na4 123.8(6) . . . .
V5 U3 Na5 Na4 -121.8(5) . . . .
V4 U3 Na5 Na4 -58.7(5) . . . .
O5 U3 Na5 Na1 27.4(19) . . . 5_666
O6 U3 Na5 Na1 -145.8(18) . . . 5_666
O34 U3 Na5 Na1 -173.4(7) . . . 5_666
O37 U3 Na5 Na1 62.5(7) . . . 5_666
O35 U3 Na5 Na1 125.6(7) . . . 5_666
O59 U3 Na5 Na1 -92.5(7) . . . 5_666
O61 U3 Na5 Na1 -19.4(7) . . . 5_666
V5 U3 Na5 Na1 95.0(7) . . . 5_666
V4 U3 Na5 Na1 158.1(6) . . . 5_666
Na4 U3 Na5 Na1 -143.2(9) . . . 5_666
O5 U3 Na5 O4W 72.7(17) . . . .
O6 U3 Na5 O4W -100.4(16) . . . .
O34 U3 Na5 O4W -128.1(5) . . . .
O37 U3 Na5 O4W 107.9(6) . . . .
O35 U3 Na5 O4W 170.9(6) . . . .
O59 U3 Na5 O4W -47.1(6) . . . .
O61 U3 Na5 O4W 25.9(5) . . . .
V5 U3 Na5 O4W 140.3(5) . . . .
V4 U3 Na5 O4W -156.5(5) . . . .
Na4 U3 Na5 O4W -97.9(6) . . . .
O5 U3 Na5 O16 -123.6(16) . . . .
O6 U3 Na5 O16 63.3(16) . . . .
O34 U3 Na5 O16 35.6(5) . . . .
O37 U3 Na5 O16 -88.4(5) . . . .
O35 U3 Na5 O16 -25.3(5) . . . .
O59 U3 Na5 O16 116.6(5) . . . .
O61 U3 Na5 O16 -170.4(5) . . . .
V5 U3 Na5 O16 -56.0(4) . . . .
V4 U3 Na5 O16 7.2(4) . . . .
Na4 U3 Na5 O16 65.9(6) . . . .
O5 U3 Na5 O3W 167.3(15) . . . .
O6 U3 Na5 O3W -5.9(14) . . . .
O34 U3 Na5 O3W -33.5(9) . . . .
O37 U3 Na5 O3W -157.6(9) . . . .
O35 U3 Na5 O3W -94.5(9) . . . .
O59 U3 Na5 O3W 47.5(9) . . . .
O61 U3 Na5 O3W 120.5(9) . . . .
V5 U3 Na5 O3W -125.1(9) . . . .
V4 U3 Na5 O3W -61.9(8) . . . .
Na4 U3 Na5 O3W -3.3(7) . . . .
O5 U3 Na5 O8 -7.3(18) . . . .
O6 U3 Na5 O8 179.6(17) . . . .
O34 U3 Na5 O8 151.9(5) . . . .
O37 U3 Na5 O8 27.9(5) . . . .
O35 U3 Na5 O8 91.0(5) . . . .
O59 U3 Na5 O8 -127.1(5) . . . .
O61 U3 Na5 O8 -54.1(5) . . . .
V5 U3 Na5 O8 60.3(4) . . . .
V4 U3 Na5 O8 123.5(4) . . . .
Na4 U3 Na5 O8 -177.8(8) . . . .
O5 U3 Na5 U9 -67.2(18) . . . .
O6 U3 Na5 U9 119.7(18) . . . .
O34 U3 Na5 U9 92.0(6) . . . .
O37 U3 Na5 U9 -32.0(6) . . . .
O35 U3 Na5 U9 31.1(6) . . . .
O59 U3 Na5 U9 173.0(6) . . . .
O61 U3 Na5 U9 -114.0(7) . . . .
V5 U3 Na5 U9 0.4(5) . . . .
V4 U3 Na5 U9 63.6(6) . . . .
Na4 U3 Na5 U9 122.3(9) . . . .
O18 U9 Na5 O6 138(2) . . . .
O17 U9 Na5 O6 -50(2) . . . .
O44 U9 Na5 O6 107.4(10) . . . .
O41 U9 Na5 O6 -17.1(10) . . . .
O42 U9 Na5 O6 47.0(10) . . . .
O71 U9 Na5 O6 -100.6(11) . . . .
O73 U9 Na5 O6 -171.7(10) . . . .
V7 U9 Na5 O6 77.9(10) . . . .
V6 U9 Na5 O6 14.9(9) . . . .
Na1 U9 Na5 O6 135.3(13) 5_666 . . .
O17 U9 Na5 O18 172(2) . . . .
O44 U9 Na5 O18 -30.8(15) . . . .
O41 U9 Na5 O18 -155.3(16) . . . .
O42 U9 Na5 O18 -91.1(15) . . . .
O71 U9 Na5 O18 121.2(15) . . . .
O73 U9 Na5 O18 50.2(15) . . . .
V7 U9 Na5 O18 -60.3(15) . . . .
V6 U9 Na5 O18 -123.3(15) . . . .
Na1 U9 Na5 O18 -2.9(14) 5_666 . . .
O18 U9 Na5 Na4 -139.9(18) . . . .
O17 U9 Na5 Na4 31.7(19) . . . .
O44 U9 Na5 Na4 -170.7(7) . . . .
O41 U9 Na5 Na4 64.8(8) . . . .
O42 U9 Na5 Na4 129.0(8) . . . .
O71 U9 Na5 Na4 -18.7(7) . . . .
O73 U9 Na5 Na4 -89.7(8) . . . .
V7 U9 Na5 Na4 159.8(7) . . . .
V6 U9 Na5 Na4 96.8(7) . . . .
Na1 U9 Na5 Na4 -142.8(10) 5_666 . . .
O18 U9 Na5 Na1 2.9(14) . . . 5_666
O17 U9 Na5 Na1 174.4(15) . . . 5_666
O44 U9 Na5 Na1 -27.9(6) . . . 5_666
O41 U9 Na5 Na1 -152.4(6) . . . 5_666
O42 U9 Na5 Na1 -88.3(6) . . . 5_666
O71 U9 Na5 Na1 124.1(6) . . . 5_666
O73 U9 Na5 Na1 53.1(6) . . . 5_666
V7 U9 Na5 Na1 -57.4(5) . . . 5_666
V6 U9 Na5 Na1 -120.4(5) . . . 5_666
O18 U9 Na5 O4W 1.3(14) . . . .
O17 U9 Na5 O4W 172.9(15) . . . .
O44 U9 Na5 O4W -29.5(9) . . . .
O41 U9 Na5 O4W -154.0(9) . . . .
O42 U9 Na5 O4W -89.8(8) . . . .
O71 U9 Na5 O4W 122.5(9) . . . .
O73 U9 Na5 O4W 51.5(9) . . . .
V7 U9 Na5 O4W -59.0(8) . . . .
V6 U9 Na5 O4W -122.0(8) . . . .
Na1 U9 Na5 O4W -1.6(7) 5_666 . . .
O18 U9 Na5 O16 -176.5(17) . . . .
O17 U9 Na5 O16 -5.0(17) . . . .
O44 U9 Na5 O16 152.7(5) . . . .
O41 U9 Na5 O16 28.2(5) . . . .
O42 U9 Na5 O16 92.3(5) . . . .
O71 U9 Na5 O16 -55.3(5) . . . .
O73 U9 Na5 O16 -126.3(5) . . . .
V7 U9 Na5 O16 123.2(4) . . . .
V6 U9 Na5 O16 60.2(4) . . . .
Na1 U9 Na5 O16 -179.4(7) 5_666 . . .
O18 U9 Na5 O3W -93.0(15) . . . .
O17 U9 Na5 O3W 78.6(16) . . . .
O44 U9 Na5 O3W -123.8(5) . . . .
O41 U9 Na5 O3W 111.7(6) . . . .
O42 U9 Na5 O3W 175.9(6) . . . .
O71 U9 Na5 O3W 28.2(5) . . . .
O73 U9 Na5 O3W -42.8(6) . . . .
V7 U9 Na5 O3W -153.3(5) . . . .
V6 U9 Na5 O3W 143.7(5) . . . .
Na1 U9 Na5 O3W -95.9(6) 5_666 . . .
O18 U9 Na5 O8 66.9(15) . . . .
O17 U9 Na5 O8 -121.6(16) . . . .
O44 U9 Na5 O8 36.1(5) . . . .
O41 U9 Na5 O8 -88.4(5) . . . .
O42 U9 Na5 O8 -24.3(5) . . . .
O71 U9 Na5 O8 -171.9(6) . . . .
O73 U9 Na5 O8 117.0(5) . . . .
V7 U9 Na5 O8 6.6(4) . . . .
V6 U9 Na5 O8 -56.4(4) . . . .
Na1 U9 Na5 O8 64.0(6) 5_666 . . .
O18 U9 Na5 U3 122.4(17) . . . .
O17 U9 Na5 U3 -66.0(18) . . . .
O44 U9 Na5 U3 91.6(6) . . . .
O41 U9 Na5 U3 -32.9(6) . . . .
O42 U9 Na5 U3 31.3(6) . . . .
O71 U9 Na5 U3 -116.4(7) . . . .
O73 U9 Na5 U3 172.6(6) . . . .
V7 U9 Na5 U3 62.1(6) . . . .
V6 U9 Na5 U3 -0.9(5) . . . .
Na1 U9 Na5 U3 119.5(9) 5_666 . . .
C4 N1 C2 C3 11(4) . . . .
C1 N1 C2 C3 -177(3) . . . .
C4 N2 C3 C2 -2(4) . . . .
C5 N2 C3 C2 -177(3) . . . .
N1 C2 C3 N2 -5(3) . . . .
C3 N2 C4 N1 9(3) . . . .
C5 N2 C4 N1 -176(2) . . . .
C2 N1 C4 N2 -12(3) . . . .
C1 N1 C4 N2 176(3) . . . .
C4 N2 C5 C6 -92(3) . . . .
C3 N2 C5 C6 83(3) . . . .
O2 Na3 O1W Na2 1.4(8) . . . .
O14 Na3 O1W Na2 -150.5(9) . . . .
Na4 Na3 O1W Na2 150.9(9) . . . .
O12 Na3 O1W Na2 -64.3(6) . . . .
O5W Na3 O1W Na2 90.9(8) . . . .
O4 Na3 O1W Na2 173(2) . . . .
U7 Na3 O1W Na2 -137.1(6) . . . .
U1 Na3 O1W Na2 2.7(8) . . . .
O2 Na2 O1W Na3 -1.4(8) . . . .
O10 Na2 O1W Na3 150.1(8) . . . .
Na1 Na2 O1W Na3 -150.1(9) . . . .
O20 Na2 O1W Na3 -177(2) . . . .
O2W Na2 O1W Na3 -88.5(8) . . . .
O12 Na2 O1W Na3 65.4(6) . . . .
U1 Na2 O1W Na3 -2.7(8) . . . .
U5 Na2 O1W Na3 136.9(6) . . . .
O18 Na1 O2W Na2 -151.1(8) 5_666 . . .
O10 Na1 O2W Na2 4.9(7) . . . .
Na5 Na1 O2W Na2 151.6(8) 5_666 . . .
O4W Na1 O2W Na2 90.8(8) 5_666 . . .
O20 Na1 O2W Na2 -62.2(6) . . . .
O8 Na1 O2W Na2 170(2) 5_666 . . .
U9 Na1 O2W Na2 -136.7(6) 5_666 . . .
U5 Na1 O2W Na2 5.7(7) . . . .
O2 Na2 O2W Na1 151.0(8) . . . .
O10 Na2 O2W Na1 -5.1(7) . . . .
Na3 Na2 O2W Na1 -151.3(8) . . . .
O20 Na2 O2W Na1 65.1(6) . . . .
O1W Na2 O2W Na1 -90.5(7) . . . .
O12 Na2 O2W Na1 -168.6(18) . . . .
U1 Na2 O2W Na1 136.0(6) . . . .
U5 Na2 O2W Na1 -5.8(7) . . . .
O6 Na4 O3W Na5 -2.0(8) . . . .
O14 Na4 O3W Na5 149.1(8) . . . .
Na3 Na4 O3W Na5 -154.0(8) . . . .
O5W Na4 O3W Na5 -90.5(8) . . . .
O16 Na4 O3W Na5 63.0(6) . . . .
O4 Na4 O3W Na5 -176.7(19) . . . .
U7 Na4 O3W Na5 135.9(6) . . . .
U3 Na4 O3W Na5 -3.6(7) . . . .
O6 Na5 O3W Na4 2.0(8) . . . .
O18 Na5 O3W Na4 -151.5(8) . . . .
Na1 Na5 O3W Na4 151.3(8) 5_666 . . .
O4W Na5 O3W Na4 90.8(7) . . . .
O16 Na5 O3W Na4 -66.3(6) . . . .
O8 Na5 O3W Na4 171.9(18) . . . .
U3 Na5 O3W Na4 3.5(7) . . . .
U9 Na5 O3W Na4 -137.9(6) . . . .
O6 Na5 O4W Na1 -149.8(7) . . . 5_666
O18 Na5 O4W Na1 2.1(7) . . . 5_666
Na4 Na5 O4W Na1 150.9(8) . . . 5_666
O16 Na5 O4W Na1 176(2) . . . 5_666
O3W Na5 O4W Na1 87.8(7) . . . 5_666
O8 Na5 O4W Na1 -65.5(6) . . . 5_666
U3 Na5 O4W Na1 -137.4(6) . . . 5_666
U9 Na5 O4W Na1 1.7(7) . . . 5_666
Na5 Na4 O5W Na3 -152.3(8) . . . .
O6 Na4 O5W Na3 149.3(7) . . . .
O14 Na4 O5W Na3 -0.7(7) . . . .
O3W Na4 O5W Na3 -89.0(7) . . . .
O16 Na4 O5W Na3 -177.5(18) . . . .
O4 Na4 O5W Na3 64.4(6) . . . .
U7 Na4 O5W Na3 -2.0(7) . . . .
U3 Na4 O5W Na3 135.8(6) . . . .
O2 Na3 O5W Na4 -149.3(8) . . . .
O14 Na3 O5W Na4 0.7(7) . . . .
Na2 Na3 O5W Na4 152.2(8) . . . .
O1W Na3 O5W Na4 88.8(7) . . . .
O12 Na3 O5W Na4 171.9(19) . . . .
O4 Na3 O5W Na4 -66.4(6) . . . .
U7 Na3 O5W Na4 1.9(7) . . . .
U1 Na3 O5W Na4 -137.4(6) . . . .
C16 N5 C14 C15 -5(5) . . . .
C13 N5 C14 C15 178(3) . . . .
N5 C14 C15 N6 0(6) . . . .
C16 N6 C15 C14 6(6) . . . .
C17 N6 C15 C14 179(4) . . . .
C14 N5 C16 N6 9(3) . . . .
C13 N5 C16 N6 -174(2) . . . .
C15 N6 C16 N5 -9(4) . . . .
C17 N6 C16 N5 178(3) . . . .
C16 N6 C17 C18 66(7) . . . .
C15 N6 C17 C18 -106(6) . . . .
C10 N3 C8 C9 4(4) . . . .
C7 N3 C8 C9 174(3) . . . .
C7 N3 C8 C10 170(5) . . . .
C10 N4 C9 C8 5(3) . . . .
C11 N4 C9 C8 174(2) . . . .
N3 C8 C9 N4 -6(4) . . . .
C10 C8 C9 N4 -3(2) . . . .
C9 N4 C10 N3 -3(4) . . . .
C11 N4 C10 N3 -169(3) . . . .
C9 N4 C10 C8 -3(2) . . . .
C11 N4 C10 C8 -169(4) . . . .
C8 N3 C10 N4 0(4) . . . .
C7 N3 C10 N4 -170(3) . . . .
C7 N3 C10 C8 -170(5) . . . .
N3 C8 C10 N4 180(4) . . . .
C9 C8 C10 N4 3(2) . . . .
C9 C8 C10 N3 -176(4) . . . .
C10 N4 C11 C12 -143(4) . . . .
C9 N4 C11 C12 53(4) . . . .

loop_
_squeeze
;
RESULTS (APPEND TO CIF)

The SQUEEZE routine of the program Platone was used
in order to eliminate badly disordered organic cations.

The SQUEEZE routine Summary and Remarks : 

N: Total Potential Solvent Accessible Void Vol ..................  8903.3 Ang^3
N: Electron Count / Cell =   1491 - To be included in D(calc), F000 & Mol.Wght.


R values before SQUEEZE:

R_factor_all           0.1950
R_factor_gt            0.1013
wR_factor_ref          0.3036
wR_factor_gt           0.2622
;
